data_1554694
loop_
_publ_author_name
'Maehara, Takeshi'
'Sekiya, Ryo'
'Harada, Kentaro'
'Haino, Takeharu'

_publ_section_title
;
 Tunable enforced cavities inside self-assembled capsules
;
_journal_issue 10
_journal_name_full 'Organic Chemistry Frontiers'
_journal_page_first 1561
_journal_paper_doi 10.1039/C9QO00010K
_journal_volume 6
_journal_year 2019
_chemical_formula_sum 'C260 H202 Cu4 N16 O23'
_chemical_formula_weight 4172.58
_space_group_crystal_system monoclinic
_space_group_IT_number 14
_space_group_name_Hall '-P 2yn'
_space_group_name_H-M_alt 'P 1 21/n 1'
_atom_sites_solution_hydrogens geom
_audit_creation_date 2018-12-22T13:37:31-00:00
_audit_creation_method 'WinGX routine CIF_UPDATE'
_audit_update_record
;
2018-12-22 deposited with the CCDC.
2019-01-30 downloaded from the CCDC.
;
_cell_angle_alpha 90
_cell_angle_beta 101.834(3)
_cell_angle_gamma 90
_cell_formula_units_Z 8
_cell_length_a 38.372(11)
_cell_length_b 43.842(12)
_cell_length_c 41.771(12)
_cell_measurement_reflns_used 4341
_cell_measurement_temperature 123(2)
_cell_measurement_theta_max 21.063
_cell_measurement_theta_min 1.609
_cell_volume 68778(3)
_computing_cell_refinement 'Bruker SAINT'
_computing_data_collection 'Bruker APEX2'
_computing_data_reduction 'SHELXS-2013 (Sheldrick, 2013)'
_computing_structure_refinement 'SHELXL-2013 (Sheldrick, 2013)'
_diffrn_ambient_temperature 123(2)
_diffrn_measured_fraction_theta_full 0.590
_diffrn_measured_fraction_theta_max 0.986
_diffrn_measurement_device_type 'Bluker APEX-II CCD'
_diffrn_measurement_method '\w scans'
_diffrn_radiation_monochromator graphite
_diffrn_radiation_source 'sealed tube'
_diffrn_radiation_type MoK\a
_diffrn_radiation_wavelength 0.71073
_diffrn_reflns_av_R_equivalents 0.2989
_diffrn_reflns_av_unetI/netI 0.3277
_diffrn_reflns_limit_h_max 38
_diffrn_reflns_limit_h_min -38
_diffrn_reflns_limit_k_max 44
_diffrn_reflns_limit_k_min -44
_diffrn_reflns_limit_l_max 42
_diffrn_reflns_limit_l_min -42
_diffrn_reflns_number 445745
_diffrn_reflns_theta_full 25.242
_diffrn_reflns_theta_max 21.063
_diffrn_reflns_theta_min 1.609
_exptl_absorpt_coefficient_mu 0.290
_exptl_absorpt_correction_type none
_exptl_crystal_colour 'dark red'
_exptl_crystal_density_diffrn 0.806
_exptl_crystal_description block
_exptl_crystal_F_000 17392
_exptl_crystal_size_max 0.120
_exptl_crystal_size_mid 0.100
_exptl_crystal_size_min 0.080
_refine_diff_density_max 1.033
_refine_diff_density_min -0.446
_refine_diff_density_rms 0.133
_refine_ls_extinction_method none
_refine_ls_goodness_of_fit_ref 1.066
_refine_ls_hydrogen_treatment constr
_refine_ls_matrix_type full
_refine_ls_number_parameters 1553
_refine_ls_number_reflns 73466
_refine_ls_number_restraints 0
_refine_ls_restrained_S_all 1.066
_refine_ls_R_factor_all 0.4241
_refine_ls_R_factor_gt 0.2119
_refine_ls_shift/su_max 0.000
_refine_ls_shift/su_mean 0.000
_refine_ls_structure_factor_coef Fsqd
_refine_ls_weighting_details
;
 w=1/[\s^2^(Fo^2^)+(0.2000P)^2^]
 where P=(Fo^2^+2Fc^2^)/3
;
_refine_ls_weighting_scheme calc
_refine_ls_wR_factor_gt 0.4543
_refine_ls_wR_factor_ref 0.5367
_reflns_number_gt 15324
_reflns_number_total 73466
_reflns_threshold_expression 'I > 2\s(I)'
_cod_data_source_file c9qo00010k2.cif
_cod_data_source_block coordination_capsule
_cod_depositor_comments
;

2022-04-19
Z value and formula fixed to values more according to usual
chemical conventions.                 miguel
;
_cod_original_formula_sum 'C520 H404 B0 Cu8 F0 N32 O46'
_cod_original_formula_weight 8345.17
_cod_original_formula_units_Z 4
_cod_original_cell_volume 68778(34)
_cod_original_sg_symbol_H-M 'P 21/n'
_cod_database_code 1554694
_shelxl_version_number 2013-2

loop_
_space_group_symop_operation_xyz
'x, y, z'
'-x+1/2, y+1/2, -z+1/2'
'-x, -y, -z'
'x-1/2, -y-1/2, z-1/2'

loop_
_atom_site_label
_atom_site_type_symbol
_atom_site_fract_x
_atom_site_fract_y
_atom_site_fract_z
_atom_site_U_iso_or_equiv
_atom_site_adp_type
_atom_site_occupancy
_atom_site_site_symmetry_order
_atom_site_calc_flag
_atom_site_refinement_flags_posn
_atom_site_refinement_flags_adp
C5 C 0.3385(4) 0.8760(2) 0.4606(4) 0.113(8) Uiso 1 1 d G .
C4 C 0.3724(4) 0.8849(3) 0.4765(3) 0.083(6) Uiso 1 1 d G .
C3 C 0.3819(3) 0.9156(3) 0.4773(3) 0.065(6) Uiso 1 1 d G .
C2 C 0.3576(4) 0.9372(2) 0.4622(3) 0.070(6) Uiso 1 1 d G .
H2 H 0.3641 0.9582 0.4627 0.084 Uiso 1 1 calc R U
C1 C 0.3237(3) 0.9283(3) 0.4463(3) 0.091(7) Uiso 1 1 d G .
C6 C 0.3141(3) 0.8977(4) 0.4455(3) 0.131(9) Uiso 1 1 d G .
O1 O 0.3973(3) 0.8641(3) 0.4927(4) 0.109(5) Uiso 1 1 d . .
C13 C 0.4147(3) 0.9101(2) 0.5865(3) 0.066(6) Uiso 1 1 d G .
C12 C 0.4064(3) 0.9390(3) 0.5965(2) 0.052(5) Uiso 1 1 d G .
C11 C 0.4009(3) 0.9629(2) 0.5742(4) 0.073(6) Uiso 1 1 d G .
C10 C 0.4037(3) 0.9580(3) 0.5419(3) 0.100(7) Uiso 1 1 d G .
H10 H 0.3999 0.9744 0.5267 0.120 Uiso 1 1 calc R U
C9 C 0.4120(4) 0.9291(4) 0.5319(2) 0.113(8) Uiso 1 1 d G .
C14 C 0.4175(3) 0.9052(3) 0.5542(4) 0.131(9) Uiso 1 1 d G .
O2 O 0.4289(3) 0.8762(3) 0.5453(3) 0.101(4) Uiso 1 1 d . .
C21 C 0.2952(3) 0.9814(2) 0.5990(3) 0.069(6) Uiso 1 1 d G .
C20 C 0.2759(2) 0.9956(3) 0.5712(3) 0.075(6) Uiso 1 1 d G .
C19 C 0.2934(3) 1.0078(2) 0.5481(2) 0.045(5) Uiso 1 1 d G .
C18 C 0.3303(3) 1.0058(2) 0.5529(2) 0.044(5) Uiso 1 1 d G .
H18 H 0.3423 1.0142 0.5371 0.053 Uiso 1 1 calc R U
C17 C 0.3496(2) 0.9917(2) 0.5807(3) 0.061(5) Uiso 1 1 d G .
C22 C 0.3320(3) 0.9794(2) 0.6037(2) 0.045(5) Uiso 1 1 d G .
O3 O 0.4035(3) 0.9408(2) 0.6285(3) 0.073(4) Uiso 1 1 d . .
C29 C 0.2197(3) 0.9521(4) 0.4728(5) 0.139(9) Uiso 1 1 d G .
C28 C 0.2419(5) 0.9439(3) 0.4517(4) 0.124(8) Uiso 1 1 d G .
C27 C 0.2730(4) 0.9601(4) 0.4518(3) 0.107(7) Uiso 1 1 d G .
C26 C 0.2819(3) 0.9847(4) 0.4730(4) 0.111(8) Uiso 1 1 d G .
H26 H 0.3032 0.9958 0.4730 0.133 Uiso 1 1 calc R U
C25 C 0.2598(5) 0.9929(3) 0.4940(4) 0.139(9) Uiso 1 1 d G .
C30 C 0.2287(5) 0.9767(4) 0.4939(4) 0.139(9) Uiso 1 1 d G .
O4 O 0.3518(3) 0.9686(3) 0.6321(3) 0.093(4) Uiso 1 1 d . .
C116 C 0.1188(4) 0.6099(3) 0.6206(2) 0.090(7) Uiso 1 1 d G .
C117 C 0.1430(3) 0.5879(3) 0.6353(3) 0.067(6) Uiso 1 1 d G .
C112 C 0.1384(2) 0.57356(19) 0.6638(2) 0.012(4) Uiso 1 1 d G .
C113 C 0.1096(3) 0.5812(2) 0.6777(2) 0.068(6) Uiso 1 1 d G .
H113 H 0.1065 0.5714 0.6972 0.082 Uiso 1 1 calc R U
C114 C 0.0854(2) 0.6032(3) 0.6630(3) 0.084(6) Uiso 1 1 d G .
C115 C 0.0900(3) 0.6175(2) 0.6345(3) 0.090(7) Uiso 1 1 d G .
O5 O 0.2410(4) 0.9987(3) 0.5690(4) 0.116(5) Uiso 1 1 d . .
C141 C 0.2483(2) 0.5905(3) 0.7155(3) 0.104(7) Uiso 1 1 d G .
C136 C 0.2456(2) 0.5944(2) 0.7480(3) 0.056(5) Uiso 1 1 d G .
C137 C 0.2163(3) 0.5831(2) 0.75885(19) 0.035(4) Uiso 1 1 d G .
C138 C 0.1895(2) 0.5679(2) 0.7373(3) 0.040(5) Uiso 1 1 d G .
H138 H 0.1694 0.5602 0.7447 0.047 Uiso 1 1 calc R U
C139 C 0.1921(3) 0.5640(2) 0.7048(2) 0.040(5) Uiso 1 1 d G .
C140 C 0.2215(3) 0.5753(2) 0.6940(2) 0.048(5) Uiso 1 1 d G .
O6 O 0.2059(4) 0.9839(3) 0.5143(4) 0.128(5) Uiso 1 1 d . .
C133 C 0.2048(4) 0.6755(2) 0.8000(3) 0.082(6) Uiso 1 1 d G .
C128 C 0.1681(4) 0.6788(3) 0.7958(3) 0.105(7) Uiso 1 1 d G .
C129 C 0.1462(3) 0.6532(4) 0.7913(3) 0.134(9) Uiso 1 1 d G .
C130 C 0.1611(3) 0.6243(3) 0.7910(3) 0.093(7) Uiso 1 1 d G .
H130 H 0.1461 0.6068 0.7880 0.112 Uiso 1 1 calc R U
C131 C 0.1978(4) 0.6210(2) 0.7953(3) 0.058(5) Uiso 1 1 d G .
C132 C 0.2196(2) 0.6466(3) 0.7997(3) 0.063(5) Uiso 1 1 d G .
O7 O 0.2304(4) 0.9170(4) 0.4318(4) 0.155(6) Uiso 1 1 d . .
C125 C 0.0759(3) 0.6973(2) 0.7073(4) 0.101(7) Uiso 1 1 d G .
C120 C 0.0646(3) 0.6726(4) 0.6869(2) 0.071(6) Uiso 1 1 d G .
C121 C 0.0656(3) 0.6433(3) 0.6998(3) 0.088(7) Uiso 1 1 d G .
C122 C 0.0779(3) 0.6387(2) 0.7331(4) 0.074(6) Uiso 1 1 d G .
H122 H 0.0785 0.6187 0.7420 0.089 Uiso 1 1 calc R U
C123 C 0.0892(3) 0.6634(4) 0.7535(2) 0.101(7) Uiso 1 1 d G .
C124 C 0.0882(3) 0.6927(3) 0.7406(4) 0.098(7) Uiso 1 1 d G .
O8 O 0.2828(4) 0.8863(3) 0.4270(4) 0.129(5) Uiso 1 1 d . .
C33 C 0.3284(6) 0.8425(3) 0.4621(5) 0.150(10) Uiso 1 1 d G .
C34 C 0.3472(4) 0.8205(6) 0.4486(4) 0.195(12) Uiso 1 1 d G .
H34 H 0.3658 0.8264 0.4380 0.233 Uiso 1 1 calc R U
C35 C 0.3386(5) 0.7899(5) 0.4506(4) 0.183(12) Uiso 1 1 d G .
H35 H 0.3514 0.7748 0.4413 0.220 Uiso 1 1 calc R U
C36 C 0.3114(6) 0.7812(3) 0.4661(5) 0.191(12) Uiso 1 1 d G .
C37 C 0.2927(4) 0.8032(6) 0.4796(4) 0.185(12) Uiso 1 1 d G .
H37 H 0.2741 0.7973 0.4902 0.222 Uiso 1 1 calc R U
C38 C 0.3012(5) 0.8339(5) 0.4776(4) 0.175(11) Uiso 1 1 d G .
H38 H 0.2884 0.8489 0.4869 0.209 Uiso 1 1 calc R U
O9 O 0.1726(3) 0.5787(3) 0.6228(3) 0.085(4) Uiso 1 1 d . .
C40 C 0.3033(6) 0.7487(3) 0.4649(4) 0.191(12) Uiso 1 1 d G .
C41 C 0.3291(4) 0.7260(6) 0.4713(4) 0.213(14) Uiso 1 1 d G .
H41 H 0.3536 0.7313 0.4749 0.255 Uiso 1 1 calc R U
C42 C 0.3191(5) 0.6957(5) 0.4726(4) 0.182(12) Uiso 1 1 d G .
H42 H 0.3368 0.6802 0.4769 0.219 Uiso 1 1 calc R U
C43 C 0.2832(6) 0.6879(3) 0.4674(4) 0.139(9) Uiso 1 1 d G .
N1 N 0.2574(4) 0.7106(5) 0.4610(3) 0.144(7) Uiso 1 1 d G .
C39 C 0.2674(5) 0.7410(4) 0.4598(4) 0.130(9) Uiso 1 1 d G .
H39 H 0.2498 0.7564 0.4554 0.156 Uiso 1 1 calc R U
O10 O 0.2230(3) 0.5695(3) 0.6613(3) 0.072(4) Uiso 1 1 d . .
C44 C 0.2676(5) 0.6575(3) 0.4641(4) 0.106(7) Uiso 1 1 d G .
C45 C 0.2865(3) 0.6310(5) 0.4744(4) 0.197(13) Uiso 1 1 d G .
H45 H 0.3114 0.6319 0.4829 0.237 Uiso 1 1 calc R U
C46 C 0.2689(5) 0.6031(4) 0.4723(4) 0.146(9) Uiso 1 1 d G .
H46 H 0.2818 0.5850 0.4794 0.175 Uiso 1 1 calc R U
C47 C 0.2324(6) 0.6018(4) 0.4600(4) 0.177(11) Uiso 1 1 d G .
H47 H 0.2204 0.5827 0.4585 0.212 Uiso 1 1 calc R U
C48 C 0.2136(3) 0.6283(5) 0.4497(4) 0.147(10) Uiso 1 1 d G .
N2 N 0.2311(5) 0.6562(4) 0.4517(4) 0.186(9) Uiso 1 1 d G .
O11 O 0.2746(3) 0.6080(3) 0.7684(3) 0.091(4) Uiso 1 1 d . .
C49 C 0.1786(4) 0.6240(5) 0.4403(5) 0.140(9) Uiso 1 1 d G .
C50 C 0.1584(6) 0.6034(4) 0.4541(4) 0.151(10) Uiso 1 1 d G .
H50 H 0.1698 0.5898 0.4707 0.181 Uiso 1 1 calc R U
C51 C 0.1216(6) 0.6027(4) 0.4436(5) 0.187(12) Uiso 1 1 d G .
H51 H 0.1078 0.5886 0.4531 0.225 Uiso 1 1 calc R U
C52 C 0.1050(4) 0.6226(6) 0.4193(6) 0.233(16) Uiso 1 1 d G .
C53 C 0.1252(7) 0.6432(4) 0.4055(4) 0.206(13) Uiso 1 1 d G .
H53 H 0.1139 0.6568 0.3889 0.247 Uiso 1 1 calc R U
C54 C 0.1620(6) 0.6439(4) 0.4160(5) 0.178(11) Uiso 1 1 d G .
H54 H 0.1758 0.6580 0.4066 0.214 Uiso 1 1 calc R U
O12 O 0.2545(3) 0.6436(3) 0.8065(3) 0.089(4) Uiso 1 1 d . .
C55 C 0.4237(4) 0.8823(3) 0.6090(3) 0.067(6) Uiso 1 1 d G .
C60 C 0.4530(3) 0.8838(3) 0.6348(4) 0.119(8) Uiso 1 1 d G .
H60 H 0.4683 0.9011 0.6371 0.143 Uiso 1 1 calc R U
C59 C 0.4600(3) 0.8601(4) 0.6573(3) 0.148(10) Uiso 1 1 d G .
H59 H 0.4801 0.8611 0.6749 0.178 Uiso 1 1 calc R U
C58 C 0.4377(4) 0.8348(3) 0.6539(3) 0.104(7) Uiso 1 1 d G .
C57 C 0.4084(4) 0.8332(3) 0.6281(4) 0.104(7) Uiso 1 1 d G .
H57 H 0.3932 0.8159 0.6259 0.125 Uiso 1 1 calc R U
C56 C 0.4014(3) 0.8570(3) 0.6057(3) 0.116(8) Uiso 1 1 d G .
H56 H 0.3814 0.8559 0.5881 0.139 Uiso 1 1 calc R U
O13 O 0.1514(4) 0.7095(3) 0.7949(4) 0.129(5) Uiso 1 1 d . .
C71 C 0.4572(6) 0.6527(4) 0.7334(6) 0.191(12) Uiso 1 1 d G .
C76 C 0.4718(5) 0.6461(5) 0.7063(6) 0.201(13) Uiso 1 1 d G .
H76 H 0.4835 0.6617 0.6967 0.242 Uiso 1 1 calc R U
C75 C 0.4692(5) 0.6168(6) 0.6934(4) 0.199(13) Uiso 1 1 d G .
H75 H 0.4793 0.6123 0.6749 0.238 Uiso 1 1 calc R U
C74 C 0.4521(6) 0.5941(4) 0.7074(6) 0.180(12) Uiso 1 1 d G .
C73 C 0.4374(5) 0.6006(5) 0.7345(6) 0.184(12) Uiso 1 1 d G .
H73 H 0.4257 0.5851 0.7441 0.220 Uiso 1 1 calc R U
C72 C 0.4400(5) 0.6299(6) 0.7474(4) 0.204(13) Uiso 1 1 d G .
H72 H 0.4300 0.6344 0.7659 0.244 Uiso 1 1 calc R U
O14 O 0.1000(4) 0.7151(3) 0.7599(3) 0.098(4) Uiso 1 1 d . .
C78 C 0.2749(4) 0.9653(3) 0.6222(3) 0.118(8) Uiso 1 1 d G .
C79 C 0.2516(4) 0.9833(2) 0.6355(3) 0.111(8) Uiso 1 1 d G .
H79 H 0.2473 1.0038 0.6285 0.134 Uiso 1 1 calc R U
C80 C 0.2347(3) 0.9712(3) 0.6591(3) 0.099(7) Uiso 1 1 d G .
H80 H 0.2188 0.9835 0.6682 0.119 Uiso 1 1 calc R U
C81 C 0.2410(3) 0.9412(3) 0.6693(3) 0.094(7) Uiso 1 1 d G .
C82 C 0.2643(3) 0.9233(2) 0.6560(3) 0.088(6) Uiso 1 1 d G .
H82 H 0.2686 0.9027 0.6630 0.105 Uiso 1 1 calc R U
C83 C 0.2812(3) 0.9353(3) 0.6324(3) 0.100(7) Uiso 1 1 d G .
H83 H 0.2971 0.9230 0.6233 0.120 Uiso 1 1 calc R U
O15 O 0.0503(3) 0.6746(3) 0.6532(3) 0.106(5) Uiso 1 1 d . .
C85 C 0.2277(3) 0.9294(3) 0.6972(2) 0.075(6) Uiso 1 1 d G .
C86 C 0.1954(3) 0.9400(2) 0.7029(2) 0.057(5) Uiso 1 1 d G .
H86 H 0.1823 0.9549 0.6888 0.069 Uiso 1 1 calc R U
C87 C 0.1822(2) 0.9288(2) 0.7292(3) 0.084(6) Uiso 1 1 d G .
H87 H 0.1601 0.9360 0.7331 0.101 Uiso 1 1 calc R U
C88 C 0.2014(3) 0.9070(2) 0.7498(2) 0.038(5) Uiso 1 1 d G .
N5 N 0.2337(3) 0.8964(2) 0.7440(2) 0.099(6) Uiso 1 1 d G .
C84 C 0.2468(2) 0.9076(3) 0.7177(3) 0.066(6) Uiso 1 1 d G .
H84 H 0.2689 0.9003 0.7138 0.079 Uiso 1 1 calc R U
O16 O 0.0647(3) 0.6374(3) 0.6167(3) 0.102(4) Uiso 1 1 d . .
C89 C 0.1973(4) 0.8948(3) 0.7800(2) 0.083(6) Uiso 1 1 d G .
C90 C 0.1635(3) 0.8989(3) 0.7864(3) 0.111(8) Uiso 1 1 d G .
H90 H 0.1462 0.9106 0.7719 0.133 Uiso 1 1 calc R U
C91 C 0.1548(3) 0.8858(3) 0.8141(4) 0.145(9) Uiso 1 1 d G .
H91 H 0.1317 0.8886 0.8185 0.174 Uiso 1 1 calc R U
C92 C 0.1800(4) 0.8687(3) 0.8353(3) 0.105(7) Uiso 1 1 d G .
H92 H 0.1741 0.8598 0.8543 0.126 Uiso 1 1 calc R U
C93 C 0.2138(3) 0.8646(2) 0.8289(3) 0.075(6) Uiso 1 1 d G .
N6 N 0.2225(2) 0.8777(3) 0.8012(3) 0.076(5) Uiso 1 1 d G .
C94 C 0.2429(4) 0.8473(3) 0.8463(3) 0.091(7) Uiso 1 1 d G .
C95 C 0.2296(3) 0.8209(4) 0.8578(4) 0.161(10) Uiso 1 1 d G .
H95 H 0.2049 0.8164 0.8518 0.193 Uiso 1 1 calc R U
C96 C 0.2524(5) 0.8012(3) 0.8781(4) 0.171(11) Uiso 1 1 d G .
H96 H 0.2434 0.7831 0.8859 0.206 Uiso 1 1 calc R U
C97 C 0.2886(5) 0.8078(4) 0.8869(3) 0.159(11) Uiso 1 1 d G .
C98 C 0.3018(3) 0.8342(4) 0.8754(4) 0.109(8) Uiso 1 1 d G .
H98 H 0.3265 0.8388 0.8814 0.130 Uiso 1 1 calc R U
C99 C 0.2790(4) 0.8540(3) 0.8551(3) 0.110(8) Uiso 1 1 d G .
H99 H 0.2881 0.8720 0.8472 0.132 Uiso 1 1 calc R U
O19 O 0.4559(6) 0.5684(6) 0.6951(6) 0.241(10) Uiso 1 1 d . .
C144 C 0.1250(4) 0.6249(3) 0.5904(3) 0.090(7) Uiso 1 1 d G .
C145 C 0.0985(3) 0.6222(3) 0.5624(4) 0.109(8) Uiso 1 1 d G .
H145 H 0.0789 0.6089 0.5622 0.131 Uiso 1 1 calc R U
C146 C 0.1007(3) 0.6388(3) 0.5346(3) 0.090(7) Uiso 1 1 d G .
H146 H 0.0826 0.6370 0.5154 0.108 Uiso 1 1 calc R U
C147 C 0.1294(4) 0.6582(3) 0.5348(3) 0.069(6) Uiso 1 1 d G .
C148 C 0.1559(3) 0.6609(2) 0.5628(3) 0.081(6) Uiso 1 1 d G .
H148 H 0.1756 0.6742 0.5630 0.098 Uiso 1 1 calc R U
C149 C 0.1537(3) 0.6442(3) 0.5907(3) 0.096(7) Uiso 1 1 d G .
H149 H 0.1718 0.6461 0.6098 0.116 Uiso 1 1 calc R U
O17 O 0.3137(7) 0.7891(5) 0.9022(5) 0.209(9) Uiso 1 1 d . .
C151 C 0.1293(5) 0.6754(3) 0.5055(3) 0.084(6) Uiso 1 1 d G .
C152 C 0.0994(3) 0.6872(4) 0.4847(4) 0.159(10) Uiso 1 1 d G .
H152 H 0.0764 0.6842 0.4893 0.191 Uiso 1 1 calc R U
C153 C 0.1032(4) 0.7035(3) 0.4570(4) 0.144(9) Uiso 1 1 d G .
H153 H 0.0827 0.7116 0.4428 0.173 Uiso 1 1 calc R U
C154 C 0.1368(5) 0.7079(3) 0.4502(3) 0.164(11) Uiso 1 1 d G .
N4 N 0.1666(4) 0.6960(3) 0.4710(4) 0.142(7) Uiso 1 1 d G .
C150 C 0.1629(3) 0.6798(3) 0.4987(3) 0.091(7) Uiso 1 1 d G .
H150 H 0.1833 0.6717 0.5129 0.109 Uiso 1 1 calc R U
O20 O 0.5877(10) 0.7923(10) 0.7140(10) 0.385(18) Uiso 1 1 d . .
C201 C 0.2797(3) 0.6037(4) 0.7044(3) 0.109(8) Uiso 1 1 d G .
C202 C 0.3035(4) 0.5843(2) 0.6936(3) 0.089(7) Uiso 1 1 d G .
H202 H 0.3009 0.5628 0.6952 0.106 Uiso 1 1 calc R U
C203 C 0.3310(3) 0.5962(3) 0.6805(3) 0.117(8) Uiso 1 1 d G .
H203 H 0.3473 0.5829 0.6731 0.141 Uiso 1 1 calc R U
C204 C 0.3348(3) 0.6276(4) 0.6781(3) 0.104(7) Uiso 1 1 d G .
C205 C 0.3110(4) 0.6471(2) 0.6889(3) 0.116(8) Uiso 1 1 d G .
H205 H 0.3136 0.6686 0.6873 0.139 Uiso 1 1 calc R U
C206 C 0.2834(3) 0.6351(3) 0.7020(3) 0.120(8) Uiso 1 1 d G .
H206 H 0.2671 0.6484 0.7094 0.144 Uiso 1 1 calc R U
O18 O 0.2447(4) 1.0117(3) 0.7351(4) 0.133(6) Uiso 1 1 d . .
C208 C 0.3626(3) 0.6403(3) 0.6619(4) 0.113(8) Uiso 1 1 d G .
C209 C 0.3717(4) 0.6287(3) 0.6337(4) 0.135(9) Uiso 1 1 d G .
H209 H 0.3611 0.6103 0.6244 0.162 Uiso 1 1 calc R U
C210 C 0.3962(4) 0.6439(4) 0.6193(3) 0.133(9) Uiso 1 1 d G .
H210 H 0.4025 0.6359 0.6001 0.160 Uiso 1 1 calc R U
C211 C 0.4117(3) 0.6708(3) 0.6330(4) 0.131(9) Uiso 1 1 d G .
N12 N 0.4026(3) 0.6825(2) 0.6611(3) 0.102(6) Uiso 1 1 d G .
C207 C 0.3780(3) 0.6672(3) 0.6755(3) 0.082(6) Uiso 1 1 d G .
H207 H 0.3718 0.6752 0.6948 0.099 Uiso 1 1 calc R U
C212 C 0.4337(4) 0.6895(3) 0.6180(6) 0.145(10) Uiso 1 1 d G .
C213 C 0.4310(5) 0.6914(4) 0.5843(5) 0.243(16) Uiso 1 1 d G .
H213 H 0.4146 0.6788 0.5701 0.291 Uiso 1 1 calc R U
C214 C 0.4524(6) 0.7117(5) 0.5715(3) 0.219(14) Uiso 1 1 d G .
H214 H 0.4506 0.7130 0.5486 0.263 Uiso 1 1 calc R U
C215 C 0.4764(5) 0.7302(4) 0.5924(6) 0.200(13) Uiso 1 1 d G .
H215 H 0.4910 0.7441 0.5836 0.240 Uiso 1 1 calc R U
C216 C 0.4791(4) 0.7283(4) 0.6260(5) 0.116(8) Uiso 1 1 d G .
N11 N 0.4577(5) 0.7080(4) 0.6388(3) 0.147(7) Uiso 1 1 d G .
C217 C 0.5053(4) 0.7426(5) 0.6491(6) 0.128(9) Uiso 1 1 d G .
C218 C 0.5137(6) 0.7704(5) 0.6365(4) 0.213(14) Uiso 1 1 d G .
H218 H 0.5013 0.7769 0.6156 0.256 Uiso 1 1 calc R U
C219 C 0.5402(7) 0.7887(4) 0.6546(7) 0.194(12) Uiso 1 1 d G .
H219 H 0.5459 0.8077 0.6460 0.232 Uiso 1 1 calc R U
C220 C 0.5583(5) 0.7792(6) 0.6853(7) 0.29(2) Uiso 1 1 d G .
C221 C 0.5499(6) 0.7514(7) 0.6979(4) 0.32(2) Uiso 1 1 d G .
H221 H 0.5623 0.7450 0.7188 0.387 Uiso 1 1 calc R U
C222 C 0.5234(6) 0.7331(4) 0.6798(6) 0.175(11) Uiso 1 1 d G .
H222 H 0.5177 0.7142 0.6884 0.210 Uiso 1 1 calc R U
C178 C 0.2267(4) 0.7034(3) 0.8030(5) 0.100(7) Uiso 1 1 d G .
C179 C 0.2536(5) 0.7097(3) 0.8300(3) 0.134(9) Uiso 1 1 d G .
H179 H 0.2567 0.6969 0.8488 0.161 Uiso 1 1 calc R U
C180 C 0.2758(4) 0.7346(4) 0.8296(4) 0.150(10) Uiso 1 1 d G .
H180 H 0.2941 0.7389 0.8481 0.180 Uiso 1 1 calc R U
C181 C 0.2711(4) 0.7534(3) 0.8022(5) 0.117(8) Uiso 1 1 d G .
C182 C 0.2443(5) 0.7471(3) 0.7752(4) 0.121(8) Uiso 1 1 d G .
H182 H 0.2411 0.7599 0.7565 0.145 Uiso 1 1 calc R U
C183 C 0.2221(4) 0.7221(4) 0.7756(4) 0.167(11) Uiso 1 1 d G .
H183 H 0.2037 0.7178 0.7572 0.201 Uiso 1 1 calc R U
C185 C 0.2885(5) 0.7825(3) 0.8020(4) 0.117(8) Uiso 1 1 d G .
C186 C 0.3250(5) 0.7828(3) 0.8145(3) 0.143(9) Uiso 1 1 d G .
H186 H 0.3367 0.7649 0.8239 0.172 Uiso 1 1 calc R U
C187 C 0.3444(3) 0.8094(4) 0.8133(3) 0.145(9) Uiso 1 1 d G .
H187 H 0.3693 0.8097 0.8219 0.174 Uiso 1 1 calc R U
C188 C 0.3272(4) 0.8357(3) 0.7996(4) 0.116(8) Uiso 1 1 d G .
N8 N 0.2908(4) 0.8354(3) 0.7871(3) 0.110(6) Uiso 1 1 d G .
C184 C 0.2714(3) 0.8088(4) 0.7883(3) 0.110(8) Uiso 1 1 d G .
H184 H 0.2465 0.8085 0.7798 0.132 Uiso 1 1 calc R U
C189 C 0.3431(5) 0.8620(3) 0.7958(4) 0.204(13) Uiso 1 1 d G .
C190 C 0.3794(5) 0.8651(5) 0.7969(5) 0.201(13) Uiso 1 1 d G .
H190 H 0.3950 0.8485 0.8038 0.242 Uiso 1 1 calc R U
C191 C 0.3928(3) 0.8925(6) 0.7879(5) 0.237(15) Uiso 1 1 d G .
H191 H 0.4176 0.8946 0.7886 0.285 Uiso 1 1 calc R U
C192 C 0.3699(5) 0.9168(4) 0.7778(4) 0.180(12) Uiso 1 1 d G .
H192 H 0.3791 0.9356 0.7716 0.216 Uiso 1 1 calc R U
C193 C 0.3337(5) 0.9137(3) 0.7767(4) 0.142(9) Uiso 1 1 d G .
N7 N 0.3202(3) 0.8863(4) 0.7857(3) 0.092(5) Uiso 1 1 d G .
C194 C 0.3112(3) 0.9392(2) 0.7689(3) 0.112(8) Uiso 1 1 d G .
C195 C 0.3165(3) 0.9561(3) 0.7422(3) 0.084(6) Uiso 1 1 d G .
H195 H 0.3352 0.9508 0.7314 0.100 Uiso 1 1 calc R U
C196 C 0.2946(4) 0.9808(3) 0.7313(3) 0.103(7) Uiso 1 1 d G .
H196 H 0.2983 0.9924 0.7130 0.123 Uiso 1 1 calc R U
C197 C 0.2674(3) 0.9886(2) 0.7471(3) 0.083(6) Uiso 1 1 d G .
C198 C 0.2620(3) 0.9717(3) 0.7739(3) 0.115(8) Uiso 1 1 d G .
H198 H 0.2434 0.9771 0.7847 0.138 Uiso 1 1 calc R U
C199 C 0.2840(4) 0.9470(3) 0.7847(3) 0.072(6) Uiso 1 1 d G .
H199 H 0.2803 0.9354 0.8030 0.087 Uiso 1 1 calc R U
C167 C 0.0730(4) 0.7277(3) 0.6925(4) 0.124(8) Uiso 1 1 d G .
C168 C 0.0518(4) 0.7486(4) 0.7047(3) 0.118(8) Uiso 1 1 d G .
H168 H 0.0402 0.7429 0.7218 0.142 Uiso 1 1 calc R U
C169 C 0.0476(3) 0.7779(3) 0.6918(4) 0.107(7) Uiso 1 1 d G .
H169 H 0.0331 0.7923 0.7001 0.128 Uiso 1 1 calc R U
C170 C 0.0645(4) 0.7863(3) 0.6668(4) 0.104(7) Uiso 1 1 d G .
C171 C 0.0857(4) 0.7654(4) 0.6546(3) 0.164(10) Uiso 1 1 d G .
H171 H 0.0973 0.7711 0.6375 0.197 Uiso 1 1 calc R U
C172 C 0.0899(4) 0.7360(4) 0.6675(4) 0.207(13) Uiso 1 1 d G .
H172 H 0.1044 0.7217 0.6591 0.249 Uiso 1 1 calc R U
C101 C 0.1880(6) 0.9326(5) 0.4761(6) 0.198(13) Uiso 1 1 d G .
C102 C 0.1556(9) 0.9405(6) 0.4562(6) 0.42(3) Uiso 1 1 d G .
H102 H 0.1547 0.9561 0.4402 0.509 Uiso 1 1 calc R U
C103 C 0.1246(6) 0.9256(8) 0.4595(7) 0.43(3) Uiso 1 1 d G .
H103 H 0.1025 0.9310 0.4459 0.518 Uiso 1 1 calc R U
C104 C 0.1260(5) 0.9027(7) 0.4828(8) 0.257(17) Uiso 1 1 d G .
C105 C 0.1584(8) 0.8948(4) 0.5027(5) 0.193(12) Uiso 1 1 d G .
H105 H 0.1593 0.8792 0.5187 0.232 Uiso 1 1 calc R U
C106 C 0.1894(5) 0.9097(5) 0.4994(5) 0.130(9) Uiso 1 1 d G .
H106 H 0.2115 0.9043 0.5130 0.156 Uiso 1 1 calc R U
C390 C 0.8633(7) 0.7495(7) 0.6541(7) 0.33(2) Uiso 1 1 d G .
N32 N 0.8699(5) 0.7460(5) 0.6228(8) 0.197(10) Uiso 1 1 d G .
C394 C 0.8652(6) 0.7705(8) 0.6013(5) 0.224(15) Uiso 1 1 d G .
C393 C 0.8539(6) 0.7985(6) 0.6110(8) 0.286(19) Uiso 1 1 d G .
H393 H 0.8507 0.8152 0.5963 0.343 Uiso 1 1 calc R U
C392 C 0.8473(6) 0.8020(6) 0.6423(10) 0.275(18) Uiso 1 1 d G .
H392 H 0.8396 0.8211 0.6490 0.330 Uiso 1 1 calc R U
C391 C 0.8520(8) 0.7774(9) 0.6639(6) 0.43(3) Uiso 1 1 d G .
H391 H 0.8475 0.7798 0.6853 0.520 Uiso 1 1 calc R U
C62 C 0.4433(4) 0.8111(3) 0.6785(5) 0.123(8) Uiso 1 1 d G .
C61 C 0.4356(3) 0.7813(4) 0.6680(3) 0.121(8) Uiso 1 1 d G .
H61 H 0.4267 0.7772 0.6454 0.146 Uiso 1 1 calc R U
N9 N 0.4407(4) 0.7575(3) 0.6905(5) 0.122(6) Uiso 1 1 d G .
C65 C 0.4536(5) 0.7635(4) 0.7234(4) 0.162(10) Uiso 1 1 d G .
C64 C 0.4614(5) 0.7933(5) 0.7339(3) 0.37(3) Uiso 1 1 d G .
H64 H 0.4702 0.7974 0.7565 0.443 Uiso 1 1 calc R U
C63 C 0.4562(5) 0.8171(3) 0.7115(6) 0.198(13) Uiso 1 1 d G .
H63 H 0.4615 0.8375 0.7186 0.238 Uiso 1 1 calc R U
C108 C 0.0846(11) 0.8911(8) 0.4868(16) 0.44(3) Uiso 1 1 d G .
C107 C 0.0833(10) 0.8827(8) 0.5186(12) 0.41(3) Uiso 1 1 d G .
H107 H 0.1042 0.8837 0.5353 0.496 Uiso 1 1 calc R U
N13 N 0.0514(16) 0.8728(6) 0.5259(7) 0.308(16) Uiso 1 1 d G .
C111 C 0.0209(9) 0.8714(6) 0.5015(14) 0.34(2) Uiso 1 1 d G .
H111 H -0.0009 0.8646 0.5065 0.408 Uiso 1 1 calc R U
C110 C 0.0222(11) 0.8798(8) 0.4697(10) 0.33(2) Uiso 1 1 d G .
H110 H 0.0013 0.8788 0.4529 0.399 Uiso 1 1 calc R U
C109 C 0.0541(17) 0.8896(8) 0.4623(8) 0.42(3) Uiso 1 1 d G .
H109 H 0.0550 0.8954 0.4406 0.503 Uiso 1 1 calc R U
C66 C 0.4636(5) 0.7389(5) 0.7439(6) 0.180(12) Uiso 1 1 d G .
N10 N 0.4576(4) 0.7103(7) 0.7294(4) 0.173(9) Uiso 1 1 d G .
C70 C 0.4627(5) 0.6842(4) 0.7487(7) 0.208(13) Uiso 1 1 d G .
C69 C 0.4737(6) 0.6867(5) 0.7824(7) 0.237(15) Uiso 1 1 d G .
H69 H 0.4772 0.6688 0.7956 0.284 Uiso 1 1 calc R U
C68 C 0.4797(5) 0.7152(8) 0.7969(4) 0.35(2) Uiso 1 1 d G .
H68 H 0.4872 0.7169 0.8200 0.422 Uiso 1 1 calc R U
C67 C 0.4746(5) 0.7414(5) 0.7777(7) 0.209(13) Uiso 1 1 d G .
H67 H 0.4786 0.7609 0.7876 0.251 Uiso 1 1 calc R U
C160 C 0.2192(4) 0.7351(6) 0.3837(4) 0.183(12) Uiso 1 1 d G .
C161 C 0.2357(7) 0.7626(4) 0.3794(5) 0.202(13) Uiso 1 1 d G .
H161 H 0.2232 0.7813 0.3798 0.242 Uiso 1 1 calc R U
C162 C 0.2705(7) 0.7629(5) 0.3746(5) 0.220(14) Uiso 1 1 d G .
H162 H 0.2818 0.7817 0.3717 0.264 Uiso 1 1 calc R U
C163 C 0.2888(4) 0.7356(7) 0.3740(5) 0.221(14) Uiso 1 1 d G .
C164 C 0.2723(6) 0.7081(5) 0.3783(4) 0.187(12) Uiso 1 1 d G .
H164 H 0.2848 0.6894 0.3779 0.224 Uiso 1 1 calc R U
C165 C 0.2376(6) 0.7078(4) 0.3831(4) 0.153(10) Uiso 1 1 d G .
H165 H 0.2263 0.6890 0.3860 0.183 Uiso 1 1 calc R U
C480 C 0.6034(4) 0.7538(6) 0.5724(4) 0.172(11) Uiso 1 1 d G .
C485 C 0.6122(5) 0.7242(5) 0.5829(5) 0.192(12) Uiso 1 1 d G .
H485 H 0.6038 0.7075 0.5690 0.231 Uiso 1 1 calc R U
C484 C 0.6332(5) 0.7190(4) 0.6137(6) 0.144(9) Uiso 1 1 d G .
H484 H 0.6392 0.6988 0.6209 0.172 Uiso 1 1 calc R U
C483 C 0.6454(5) 0.7435(7) 0.6341(4) 0.243(16) Uiso 1 1 d G .
C482 C 0.6367(6) 0.7732(5) 0.6236(6) 0.242(16) Uiso 1 1 d G .
H482 H 0.6451 0.7899 0.6375 0.291 Uiso 1 1 calc R U
C481 C 0.6157(6) 0.7783(4) 0.5928(7) 0.204(13) Uiso 1 1 d G .
H481 H 0.6097 0.7986 0.5856 0.245 Uiso 1 1 calc R U
C487 C 0.6685(8) 0.7400(9) 0.6652(6) 0.286(19) Uiso 1 1 d G .
C486 C 0.6628(6) 0.7153(8) 0.6844(10) 0.31(2) Uiso 1 1 d G .
H486 H 0.6418 0.7034 0.6783 0.370 Uiso 1 1 calc R U
N33 N 0.6878(10) 0.7081(5) 0.7124(8) 0.319(17) Uiso 1 1 d G .
C490 C 0.7185(8) 0.7256(8) 0.7213(5) 0.203(13) Uiso 1 1 d G .
C489 C 0.7242(6) 0.7503(6) 0.7021(8) 0.213(14) Uiso 1 1 d G .
H489 H 0.7452 0.7622 0.7081 0.256 Uiso 1 1 calc R U
C488 C 0.6992(10) 0.7575(6) 0.6740(7) 0.36(3) Uiso 1 1 d G .
H488 H 0.7031 0.7743 0.6609 0.432 Uiso 1 1 calc R U
C491 C 0.7498(9) 0.7137(9) 0.7482(9) 0.35(3) Uiso 1 1 d G .
N34 N 0.7490(9) 0.6950(7) 0.7750(11) 0.263(13) Uiso 1 1 d G .
C495 C 0.7797(13) 0.6909(8) 0.7989(8) 0.38(3) Uiso 1 1 d G .
C494 C 0.8111(9) 0.7055(10) 0.7961(10) 0.72(7) Uiso 1 1 d G .
H494 H 0.8320 0.7027 0.8124 0.866 Uiso 1 1 calc R U
C493 C 0.8118(9) 0.7242(8) 0.7694(12) 0.34(2) Uiso 1 1 d G .
H493 H 0.8333 0.7342 0.7674 0.409 Uiso 1 1 calc R U
C492 C 0.7812(13) 0.7283(8) 0.7454(9) 0.60(6) Uiso 1 1 d G .
H492 H 0.7817 0.7411 0.7272 0.724 Uiso 1 1 calc R U
C155 C 0.1393(7) 0.7273(5) 0.4218(5) 0.165(11) Uiso 1 1 d G .
N3 N 0.1739(6) 0.7234(4) 0.4172(5) 0.167(8) Uiso 1 1 d G .
C159 C 0.1854(5) 0.7390(6) 0.3923(7) 0.228(15) Uiso 1 1 d G .
C158 C 0.1623(10) 0.7586(6) 0.3720(5) 0.36(3) Uiso 1 1 d G .
H158 H 0.1701 0.7693 0.3551 0.427 Uiso 1 1 calc R U
C157 C 0.1277(9) 0.7625(5) 0.3766(7) 0.32(2) Uiso 1 1 d G .
H157 H 0.1119 0.7759 0.3627 0.383 Uiso 1 1 calc R U
C156 C 0.1162(5) 0.7468(6) 0.4015(8) 0.36(3) Uiso 1 1 d G .
H156 H 0.0925 0.7495 0.4046 0.426 Uiso 1 1 calc R U
C173 C 0.0656(5) 0.8181(4) 0.6557(7) 0.160(10) Uiso 1 1 d G .
C177 C 0.0593(4) 0.8251(6) 0.6226(6) 0.177(11) Uiso 1 1 d G .
H177 H 0.0564 0.8093 0.6068 0.213 Uiso 1 1 calc R U
N15 N 0.0572(5) 0.8555(7) 0.6126(5) 0.215(11) Uiso 1 1 d G .
C176 C 0.0615(6) 0.8787(4) 0.6357(9) 0.251(16) Uiso 1 1 d G .
C175 C 0.0678(6) 0.8716(6) 0.6689(7) 0.35(2) Uiso 1 1 d G .
H175 H 0.0707 0.8875 0.6847 0.418 Uiso 1 1 calc R U
C174 C 0.0698(5) 0.8413(8) 0.6789(4) 0.268(18) Uiso 1 1 d G .
H174 H 0.0741 0.8365 0.7015 0.321 Uiso 1 1 calc R U
C372 C 0.6589(10) 0.7491(7) 0.7702(10) 0.228(15) Uiso 1 1 d G .
C373 C 0.6912(12) 0.7480(8) 0.7925(8) 0.42(3) Uiso 1 1 d G .
H373 H 0.6968 0.7310 0.8067 0.503 Uiso 1 1 calc R U
C374 C 0.7154(7) 0.7718(12) 0.7940(8) 0.35(2) Uiso 1 1 d G .
H374 H 0.7375 0.7711 0.8092 0.419 Uiso 1 1 calc R U
C375 C 0.7073(11) 0.7967(8) 0.7732(11) 0.36(3) Uiso 1 1 d G .
C376 C 0.6750(13) 0.7978(7) 0.7508(9) 0.35(2) Uiso 1 1 d G .
H376 H 0.6695 0.8148 0.7366 0.421 Uiso 1 1 calc R U
C377 C 0.6508(7) 0.7740(10) 0.7494(7) 0.283(19) Uiso 1 1 d G .
H377 H 0.6288 0.7747 0.7341 0.340 Uiso 1 1 calc R U
C496 C 0.7501(10) 0.6595(7) 0.8094(7) 0.35(2) Uiso 1 1 d G .
C497 C 0.7215(8) 0.6594(6) 0.8252(7) 0.252(16) Uiso 1 1 d G .
H497 H 0.7078 0.6775 0.8256 0.303 Uiso 1 1 calc R U
C498 C 0.7128(6) 0.6331(8) 0.8403(5) 0.197(13) Uiso 1 1 d G .
H498 H 0.6932 0.6330 0.8510 0.237 Uiso 1 1 calc R U
C499 C 0.7327(9) 0.6067(6) 0.8396(6) 0.230(15) Uiso 1 1 d G .
C500 C 0.7613(8) 0.6067(7) 0.8239(8) 0.31(2) Uiso 1 1 d G .
H500 H 0.7750 0.5887 0.8234 0.366 Uiso 1 1 calc R U
C501 C 0.7700(6) 0.6331(10) 0.8088(7) 0.34(2) Uiso 1 1 d G .
H501 H 0.7896 0.6331 0.7981 0.403 Uiso 1 1 calc R U
C7 C 0.4148(5) 0.9253(4) 0.4966(4) 0.081(6) Uiso 1 1 d . .
H7 H 0.4304 0.9069 0.4971 0.097 Uiso 1 1 calc R U
C8 C 0.4010(5) 0.8596(4) 0.5270(5) 0.086(6) Uiso 1 1 d . .
H8A H 0.3786 0.8657 0.5335 0.103 Uiso 1 1 calc R U
H8B H 0.4049 0.8377 0.5320 0.103 Uiso 1 1 calc R U
C15 C 0.3889(5) 0.9925(4) 0.5871(5) 0.101(7) Uiso 1 1 d . .
H15 H 0.3975 0.9924 0.6113 0.121 Uiso 1 1 calc R U
C31 C 0.2957(5) 0.9502(5) 0.4284(5) 0.106(7) Uiso 1 1 d . .
H31 H 0.2803 0.9390 0.4099 0.127 Uiso 1 1 calc R U
C16 C 0.3699(5) 0.9400(4) 0.6346(5) 0.081(6) Uiso 1 1 d . .
H16A H 0.3712 0.9319 0.6569 0.097 Uiso 1 1 calc R U
H16B H 0.3555 0.9256 0.6191 0.097 Uiso 1 1 calc R U
C23 C 0.2689(6) 1.0215(5) 0.5175(5) 0.123(8) Uiso 1 1 d . .
H23 H 0.2465 1.0294 0.5234 0.147 Uiso 1 1 calc R U
C24 C 0.2184(7) 0.9800(6) 0.5496(7) 0.149(10) Uiso 1 1 d . .
H24A H 0.1967 0.9790 0.5590 0.179 Uiso 1 1 calc R U
H24B H 0.2293 0.9594 0.5526 0.179 Uiso 1 1 calc R U
O21 O 0.3258(8) 0.7219(8) 0.3752(8) 0.314(14) Uiso 1 1 d . .
C32 C 0.2544(6) 0.8897(5) 0.4399(6) 0.124(8) Uiso 1 1 d . .
H32A H 0.2627 0.8893 0.4639 0.149 Uiso 1 1 calc R U
H32B H 0.2394 0.8713 0.4340 0.149 Uiso 1 1 calc R U
C143 C 0.1637(4) 0.5500(3) 0.6826(4) 0.039(5) Uiso 1 1 d . .
H143 H 0.1751 0.5400 0.6658 0.047 Uiso 1 1 calc R U
C142 C 0.2058(4) 0.5894(4) 0.6385(4) 0.062(5) Uiso 1 1 d . .
H14A H 0.2205 0.5931 0.6220 0.074 Uiso 1 1 calc R U
H14B H 0.2028 0.6091 0.6492 0.074 Uiso 1 1 calc R U
C135 C 0.2138(4) 0.5887(3) 0.7931(4) 0.058(5) Uiso 1 1 d . .
H135 H 0.2389 0.5897 0.8058 0.070 Uiso 1 1 calc R U
C134 C 0.2699(6) 0.6389(5) 0.7783(6) 0.134(9) Uiso 1 1 d . .
H13A H 0.2934 0.6490 0.7824 0.161 Uiso 1 1 calc R U
H13B H 0.2547 0.6496 0.7596 0.161 Uiso 1 1 calc R U
C127 C 0.1064(5) 0.6569(4) 0.7888(5) 0.089(7) Uiso 1 1 d . .
H127 H 0.1041 0.6766 0.8003 0.107 Uiso 1 1 calc R U
C126 C 0.1317(6) 0.7195(5) 0.7646(5) 0.099(7) Uiso 1 1 d . .
H12A H 0.1359 0.7416 0.7626 0.119 Uiso 1 1 calc R U
H12B H 0.1411 0.7091 0.7471 0.119 Uiso 1 1 calc R U
C119 C 0.0511(5) 0.6142(4) 0.6776(5) 0.094(7) Uiso 1 1 d . .
H119 H 0.0321 0.6212 0.6590 0.113 Uiso 1 1 calc R U
C118 C 0.0716(7) 0.6670(6) 0.6312(6) 0.152(10) Uiso 1 1 d . .
H11A H 0.0969 0.6679 0.6428 0.182 Uiso 1 1 calc R U
H11B H 0.0682 0.6825 0.6136 0.182 Uiso 1 1 calc R U
C224 C 0.4368(7) 0.9522(6) 0.4806(7) 0.170(11) Uiso 1 1 d . .
H22A H 0.4320 0.9500 0.4565 0.203 Uiso 1 1 calc R U
H22B H 0.4285 0.9726 0.4859 0.203 Uiso 1 1 calc R U
C225 C 0.4767(14) 0.9489(11) 0.4946(12) 0.33(2) Uiso 1 1 d . .
C226 C 0.4061(8) 1.0218(7) 0.5733(7) 0.180(12) Uiso 1 1 d . .
H22C H 0.3991 1.0221 0.5492 0.216 Uiso 1 1 calc R U
H22D H 0.3967 1.0405 0.5817 0.216 Uiso 1 1 calc R U
C233 C 0.2881(6) 1.0483(5) 0.5026(6) 0.133(9) Uiso 1 1 d . .
H23A H 0.3106 1.0407 0.4973 0.159 Uiso 1 1 calc R U
H23B H 0.2726 1.0559 0.4822 0.159 Uiso 1 1 calc R U
C234 C 0.2956(9) 1.0727(7) 0.5265(8) 0.185(12) Uiso 1 1 d . .
H234 H 0.3094 1.0655 0.5482 0.222 Uiso 1 1 calc R U
C236 C 0.3180(10) 1.0938(9) 0.5081(10) 0.287(19) Uiso 1 1 d . .
H23C H 0.3257 1.1119 0.5215 0.430 Uiso 1 1 calc R U
H23D H 0.3034 1.1001 0.4871 0.430 Uiso 1 1 calc R U
H23E H 0.3389 1.0827 0.5044 0.430 Uiso 1 1 calc R U
C235 C 0.2600(9) 1.0849(7) 0.5285(8) 0.226(15) Uiso 1 1 d . .
H23F H 0.2628 1.1014 0.5446 0.339 Uiso 1 1 calc R U
H23G H 0.2455 1.0686 0.5351 0.339 Uiso 1 1 calc R U
H23H H 0.2483 1.0927 0.5070 0.339 Uiso 1 1 calc R U
C229 C 0.3152(8) 0.9767(7) 0.4139(7) 0.171(11) Uiso 1 1 d . .
H22E H 0.3303 0.9888 0.4315 0.205 Uiso 1 1 calc R U
H22F H 0.3303 0.9687 0.3992 0.205 Uiso 1 1 calc R U
C232 C 0.2544(12) 0.9923(10) 0.3732(12) 0.31(2) Uiso 1 1 d . .
H23I H 0.2437 1.0127 0.3705 0.472 Uiso 1 1 calc R U
H23J H 0.2381 0.9783 0.3810 0.472 Uiso 1 1 calc R U
H23K H 0.2588 0.9852 0.3522 0.472 Uiso 1 1 calc R U
C237 C 0.1427(4) 0.5236(4) 0.6963(4) 0.058(5) Uiso 1 1 d . .
H23X H 0.1603 0.5085 0.7073 0.069 Uiso 1 1 calc R U
H23Y H 0.1310 0.5325 0.7131 0.069 Uiso 1 1 calc R U
C239 C 0.1308(6) 0.4825(5) 0.6522(6) 0.138(9) Uiso 1 1 d . .
H23L H 0.1109 0.4734 0.6365 0.207 Uiso 1 1 calc R U
H23M H 0.1431 0.4666 0.6667 0.207 Uiso 1 1 calc R U
H23N H 0.1475 0.4920 0.6403 0.207 Uiso 1 1 calc R U
C238 C 0.1160(5) 0.5074(5) 0.6730(5) 0.097(7) Uiso 1 1 d . .
H238 H 0.1023 0.5227 0.6576 0.117 Uiso 1 1 calc R U
C243 C 0.1945(5) 0.5644(4) 0.8107(4) 0.076(6) Uiso 1 1 d . .
H24C H 0.2042 0.5441 0.8071 0.091 Uiso 1 1 calc R U
H24D H 0.1690 0.5644 0.8000 0.091 Uiso 1 1 calc R U
C244 C 0.1976(6) 0.5691(5) 0.8497(6) 0.119(8) Uiso 1 1 d . .
H244 H 0.1838 0.5884 0.8503 0.143 Uiso 1 1 calc R U
C245 C 0.1709(6) 0.5450(5) 0.8575(5) 0.127(8) Uiso 1 1 d . .
H24E H 0.1490 0.5457 0.8407 0.190 Uiso 1 1 calc R U
H24F H 0.1653 0.5495 0.8789 0.190 Uiso 1 1 calc R U
H24G H 0.1816 0.5247 0.8580 0.190 Uiso 1 1 calc R U
C246 C 0.2306(8) 0.5772(6) 0.8675(7) 0.183(12) Uiso 1 1 d . .
H24H H 0.2401 0.5941 0.8564 0.274 Uiso 1 1 calc R U
H24I H 0.2467 0.5597 0.8691 0.274 Uiso 1 1 calc R U
H24J H 0.2285 0.5837 0.8894 0.274 Uiso 1 1 calc R U
C247 C 0.0871(7) 0.6328(6) 0.8074(6) 0.157(10) Uiso 1 1 d . .
C241 C 0.0357(5) 0.5883(5) 0.6957(5) 0.109(8) Uiso 1 1 d . .
H24X H 0.0184 0.5963 0.7083 0.131 Uiso 1 1 calc R U
H24Y H 0.0548 0.5771 0.7107 0.131 Uiso 1 1 calc R U
C77 C 0.4438(9) 0.5439(9) 0.7126(9) 0.252(17) Uiso 1 1 d . .
H77A H 0.4471 0.5245 0.7018 0.378 Uiso 1 1 calc R U
H77B H 0.4185 0.5467 0.7127 0.378 Uiso 1 1 calc R U
H77C H 0.4576 0.5436 0.7351 0.378 Uiso 1 1 calc R U
C100 C 0.3501(8) 0.7926(6) 0.9084(7) 0.176(11) Uiso 1 1 d . .
H10A H 0.3614 0.7749 0.9207 0.264 Uiso 1 1 calc R U
H10B H 0.3568 0.8111 0.9212 0.264 Uiso 1 1 calc R U
H10C H 0.3581 0.7941 0.8876 0.264 Uiso 1 1 calc R U
C166 C 0.3345(13) 0.7513(12) 0.3662(12) 0.35(3) Uiso 1 1 d . .
H16C H 0.3594 0.7518 0.3641 0.520 Uiso 1 1 calc R U
H16D H 0.3309 0.7659 0.3831 0.520 Uiso 1 1 calc R U
H16E H 0.3191 0.7568 0.3453 0.520 Uiso 1 1 calc R U
C223 C 0.5949(15) 0.8190(14) 0.6904(15) 0.42(3) Uiso 1 1 d . .
H22G H 0.6132 0.8327 0.7023 0.624 Uiso 1 1 calc R U
H22H H 0.5728 0.8305 0.6827 0.624 Uiso 1 1 calc R U
H22I H 0.6029 0.8103 0.6716 0.624 Uiso 1 1 calc R U
C200 C 0.2169(6) 1.0170(5) 0.7492(6) 0.137(9) Uiso 1 1 d . .
H20A H 0.2030 1.0342 0.7383 0.205 Uiso 1 1 calc R U
H20B H 0.2256 1.0220 0.7724 0.205 Uiso 1 1 calc R U
H20C H 0.2019 0.9988 0.7474 0.205 Uiso 1 1 calc R U
C306 C 0.7837(3) 0.4054(3) 0.6893(4) 0.082(6) Uiso 1 1 d G .
C301 C 0.8160(4) 0.3968(3) 0.6821(3) 0.087(7) Uiso 1 1 d G .
C302 C 0.8454(3) 0.3918(3) 0.7072(4) 0.101(7) Uiso 1 1 d G .
C303 C 0.8423(3) 0.3955(3) 0.7396(3) 0.096(7) Uiso 1 1 d G .
H303 H 0.8624 0.3921 0.7567 0.115 Uiso 1 1 calc R U
C304 C 0.8100(5) 0.4042(3) 0.7468(3) 0.111(8) Uiso 1 1 d G .
C305 C 0.7806(3) 0.4091(3) 0.7217(4) 0.112(8) Uiso 1 1 d G .
C308 C 0.8071(6) 0.4064(5) 0.7804(6) 0.125(8) Uiso 1 1 d . .
H308 H 0.7823 0.4005 0.7819 0.149 Uiso 1 1 calc R U
C314 C 0.7843(5) 0.4905(5) 0.7864(4) 0.211(14) Uiso 1 1 d G .
C309 C 0.7819(4) 0.4591(5) 0.7818(4) 0.091(7) Uiso 1 1 d G .
C310 C 0.8123(6) 0.4411(3) 0.7895(4) 0.151(10) Uiso 1 1 d G .
C311 C 0.8451(4) 0.4545(5) 0.8019(4) 0.162(10) Uiso 1 1 d G .
H311 H 0.8659 0.4422 0.8071 0.194 Uiso 1 1 calc R U
C312 C 0.8476(5) 0.4859(6) 0.8065(4) 0.218(14) Uiso 1 1 d G .
C313 C 0.8172(7) 0.5039(3) 0.7987(5) 0.169(11) Uiso 1 1 d G .
C568 C 0.5595(8) 0.8454(7) 0.4561(7) 0.174(11) Uiso 1 1 d . .
H568 H 0.5452 0.8368 0.4715 0.209 Uiso 1 1 calc R U
C322 C 0.9081(6) 0.5480(4) 0.7545(7) 0.217(14) Uiso 1 1 d G .
C317 C 0.8952(5) 0.5400(5) 0.7821(7) 0.158(10) Uiso 1 1 d G .
C318 C 0.9028(5) 0.5115(6) 0.7963(4) 0.279(19) Uiso 1 1 d G .
C319 C 0.9233(5) 0.4909(4) 0.7829(5) 0.133(9) Uiso 1 1 d G .
H319 H 0.9286 0.4714 0.7926 0.159 Uiso 1 1 calc R U
C320 C 0.9362(5) 0.4988(6) 0.7552(6) 0.220(14) Uiso 1 1 d G .
C321 C 0.9286(6) 0.5273(7) 0.7410(4) 0.210(14) Uiso 1 1 d G .
C307 C 0.7347(10) 0.4475(9) 0.7379(10) 0.246(17) Uiso 1 1 d . .
H30A H 0.7436 0.4641 0.7257 0.295 Uiso 1 1 calc R U
H30B H 0.7083 0.4480 0.7330 0.295 Uiso 1 1 calc R U
C330 C 0.9051(7) 0.4538(7) 0.6539(5) 0.217(14) Uiso 1 1 d G .
C325 C 0.9279(7) 0.4688(4) 0.6791(9) 0.254(17) Uiso 1 1 d G .
C326 C 0.9358(5) 0.4560(6) 0.7102(7) 0.237(15) Uiso 1 1 d G .
C327 C 0.9209(6) 0.4282(6) 0.7161(4) 0.184(12) Uiso 1 1 d G .
H327 H 0.9263 0.4195 0.7373 0.221 Uiso 1 1 calc R U
C328 C 0.8981(5) 0.4132(4) 0.6909(7) 0.139(9) Uiso 1 1 d G .
C329 C 0.8902(5) 0.4260(7) 0.6598(6) 0.184(12) Uiso 1 1 d G .
C316 C 0.8819(11) 0.4945(10) 0.8230(10) 0.279(19) Uiso 1 1 d . .
H316 H 0.8772 0.5117 0.8372 0.335 Uiso 1 1 calc R U
C446 C 0.5056(3) 0.6538(3) 0.4889(3) 0.060(5) Uiso 1 1 d G .
C441 C 0.5037(3) 0.6839(4) 0.4986(3) 0.098(7) Uiso 1 1 d G .
C442 C 0.5000(4) 0.7072(3) 0.4755(5) 0.186(12) Uiso 1 1 d G .
C443 C 0.4984(4) 0.7003(3) 0.4428(4) 0.161(10) Uiso 1 1 d G .
H443 H 0.4959 0.7162 0.4270 0.193 Uiso 1 1 calc R U
C444 C 0.5003(3) 0.6701(4) 0.4331(3) 0.087(7) Uiso 1 1 d G .
C445 C 0.5039(3) 0.6468(3) 0.4561(4) 0.116(8) Uiso 1 1 d G .
C315 C 0.8390(11) 0.5533(9) 0.7868(10) 0.254(18) Uiso 1 1 d . .
H31A H 0.8336 0.5433 0.7651 0.305 Uiso 1 1 calc R U
H31B H 0.8283 0.5739 0.7840 0.305 Uiso 1 1 calc R U
C436 C 0.5370(4) 0.7480(3) 0.5096(5) 0.133(9) Uiso 1 1 d G .
C435 C 0.5415(4) 0.7619(4) 0.4808(4) 0.197(13) Uiso 1 1 d G .
C434 C 0.5728(5) 0.7776(3) 0.4799(3) 0.100(7) Uiso 1 1 d G .
C433 C 0.5996(4) 0.7792(3) 0.5078(5) 0.075(6) Uiso 1 1 d G .
C438 C 0.5952(4) 0.7653(4) 0.5366(3) 0.176(11) Uiso 1 1 d G .
C437 C 0.5639(5) 0.7496(3) 0.5375(4) 0.091(7) Uiso 1 1 d G .
C324 C 0.9573(7) 0.4766(6) 0.7414(6) 0.155(10) Uiso 1 1 d . .
H324 H 0.9737 0.4896 0.7314 0.186 Uiso 1 1 calc R U
C430 C 0.6752(3) 0.7451(3) 0.4493(3) 0.068(6) Uiso 1 1 d G .
C425 C 0.6613(3) 0.7302(2) 0.4200(3) 0.072(6) Uiso 1 1 d G .
C426 C 0.6266(4) 0.7363(3) 0.4036(2) 0.063(5) Uiso 1 1 d G .
C427 C 0.6059(2) 0.7572(3) 0.4165(3) 0.107(7) Uiso 1 1 d G .
H427 H 0.5822 0.7613 0.4053 0.129 Uiso 1 1 calc R U
C428 C 0.6198(4) 0.7720(3) 0.4457(3) 0.090(7) Uiso 1 1 d G .
C429 C 0.6545(4) 0.7659(3) 0.4621(2) 0.083(6) Uiso 1 1 d G .
C323 C 0.9244(7) 0.5250(6) 0.6831(7) 0.158(10) Uiso 1 1 d . .
H32C H 0.8997 0.5185 0.6834 0.189 Uiso 1 1 calc R U
H32D H 0.9231 0.5414 0.6666 0.189 Uiso 1 1 calc R U
C454 C 0.5979(3) 0.63701(17) 0.4016(2) 0.036(4) Uiso 1 1 d G .
C449 C 0.5620(3) 0.6368(2) 0.4027(3) 0.056(5) Uiso 1 1 d G .
C450 C 0.54164(19) 0.6630(3) 0.3948(3) 0.085(6) Uiso 1 1 d G .
C451 C 0.5573(3) 0.6894(2) 0.3859(3) 0.071(6) Uiso 1 1 d G .
H451 H 0.5434 0.7073 0.3805 0.085 Uiso 1 1 calc R U
C452 C 0.5932(3) 0.68964(17) 0.3848(2) 0.046(5) Uiso 1 1 d G .
C453 C 0.61358(19) 0.6634(2) 0.3927(2) 0.006(3) Uiso 1 1 d G .
C332 C 0.8769(7) 0.3837(6) 0.6944(7) 0.166(11) Uiso 1 1 d . .
H332 H 0.8691 0.3742 0.6723 0.199 Uiso 1 1 calc R U
C333 C 0.7502(3) 0.4116(4) 0.6617(3) 0.132(9) Uiso 1 1 d G .
C338 C 0.7372(4) 0.4413(3) 0.6595(3) 0.117(8) Uiso 1 1 d G .
H338 H 0.7493 0.4566 0.6737 0.141 Uiso 1 1 calc R U
C337 C 0.7067(4) 0.4486(3) 0.6366(4) 0.127(8) Uiso 1 1 d G .
H337 H 0.6979 0.4689 0.6351 0.152 Uiso 1 1 calc R U
C336 C 0.6892(3) 0.4262(4) 0.6158(3) 0.097(7) Uiso 1 1 d G .
C335 C 0.7021(4) 0.3966(3) 0.6179(3) 0.115(8) Uiso 1 1 d G .
H335 H 0.6901 0.3812 0.6037 0.138 Uiso 1 1 calc R U
C334 C 0.7326(4) 0.3892(3) 0.6409(4) 0.116(8) Uiso 1 1 d G .
H334 H 0.7415 0.3689 0.6423 0.139 Uiso 1 1 calc R U
C331 C 0.8339(6) 0.4144(5) 0.6315(5) 0.109(8) Uiso 1 1 d . .
H33A H 0.8232 0.4126 0.6079 0.131 Uiso 1 1 calc R U
H33B H 0.8279 0.4349 0.6385 0.131 Uiso 1 1 calc R U
C340 C 0.6555(2) 0.4314(3) 0.5947(3) 0.084(6) Uiso 1 1 d G .
C339 C 0.6333(3) 0.4501(2) 0.6086(2) 0.064(5) Uiso 1 1 d G .
H339 H 0.6416 0.4584 0.6298 0.077 Uiso 1 1 calc R U
N21 N 0.5991(3) 0.45658(19) 0.5915(3) 0.054(4) Uiso 1 1 d G .
C343 C 0.5870(2) 0.4444(2) 0.5604(3) 0.057(5) Uiso 1 1 d G .
C342 C 0.6092(3) 0.4257(2) 0.5465(2) 0.085(6) Uiso 1 1 d G .
H342 H 0.6009 0.4174 0.5253 0.102 Uiso 1 1 calc R U
C341 C 0.6434(3) 0.4192(2) 0.5636(3) 0.086(6) Uiso 1 1 d G .
H341 H 0.6585 0.4065 0.5541 0.104 Uiso 1 1 calc R U
C571 C 0.4664(7) 0.7599(6) 0.4597(7) 0.169(11) Uiso 1 1 d . .
H57A H 0.4707 0.7597 0.4371 0.203 Uiso 1 1 calc R U
H57B H 0.4429 0.7509 0.4603 0.203 Uiso 1 1 calc R U
C344 C 0.5535(3) 0.4514(3) 0.5465(4) 0.078(6) Uiso 1 1 d G .
N22 N 0.5312(4) 0.4628(3) 0.5660(2) 0.109(6) Uiso 1 1 d G .
C348 C 0.4963(4) 0.4707(3) 0.5522(4) 0.116(8) Uiso 1 1 d G .
C347 C 0.4836(3) 0.4671(3) 0.5187(4) 0.152(10) Uiso 1 1 d G .
H347 H 0.4597 0.4724 0.5093 0.182 Uiso 1 1 calc R U
C346 C 0.5058(5) 0.4557(3) 0.4992(3) 0.132(9) Uiso 1 1 d G .
H346 H 0.4972 0.4532 0.4763 0.159 Uiso 1 1 calc R U
C345 C 0.5408(4) 0.4478(3) 0.5130(4) 0.122(8) Uiso 1 1 d G .
H345 H 0.5560 0.4400 0.4997 0.146 Uiso 1 1 calc R U
C439 C 0.5282(5) 0.6988(4) 0.5470(5) 0.077(6) Uiso 1 1 d . .
H43A H 0.5480 0.6900 0.5381 0.093 Uiso 1 1 calc R U
H43B H 0.5297 0.6896 0.5690 0.093 Uiso 1 1 calc R U
C349 C 0.4729(4) 0.4822(4) 0.5748(4) 0.103(7) Uiso 1 1 d G .
C350 C 0.4712(4) 0.4682(3) 0.6042(4) 0.172(11) Uiso 1 1 d G .
H350 H 0.4845 0.4501 0.6106 0.207 Uiso 1 1 calc R U
C351 C 0.4502(5) 0.4806(4) 0.6244(3) 0.132(9) Uiso 1 1 d G .
H351 H 0.4490 0.4710 0.6445 0.158 Uiso 1 1 calc R U
C352 C 0.4308(4) 0.5071(4) 0.6150(4) 0.164(11) Uiso 1 1 d G .
C353 C 0.4325(4) 0.5211(3) 0.5855(5) 0.135(9) Uiso 1 1 d G .
H353 H 0.4192 0.5392 0.5791 0.162 Uiso 1 1 calc R U
C354 C 0.4535(4) 0.5087(4) 0.5654(3) 0.140(9) Uiso 1 1 d G .
H354 H 0.4547 0.5183 0.5453 0.168 Uiso 1 1 calc R U
C432 C 0.6070(7) 0.7990(6) 0.4660(7) 0.149(10) Uiso 1 1 d . .
C356 C 0.7586(6) 0.5142(5) 0.7787(6) 0.202(13) Uiso 1 1 d G .
C361 C 0.7585(5) 0.5376(6) 0.7562(5) 0.195(12) Uiso 1 1 d G .
H361 H 0.7777 0.5396 0.7451 0.234 Uiso 1 1 calc R U
C360 C 0.7302(7) 0.5581(4) 0.7498(4) 0.182(12) Uiso 1 1 d G .
H360 H 0.7302 0.5741 0.7345 0.218 Uiso 1 1 calc R U
C359 C 0.7022(5) 0.5552(5) 0.7660(6) 0.233(15) Uiso 1 1 d G .
C358 C 0.7023(6) 0.5318(6) 0.7885(5) 0.202(13) Uiso 1 1 d G .
H358 H 0.6831 0.5298 0.7995 0.242 Uiso 1 1 calc R U
C357 C 0.7305(8) 0.5113(5) 0.7948(5) 0.278(18) Uiso 1 1 d G .
H357 H 0.7306 0.4953 0.8102 0.334 Uiso 1 1 calc R U
C431 C 0.6628(8) 0.7726(7) 0.5183(8) 0.199(13) Uiso 1 1 d . .
H43C H 0.6835 0.7745 0.5367 0.239 Uiso 1 1 calc R U
H43D H 0.6568 0.7506 0.5163 0.239 Uiso 1 1 calc R U
C363 C 0.6740(8) 0.5859(5) 0.7624(6) 0.223(14) Uiso 1 1 d G .
C364 C 0.6403(9) 0.5813(5) 0.7691(6) 0.36(3) Uiso 1 1 d G .
H364 H 0.6327 0.5612 0.7729 0.429 Uiso 1 1 calc R U
C365 C 0.6179(5) 0.6059(8) 0.7703(6) 0.264(17) Uiso 1 1 d G .
H365 H 0.5949 0.6027 0.7748 0.317 Uiso 1 1 calc R U
C366 C 0.6290(7) 0.6353(6) 0.7647(6) 0.40(3) Uiso 1 1 d G .
N36 N 0.6627(7) 0.6399(5) 0.7581(5) 0.200(10) Uiso 1 1 d G .
C362 C 0.6851(5) 0.6153(7) 0.7569(4) 0.176(11) Uiso 1 1 d G .
H362 H 0.7081 0.6185 0.7524 0.211 Uiso 1 1 calc R U
C440 C 0.5012(7) 0.7440(6) 0.4884(6) 0.139(9) Uiso 1 1 d . .
C456 C 0.6099(5) 0.7190(4) 0.3746(5) 0.089(7) Uiso 1 1 d . .
H456 H 0.6298 0.7122 0.3641 0.107 Uiso 1 1 calc R U
C386 C 0.8811(4) 0.6673(4) 0.6990(5) 0.164(10) Uiso 1 1 d G .
C385 C 0.8802(4) 0.6698(3) 0.6657(4) 0.113(8) Uiso 1 1 d G .
H385 H 0.8848 0.6525 0.6536 0.136 Uiso 1 1 calc R U
N31 N 0.8726(4) 0.6978(5) 0.6501(3) 0.141(7) Uiso 1 1 d G .
C389 C 0.8659(4) 0.7231(3) 0.6678(5) 0.186(12) Uiso 1 1 d G .
C388 C 0.8667(4) 0.7206(4) 0.7012(5) 0.183(12) Uiso 1 1 d G .
H388 H 0.8621 0.7379 0.7133 0.219 Uiso 1 1 calc R U
C387 C 0.8743(4) 0.6927(5) 0.7167(3) 0.157(10) Uiso 1 1 d G .
H387 H 0.8750 0.6909 0.7395 0.188 Uiso 1 1 calc R U
C455 C 0.6753(3) 0.6772(3) 0.4149(3) 0.025(4) Uiso 1 1 d . .
H45A H 0.6684 0.6760 0.4365 0.030 Uiso 1 1 calc R U
H45B H 0.6977 0.6658 0.4161 0.030 Uiso 1 1 calc R U
C395 C 0.8778(8) 0.7714(5) 0.5707(4) 0.168(11) Uiso 1 1 d G .
C396 C 0.9044(5) 0.7608(4) 0.5553(7) 0.217(14) Uiso 1 1 d G .
H396 H 0.9253 0.7518 0.5678 0.261 Uiso 1 1 calc R U
C397 C 0.9003(7) 0.7635(5) 0.5216(8) 0.253(17) Uiso 1 1 d G .
H397 H 0.9184 0.7562 0.5111 0.304 Uiso 1 1 calc R U
C398 C 0.8697(9) 0.7766(6) 0.5032(4) 0.206(13) Uiso 1 1 d G .
C399 C 0.8431(6) 0.7872(5) 0.5186(7) 0.235(15) Uiso 1 1 d G .
H399 H 0.8222 0.7962 0.5061 0.282 Uiso 1 1 calc R U
C400 C 0.8472(6) 0.7846(5) 0.5524(8) 0.33(2) Uiso 1 1 d G .
H400 H 0.8291 0.7918 0.5629 0.391 Uiso 1 1 calc R U
C448 C 0.5015(6) 0.6630(5) 0.3982(6) 0.120(8) Uiso 1 1 d . .
H448 H 0.4937 0.6412 0.3950 0.144 Uiso 1 1 calc R U
C409 C 0.8796(4) 0.5134(3) 0.5275(2) 0.102(7) Uiso 1 1 d G .
C408 C 0.8464(3) 0.5084(2) 0.5075(3) 0.061(5) Uiso 1 1 d G .
H408 H 0.8297 0.4953 0.5145 0.073 Uiso 1 1 calc R U
N27 N 0.8376(3) 0.5227(3) 0.4772(3) 0.088(5) Uiso 1 1 d G .
C412 C 0.8620(4) 0.5418(3) 0.4669(3) 0.074(6) Uiso 1 1 d G .
C411 C 0.8952(3) 0.5468(3) 0.4869(4) 0.127(8) Uiso 1 1 d G .
H411 H 0.9118 0.5599 0.4798 0.152 Uiso 1 1 calc R U
C410 C 0.9040(3) 0.5326(4) 0.5172(4) 0.186(12) Uiso 1 1 d G .
H410 H 0.9267 0.5360 0.5309 0.223 Uiso 1 1 calc R U
C447 C 0.5450(5) 0.6091(4) 0.4444(4) 0.078(6) Uiso 1 1 d . .
H44A H 0.5514 0.5886 0.4537 0.094 Uiso 1 1 calc R U
H44B H 0.5621 0.6241 0.4565 0.094 Uiso 1 1 calc R U
C413 C 0.8515(3) 0.5529(3) 0.4357(2) 0.091(7) Uiso 1 1 d G .
N28 N 0.8206(3) 0.5394(2) 0.4182(3) 0.077(5) Uiso 1 1 d G .
C417 C 0.8056(2) 0.5497(2) 0.3870(3) 0.037(4) Uiso 1 1 d G .
C416 C 0.8213(3) 0.5736(3) 0.3733(2) 0.102(7) Uiso 1 1 d G .
H416 H 0.8110 0.5806 0.3519 0.122 Uiso 1 1 calc R U
C415 C 0.8522(4) 0.5871(2) 0.3908(4) 0.121(8) Uiso 1 1 d G .
H415 H 0.8629 0.6034 0.3814 0.145 Uiso 1 1 calc R U
C414 C 0.8672(3) 0.5768(3) 0.4220(4) 0.148(10) Uiso 1 1 d G .
H414 H 0.8883 0.5860 0.4340 0.178 Uiso 1 1 calc R U
C549 C 0.8339(7) 0.3862(6) 0.8052(7) 0.171(11) Uiso 1 1 d . .
H54A H 0.8588 0.3925 0.8055 0.205 Uiso 1 1 calc R U
H54B H 0.8312 0.3644 0.7988 0.205 Uiso 1 1 calc R U
C418 C 0.7724(3) 0.5377(3) 0.3702(2) 0.056(5) Uiso 1 1 d G .
C419 C 0.7696(2) 0.5061(2) 0.3680(2) 0.048(5) Uiso 1 1 d G .
H419 H 0.7896 0.4937 0.3765 0.058 Uiso 1 1 calc R U
C420 C 0.7374(3) 0.49279(19) 0.3532(3) 0.052(5) Uiso 1 1 d G .
H420 H 0.7355 0.4712 0.3517 0.062 Uiso 1 1 calc R U
C421 C 0.7081(2) 0.5110(3) 0.3407(3) 0.100(7) Uiso 1 1 d G .
C422 C 0.7110(3) 0.5426(3) 0.3430(3) 0.086(6) Uiso 1 1 d G .
H422 H 0.6910 0.5550 0.3344 0.103 Uiso 1 1 calc R U
C423 C 0.7431(3) 0.55592(19) 0.3577(3) 0.080(6) Uiso 1 1 d G .
H423 H 0.7451 0.5775 0.3592 0.096 Uiso 1 1 calc R U
C550 C 0.8244(10) 0.3912(9) 0.8413(9) 0.230(15) Uiso 1 1 d . .
H550 H 0.8333 0.4117 0.8497 0.276 Uiso 1 1 calc R U
C503 C 0.5093(4) 0.6292(3) 0.5147(3) 0.068(6) Uiso 1 1 d G .
C508 C 0.5422(3) 0.6155(3) 0.5264(3) 0.098(7) Uiso 1 1 d G .
H508 H 0.5616 0.6195 0.5160 0.117 Uiso 1 1 calc R U
C507 C 0.5466(3) 0.5961(3) 0.5532(3) 0.110(8) Uiso 1 1 d G .
H507 H 0.5691 0.5868 0.5612 0.132 Uiso 1 1 calc R U
C506 C 0.5183(4) 0.5904(3) 0.5684(3) 0.109(8) Uiso 1 1 d G .
C505 C 0.4854(3) 0.6040(3) 0.5566(3) 0.089(7) Uiso 1 1 d G .
H505 H 0.4660 0.6001 0.5670 0.107 Uiso 1 1 calc R U
C504 C 0.4809(3) 0.6234(3) 0.5298(3) 0.102(7) Uiso 1 1 d G .
H504 H 0.4585 0.6327 0.5218 0.122 Uiso 1 1 calc R U
C551 C 0.8498(9) 0.3645(8) 0.8629(8) 0.243(16) Uiso 1 1 d . .
H55A H 0.8748 0.3679 0.8616 0.365 Uiso 1 1 calc R U
H55B H 0.8423 0.3443 0.8540 0.365 Uiso 1 1 calc R U
H55C H 0.8475 0.3656 0.8858 0.365 Uiso 1 1 calc R U
C510 C 0.5227(3) 0.5681(3) 0.5939(3) 0.118(8) Uiso 1 1 d G .
C509 C 0.5435(3) 0.5426(3) 0.5910(3) 0.096(7) Uiso 1 1 d G .
H509 H 0.5543 0.5405 0.5726 0.115 Uiso 1 1 calc R U
N23 N 0.5484(3) 0.5202(2) 0.6151(3) 0.082(5) Uiso 1 1 d G .
C513 C 0.5326(3) 0.5233(2) 0.6420(3) 0.096(7) Uiso 1 1 d G .
C512 C 0.5119(3) 0.5487(3) 0.6449(3) 0.070(6) Uiso 1 1 d G .
H512 H 0.5011 0.5508 0.6633 0.084 Uiso 1 1 calc R U
C511 C 0.5069(3) 0.5711(2) 0.6208(3) 0.068(6) Uiso 1 1 d G .
H511 H 0.4927 0.5885 0.6228 0.081 Uiso 1 1 calc R U
C552 C 0.7853(11) 0.3888(9) 0.8429(9) 0.280(19) Uiso 1 1 d . .
H55D H 0.7823 0.3931 0.8652 0.420 Uiso 1 1 calc R U
H55E H 0.7768 0.3681 0.8367 0.420 Uiso 1 1 calc R U
H55F H 0.7714 0.4035 0.8277 0.420 Uiso 1 1 calc R U
C548 C 0.9147(9) 0.4738(8) 0.8486(9) 0.222(14) Uiso 1 1 d . .
C519 C 0.5749(6) 0.4245(3) 0.6607(6) 0.184(12) Uiso 1 1 d G .
C520 C 0.5639(4) 0.4099(4) 0.6308(5) 0.124(8) Uiso 1 1 d G .
H520 H 0.5427 0.4162 0.6163 0.148 Uiso 1 1 calc R U
C521 C 0.5840(5) 0.3862(4) 0.6219(4) 0.176(11) Uiso 1 1 d G .
H521 H 0.5765 0.3763 0.6015 0.212 Uiso 1 1 calc R U
C522 C 0.6151(5) 0.3770(4) 0.6431(6) 0.121(8) Uiso 1 1 d G .
C523 C 0.6261(4) 0.3915(5) 0.6730(5) 0.276(18) Uiso 1 1 d G .
H523 H 0.6473 0.3852 0.6875 0.331 Uiso 1 1 calc R U
C524 C 0.6060(6) 0.4153(5) 0.6818(4) 0.212(14) Uiso 1 1 d G .
H524 H 0.6135 0.4252 0.7023 0.255 Uiso 1 1 calc R U
C555 C 0.9872(11) 0.4563(10) 0.7740(11) 0.31(2) Uiso 1 1 d . .
H55G H 1.0026 0.4703 0.7894 0.371 Uiso 1 1 calc R U
H55H H 0.9743 0.4425 0.7863 0.371 Uiso 1 1 calc R U
C556 C 1.0068(10) 0.4398(8) 0.7531(9) 0.220(14) Uiso 1 1 d . .
H556 H 0.9898 0.4271 0.7372 0.264 Uiso 1 1 calc R U
C457 C 0.7136(3) 0.7370(3) 0.4674(3) 0.069(6) Uiso 1 1 d G .
C458 C 0.7182(3) 0.7213(3) 0.4968(3) 0.103(7) Uiso 1 1 d G .
H458 H 0.6984 0.7176 0.5067 0.123 Uiso 1 1 calc R U
C459 C 0.7519(4) 0.7109(3) 0.5119(3) 0.116(8) Uiso 1 1 d G .
H459 H 0.7550 0.7002 0.5320 0.139 Uiso 1 1 calc R U
C460 C 0.7809(3) 0.7163(3) 0.4975(4) 0.135(9) Uiso 1 1 d G .
C461 C 0.7763(3) 0.7321(3) 0.4681(4) 0.116(8) Uiso 1 1 d G .
H461 H 0.7961 0.7358 0.4582 0.139 Uiso 1 1 calc R U
C462 C 0.7427(4) 0.7424(3) 0.4530(3) 0.109(8) Uiso 1 1 d G .
H462 H 0.7395 0.7532 0.4329 0.130 Uiso 1 1 calc R U
C558 C 1.0323(9) 0.4165(8) 0.7810(8) 0.243(16) Uiso 1 1 d . .
H55I H 1.0466 0.4032 0.7698 0.364 Uiso 1 1 calc R U
H55J H 1.0169 0.4040 0.7917 0.364 Uiso 1 1 calc R U
H55K H 1.0482 0.4288 0.7974 0.364 Uiso 1 1 calc R U
C464 C 0.8140(3) 0.7050(3) 0.5114(4) 0.084(6) Uiso 1 1 d G .
C463 C 0.8228(4) 0.7074(3) 0.5453(4) 0.097(7) Uiso 1 1 d G .
H463 H 0.8062 0.7158 0.5569 0.117 Uiso 1 1 calc R U
N30 N 0.8558(4) 0.6974(3) 0.5622(3) 0.123(6) Uiso 1 1 d G .
C467 C 0.8801(3) 0.6850(3) 0.5452(5) 0.163(11) Uiso 1 1 d G .
C466 C 0.8713(4) 0.6827(4) 0.5113(5) 0.191(12) Uiso 1 1 d G .
H466 H 0.8878 0.6743 0.4997 0.229 Uiso 1 1 calc R U
C465 C 0.8382(5) 0.6927(4) 0.4945(3) 0.192(12) Uiso 1 1 d G .
H465 H 0.8322 0.6911 0.4713 0.230 Uiso 1 1 calc R U
C468 C 0.9152(5) 0.6741(6) 0.5639(7) 0.200(13) Uiso 1 1 d G .
N29 N 0.9248(7) 0.6849(4) 0.5958(8) 0.209(11) Uiso 1 1 d G .
C472 C 0.9569(8) 0.6762(6) 0.6155(4) 0.212(14) Uiso 1 1 d G .
C471 C 0.9796(5) 0.6566(6) 0.6033(8) 0.232(15) Uiso 1 1 d G .
H471 H 1.0015 0.6506 0.6167 0.278 Uiso 1 1 calc R U
C470 C 0.9700(8) 0.6457(5) 0.5714(9) 0.39(3) Uiso 1 1 d G .
H470 H 0.9855 0.6324 0.5631 0.464 Uiso 1 1 calc R U
C469 C 0.9379(9) 0.6545(6) 0.5517(5) 0.288(19) Uiso 1 1 d G .
H469 H 0.9314 0.6471 0.5299 0.345 Uiso 1 1 calc R U
C473 C 0.9613(5) 0.6884(7) 0.6458(5) 0.219(14) Uiso 1 1 d G .
C474 C 0.9551(5) 0.7190(6) 0.6512(6) 0.200(13) Uiso 1 1 d G .
H474 H 0.9481 0.7325 0.6332 0.240 Uiso 1 1 calc R U
C475 C 0.9591(5) 0.7300(4) 0.6830(8) 0.200(13) Uiso 1 1 d G .
H475 H 0.9548 0.7509 0.6867 0.240 Uiso 1 1 calc R U
C476 C 0.9692(5) 0.7103(7) 0.7093(5) 0.218(14) Uiso 1 1 d G .
C477 C 0.9754(5) 0.6797(6) 0.7039(6) 0.202(13) Uiso 1 1 d G .
H477 H 0.9824 0.6662 0.7219 0.243 Uiso 1 1 calc R U
C478 C 0.9715(5) 0.6687(4) 0.6721(8) 0.205(13) Uiso 1 1 d G .
H478 H 0.9757 0.6478 0.6684 0.246 Uiso 1 1 calc R U
C379 C 0.8979(8) 0.5777(6) 0.7393(10) 0.32(2) Uiso 1 1 d G .
C384 C 0.8780(7) 0.5808(6) 0.7077(9) 0.276(18) Uiso 1 1 d G .
H384 H 0.8691 0.5632 0.6954 0.331 Uiso 1 1 calc R U
C383 C 0.8711(5) 0.6097(9) 0.6940(5) 0.216(14) Uiso 1 1 d G .
H383 H 0.8575 0.6118 0.6724 0.259 Uiso 1 1 calc R U
C382 C 0.8842(7) 0.6354(5) 0.7120(9) 0.221(14) Uiso 1 1 d G .
C381 C 0.9041(7) 0.6323(7) 0.7436(9) 0.292(19) Uiso 1 1 d G .
H381 H 0.9130 0.6498 0.7559 0.350 Uiso 1 1 calc R U
C380 C 0.9110(6) 0.6034(10) 0.7572(5) 0.32(2) Uiso 1 1 d G .
H380 H 0.9246 0.6013 0.7788 0.383 Uiso 1 1 calc R U
C402 C 0.8992(7) 0.4706(4) 0.6201(4) 0.166(11) Uiso 1 1 d G .
C407 C 0.9254(4) 0.4735(5) 0.6018(6) 0.32(2) Uiso 1 1 d G .
H407 H 0.9488 0.4663 0.6102 0.382 Uiso 1 1 calc R U
C406 C 0.9174(6) 0.4871(5) 0.5711(6) 0.226(14) Uiso 1 1 d G .
H406 H 0.9353 0.4892 0.5585 0.271 Uiso 1 1 calc R U
C405 C 0.8831(7) 0.4978(4) 0.5587(4) 0.147(10) Uiso 1 1 d G .
C404 C 0.8569(4) 0.4948(4) 0.5771(5) 0.155(10) Uiso 1 1 d G .
H404 H 0.8335 0.5020 0.5686 0.186 Uiso 1 1 calc R U
C403 C 0.8649(6) 0.4812(4) 0.6078(5) 0.154(10) Uiso 1 1 d G .
H403 H 0.8470 0.4791 0.6203 0.185 Uiso 1 1 calc R U
C514 C 0.5394(5) 0.5001(4) 0.6661(5) 0.169(11) Uiso 1 1 d G .
N24 N 0.5555(4) 0.4745(5) 0.6558(3) 0.136(7) Uiso 1 1 d G .
C518 C 0.5642(4) 0.4498(4) 0.6768(6) 0.156(10) Uiso 1 1 d G .
C517 C 0.5569(5) 0.4506(5) 0.7080(5) 0.229(15) Uiso 1 1 d G .
H517 H 0.5628 0.4337 0.7223 0.275 Uiso 1 1 calc R U
C516 C 0.5408(6) 0.4762(7) 0.7182(4) 0.283(19) Uiso 1 1 d G .
H516 H 0.5358 0.4768 0.7396 0.339 Uiso 1 1 calc R U
C515 C 0.5321(5) 0.5010(5) 0.6973(6) 0.241(16) Uiso 1 1 d G .
H515 H 0.5211 0.5185 0.7043 0.289 Uiso 1 1 calc R U
C557 C 1.0372(11) 0.4605(10) 0.7305(10) 0.32(2) Uiso 1 1 d . .
H55L H 1.0475 0.4459 0.7172 0.475 Uiso 1 1 calc R U
H55M H 1.0563 0.4704 0.7462 0.475 Uiso 1 1 calc R U
H55N H 1.0236 0.4759 0.7162 0.475 Uiso 1 1 calc R U
C553 C 0.9076(9) 0.3607(8) 0.7176(9) 0.242(16) Uiso 1 1 d . .
H55O H 0.9249 0.3735 0.7327 0.291 Uiso 1 1 calc R U
H55P H 0.8955 0.3474 0.7310 0.291 Uiso 1 1 calc R U
C554 C 0.9274(13) 0.3411(12) 0.6978(12) 0.32(2) Uiso 1 1 d . .
C526 C 0.6215(3) 0.6089(2) 0.4101(3) 0.062(5) Uiso 1 1 d G .
C531 C 0.6525(3) 0.6077(2) 0.4340(3) 0.104(7) Uiso 1 1 d G .
H531 H 0.6598 0.6249 0.4476 0.125 Uiso 1 1 calc R U
C530 C 0.6729(3) 0.5812(3) 0.4382(3) 0.078(6) Uiso 1 1 d G .
H530 H 0.6941 0.5803 0.4545 0.094 Uiso 1 1 calc R U
C529 C 0.6623(3) 0.5560(2) 0.4184(3) 0.046(5) Uiso 1 1 d G .
C528 C 0.6312(3) 0.5573(2) 0.3944(3) 0.095(7) Uiso 1 1 d G .
H528 H 0.6240 0.5401 0.3809 0.114 Uiso 1 1 calc R U
C527 C 0.6109(3) 0.5838(3) 0.3903(3) 0.121(8) Uiso 1 1 d G .
H527 H 0.5897 0.5846 0.3739 0.145 Uiso 1 1 calc R U
C533 C 0.6868(3) 0.5299(2) 0.4241(3) 0.041(5) Uiso 1 1 d G .
C532 C 0.7235(3) 0.53350(19) 0.4325(2) 0.047(5) Uiso 1 1 d G .
H532 H 0.7336 0.5534 0.4346 0.057 Uiso 1 1 calc R U
N26 N 0.7455(2) 0.5080(3) 0.4377(2) 0.060(4) Uiso 1 1 d G .
C536 C 0.7308(3) 0.4789(2) 0.4345(3) 0.097(7) Uiso 1 1 d G .
C535 C 0.6940(3) 0.4754(2) 0.4262(3) 0.092(7) Uiso 1 1 d G .
H535 H 0.6839 0.4555 0.4240 0.110 Uiso 1 1 calc R U
C534 C 0.6720(2) 0.5008(3) 0.4210(3) 0.103(7) Uiso 1 1 d G .
H534 H 0.6469 0.4984 0.4153 0.123 Uiso 1 1 calc R U
C570 C 0.5283(7) 0.8568(6) 0.4206(7) 0.190(12) Uiso 1 1 d . .
H57C H 0.5121 0.8398 0.4129 0.285 Uiso 1 1 calc R U
H57D H 0.5409 0.8626 0.4035 0.285 Uiso 1 1 calc R U
H57E H 0.5145 0.8742 0.4260 0.285 Uiso 1 1 calc R U
C537 C 0.7552(4) 0.4535(3) 0.4421(3) 0.127(9) Uiso 1 1 d G .
N25 N 0.7902(4) 0.4620(2) 0.4426(3) 0.104(6) Uiso 1 1 d G .
C541 C 0.8172(3) 0.4403(3) 0.4490(3) 0.107(7) Uiso 1 1 d G .
C540 C 0.8092(3) 0.4102(3) 0.4548(3) 0.092(7) Uiso 1 1 d G .
H540 H 0.8276 0.3954 0.4592 0.110 Uiso 1 1 calc R U
C539 C 0.7741(4) 0.4017(2) 0.4543(3) 0.110(8) Uiso 1 1 d G .
H539 H 0.7687 0.3811 0.4583 0.131 Uiso 1 1 calc R U
C538 C 0.7471(3) 0.4233(4) 0.4479(3) 0.138(9) Uiso 1 1 d G .
H538 H 0.7232 0.4175 0.4475 0.165 Uiso 1 1 calc R U
C567 C 0.5773(6) 0.8133(5) 0.4383(6) 0.129(9) Uiso 1 1 d . .
H56A H 0.5584 0.7981 0.4304 0.155 Uiso 1 1 calc R U
H56B H 0.5877 0.8199 0.4196 0.155 Uiso 1 1 calc R U
C542 C 0.8553(3) 0.4520(4) 0.4508(5) 0.116(8) Uiso 1 1 d G .
C543 C 0.8639(5) 0.4709(4) 0.4269(4) 0.138(9) Uiso 1 1 d G .
H543 H 0.8459 0.4775 0.4091 0.165 Uiso 1 1 calc R U
C544 C 0.8989(6) 0.4803(3) 0.4291(4) 0.153(10) Uiso 1 1 d G .
H544 H 0.9048 0.4933 0.4127 0.184 Uiso 1 1 calc R U
C545 C 0.9253(3) 0.4708(4) 0.4551(5) 0.159(10) Uiso 1 1 d G .
C546 C 0.9167(5) 0.4518(4) 0.4790(4) 0.166(11) Uiso 1 1 d G .
H546 H 0.9347 0.4453 0.4968 0.200 Uiso 1 1 calc R U
C547 C 0.8817(5) 0.4424(3) 0.4769(4) 0.136(9) Uiso 1 1 d G .
H547 H 0.8758 0.4295 0.4932 0.163 Uiso 1 1 calc R U
C367 C 0.6079(8) 0.6666(4) 0.7653(5) 0.206(13) Uiso 1 1 d G .
N35 N 0.6424(7) 0.6750(5) 0.7634(5) 0.159(9) Uiso 1 1 d G .
C371 C 0.6524(5) 0.7055(6) 0.7665(5) 0.41(3) Uiso 1 1 d G .
C370 C 0.6280(8) 0.7275(4) 0.7716(5) 0.182(12) Uiso 1 1 d G .
C369 C 0.5936(7) 0.7191(6) 0.7735(5) 0.30(2) Uiso 1 1 d G .
H369 H 0.5770 0.7341 0.7770 0.364 Uiso 1 1 calc R U
C368 C 0.5836(5) 0.6886(8) 0.7704(6) 0.273(18) Uiso 1 1 d G .
H368 H 0.5601 0.6828 0.7717 0.327 Uiso 1 1 calc R U
C569 C 0.5854(9) 0.8631(8) 0.4746(8) 0.227(15) Uiso 1 1 d . .
H56C H 0.5983 0.8511 0.4931 0.340 Uiso 1 1 calc R U
H56D H 0.5744 0.8808 0.4828 0.340 Uiso 1 1 calc R U
H56E H 0.6020 0.8700 0.4612 0.340 Uiso 1 1 calc R U
C563 C 0.5851(5) 0.7378(4) 0.3485(5) 0.089(7) Uiso 1 1 d . .
H56F H 0.5982 0.7561 0.3438 0.107 Uiso 1 1 calc R U
H56G H 0.5648 0.7448 0.3579 0.107 Uiso 1 1 calc R U
C564 C 0.5698(7) 0.7213(6) 0.3152(6) 0.141(9) Uiso 1 1 d . .
H564 H 0.5562 0.7033 0.3208 0.169 Uiso 1 1 calc R U
C566 C 0.5429(7) 0.7410(6) 0.2927(7) 0.186(12) Uiso 1 1 d . .
H56H H 0.5243 0.7476 0.3042 0.279 Uiso 1 1 calc R U
H56I H 0.5321 0.7293 0.2732 0.279 Uiso 1 1 calc R U
H56J H 0.5549 0.7590 0.2862 0.279 Uiso 1 1 calc R U
C565 C 0.5998(6) 0.7084(5) 0.3004(6) 0.145(9) Uiso 1 1 d . .
H56K H 0.6151 0.6954 0.3165 0.218 Uiso 1 1 calc R U
H56L H 0.6139 0.7252 0.2942 0.218 Uiso 1 1 calc R U
H56M H 0.5898 0.6963 0.2810 0.218 Uiso 1 1 calc R U
C559 C 0.4774(8) 0.6801(7) 0.3717(8) 0.186(12) Uiso 1 1 d . .
H55Q H 0.4839 0.7020 0.3739 0.223 Uiso 1 1 calc R U
H55R H 0.4528 0.6782 0.3752 0.223 Uiso 1 1 calc R U
C560 C 0.4778(9) 0.6697(9) 0.3350(9) 0.212(14) Uiso 1 1 d . .
H560 H 0.5034 0.6735 0.3349 0.254 Uiso 1 1 calc R U
C561 C 0.4610(11) 0.6988(10) 0.3158(11) 0.31(2) Uiso 1 1 d . .
H56N H 0.4690 0.7171 0.3287 0.461 Uiso 1 1 calc R U
H56O H 0.4350 0.6975 0.3118 0.461 Uiso 1 1 calc R U
H56P H 0.4686 0.7000 0.2948 0.461 Uiso 1 1 calc R U
C562 C 0.4752(9) 0.6403(8) 0.3245(8) 0.232(15) Uiso 1 1 d . .
H56Q H 0.4899 0.6272 0.3410 0.348 Uiso 1 1 calc R U
H56R H 0.4835 0.6388 0.3039 0.348 Uiso 1 1 calc R U
H56S H 0.4503 0.6336 0.3211 0.348 Uiso 1 1 calc R U
C355 C 0.3947(10) 0.5411(10) 0.6269(10) 0.287(19) Uiso 1 1 d . .
H35A H 0.3794 0.5477 0.6417 0.431 Uiso 1 1 calc R U
H35B H 0.3804 0.5387 0.6048 0.431 Uiso 1 1 calc R U
H35C H 0.4133 0.5564 0.6267 0.431 Uiso 1 1 calc R U
C424 C 0.6465(8) 0.5148(7) 0.3069(7) 0.198(13) Uiso 1 1 d . .
H42A H 0.6278 0.5004 0.2971 0.297 Uiso 1 1 calc R U
H42B H 0.6533 0.5271 0.2896 0.297 Uiso 1 1 calc R U
H42C H 0.6375 0.5282 0.3222 0.297 Uiso 1 1 calc R U
C479 C 0.9721(13) 0.7072(12) 0.7593(13) 0.36(3) Uiso 1 1 d . .
H47A H 0.9733 0.7139 0.7819 0.540 Uiso 1 1 calc R U
H47B H 0.9928 0.6945 0.7583 0.540 Uiso 1 1 calc R U
H47C H 0.9502 0.6954 0.7519 0.540 Uiso 1 1 calc R U
Cu2 Cu 0.43628(9) 0.71352(6) 0.68098(8) 0.1291(12) Uani 1 1 d . .
Cu6 Cu 0.79634(7) 0.51012(5) 0.44400(7) 0.0936(10) Uani 1 1 d . .
Cu3 Cu 0.26721(8) 0.87321(5) 0.77767(7) 0.1090(11) Uani 1 1 d . .
Cu1 Cu 0.20669(10) 0.69849(6) 0.45047(8) 0.1429(14) Uani 1 1 d . .
Cu8 Cu 0.6834(2) 0.68017(14) 0.75039(13) 0.329(4) Uani 1 1 d . .
Cu5 Cu 0.56230(8) 0.47777(5) 0.60883(7) 0.1053(10) Uani 1 1 d . .
Cu7 Cu 0.87935(9) 0.70556(7) 0.60730(9) 0.1452(13) Uani 1 1 d . .
Cu4 Cu 0.04111(15) 0.87112(11) 0.57065(15) 0.252(2) Uani 1 1 d . .
C242 C 0.0137(10) 0.5641(9) 0.6615(10) 0.254(16) Uiso 1 1 d . .
C231 C 0.3068(11) 1.0273(10) 0.3836(10) 0.30(2) Uiso 1 1 d . .
H23O H 0.2877 1.0403 0.3718 0.455 Uiso 1 1 calc R U
H23P H 0.3228 1.0217 0.3690 0.455 Uiso 1 1 calc R U
H23Q H 0.3202 1.0384 0.4025 0.455 Uiso 1 1 calc R U
C227 C 0.4436(13) 1.0218(9) 0.5826(11) 0.265(18) Uiso 1 1 d . .
O22 O 0.0672(7) 0.6240(6) 0.4123(7) 0.280(12) Uiso 1 1 d . .
C401 C 0.9111(11) 0.7559(9) 0.4688(10) 0.28(2) Uiso 1 1 d . .
H40A H 0.9139 0.7554 0.4460 0.422 Uiso 1 1 calc R U
H40B H 0.9092 0.7350 0.4767 0.422 Uiso 1 1 calc R U
H40C H 0.9319 0.7659 0.4823 0.422 Uiso 1 1 calc R U
C502 C 0.6739(13) 0.6063(11) 0.8636(12) 0.35(2) Uiso 1 1 d . .
H50A H 0.6586 0.5920 0.8723 0.529 Uiso 1 1 calc R U
H50B H 0.6601 0.6164 0.8442 0.529 Uiso 1 1 calc R U
H50C H 0.6833 0.6216 0.8802 0.529 Uiso 1 1 calc R U
O52 O 0.7091(8) 0.5864(7) 0.8528(7) 0.299(13) Uiso 1 1 d . .
C240 C 0.0896(6) 0.4907(5) 0.6903(5) 0.132(9) Uiso 1 1 d . .
H24K H 0.0713 0.4806 0.6740 0.197 Uiso 1 1 calc R U
H24L H 0.0784 0.5054 0.7026 0.197 Uiso 1 1 calc R U
H24M H 0.1025 0.4754 0.7054 0.197 Uiso 1 1 calc R U
C572 C 0.4730(11) 0.7949(10) 0.4780(11) 0.272(18) Uiso 1 1 d . .
C573 C 0.4458(10) 0.7888(9) 0.5046(10) 0.291(19) Uiso 1 1 d . .
H57F H 0.4456 0.8070 0.5183 0.437 Uiso 1 1 calc R U
H57G H 0.4544 0.7713 0.5185 0.437 Uiso 1 1 calc R U
H57H H 0.4216 0.7847 0.4924 0.437 Uiso 1 1 calc R U
N16 N 0.0503(6) 0.9158(6) 0.5999(6) 0.209(10) Uiso 1 1 d . .
O54 O 0.6240(6) 0.3515(5) 0.6229(6) 0.224(9) Uiso 1 1 d . .
O46 O 0.7485(4) 0.4163(4) 0.7292(4) 0.155(6) Uiso 1 1 d . .
O45 O 0.7475(5) 0.4502(4) 0.7697(5) 0.159(7) Uiso 1 1 d . .
O44 O 0.8204(7) 0.5366(6) 0.8075(7) 0.252(11) Uiso 1 1 d . .
O43 O 0.8732(6) 0.5569(5) 0.7945(5) 0.185(8) Uiso 1 1 d . .
O42 O 0.9413(5) 0.5370(5) 0.7156(6) 0.195(8) Uiso 1 1 d . .
O41 O 0.9428(4) 0.5009(4) 0.6744(4) 0.151(6) Uiso 1 1 d . .
O40 O 0.8692(5) 0.4132(4) 0.6346(4) 0.138(6) Uiso 1 1 d . .
O39 O 0.8165(4) 0.3927(3) 0.6484(4) 0.121(5) Uiso 1 1 d . .
O36 O 0.4999(4) 0.6894(3) 0.5294(4) 0.122(5) Uiso 1 1 d . .
O35 O 0.5357(5) 0.7318(4) 0.5521(4) 0.168(7) Uiso 1 1 d . .
O34 O 0.6329(4) 0.7878(3) 0.5286(4) 0.131(5) Uiso 1 1 d . .
O33 O 0.6745(5) 0.7810(4) 0.4895(5) 0.169(7) Uiso 1 1 d . .
O32 O 0.6797(3) 0.7080(3) 0.4065(3) 0.076(4) Uiso 1 1 d . .
O31 O 0.6478(3) 0.6647(2) 0.3902(2) 0.053(3) Uiso 1 1 d . .
O38 O 0.5459(3) 0.6097(3) 0.4098(3) 0.084(4) Uiso 1 1 d . .
O37 O 0.5095(4) 0.6168(3) 0.4471(3) 0.107(5) Uiso 1 1 d . .
O53 O 0.4119(5) 0.5106(5) 0.6387(5) 0.204(8) Uiso 1 1 d . .
O48 O 0.6791(4) 0.4971(4) 0.3253(4) 0.139(6) Uiso 1 1 d . .
O50 O 0.9719(8) 0.7319(8) 0.7399(9) 0.319(15) Uiso 1 1 d . .
N14 N -0.0120(8) 0.8557(7) 0.5397(8) 0.266(14) Uiso 1 1 d . .
O51 O 0.7342(10) 0.8263(9) 0.7701(11) 0.364(18) Uiso 1 1 d . .
O47 O 0.9612(6) 0.4796(6) 0.4512(6) 0.257(10) Uiso 1 1 d . .
C230 C 0.2882(15) 0.9936(11) 0.3972(13) 0.29(2) Uiso 1 1 d . .
H230 H 0.2793 1.0025 0.4161 0.353 Uiso 1 1 calc R U
C525 C 0.6526(9) 0.3413(8) 0.6559(8) 0.239(15) Uiso 1 1 d . .
H52A H 0.6651 0.3229 0.6514 0.358 Uiso 1 1 calc R U
H52B H 0.6399 0.3373 0.6736 0.358 Uiso 1 1 calc R U
H52C H 0.6698 0.3578 0.6625 0.358 Uiso 1 1 calc R U
O49 O 0.8807(8) 0.7720(7) 0.4709(7) 0.285(13) Uiso 1 1 d . .
C228 C 0.4774(18) 1.0201(16) 0.6242(18) 0.51(4) Uiso 1 1 d . .
H22J H 0.5017 1.0194 0.6202 0.758 Uiso 1 1 calc R U
H22K H 0.4730 1.0018 0.6362 0.758 Uiso 1 1 calc R U
H22L H 0.4747 1.0383 0.6371 0.758 Uiso 1 1 calc R U
C378 C 0.755(2) 0.831(2) 0.800(2) 0.62(7) Uiso 1 1 d . .
H37A H 0.7707 0.8483 0.7992 0.937 Uiso 1 1 calc R U
H37B H 0.7702 0.8124 0.8059 0.937 Uiso 1 1 calc R U
H37C H 0.7406 0.8340 0.8161 0.937 Uiso 1 1 calc R U

loop_
_atom_site_aniso_label
_atom_site_aniso_U_11
_atom_site_aniso_U_22
_atom_site_aniso_U_33
_atom_site_aniso_U_23
_atom_site_aniso_U_13
_atom_site_aniso_U_12
Cu2 0.190(3) 0.083(2) 0.122(3) -0.0005(19) 0.050(2) -0.044(2)
Cu6 0.130(2) 0.0262(14) 0.132(3) 0.0105(15) 0.0427(19) 0.0287(15)
Cu3 0.192(3) 0.0207(14) 0.130(3) -0.0033(15) 0.069(2) -0.0393(17)
Cu1 0.255(4) 0.0460(17) 0.145(3) 0.0022(19) 0.082(3) -0.001(2)
Cu8 0.575(13) 0.230(6) 0.175(5) -0.036(4) 0.064(6) 0.162(7)
Cu5 0.149(3) 0.0381(15) 0.125(3) -0.0134(16) 0.018(2) -0.0313(16)
Cu7 0.165(3) 0.102(2) 0.162(3) 0.034(2) 0.017(3) -0.022(2)
Cu4 0.279(6) 0.194(5) 0.288(7) 0.044(4) 0.070(5) -0.046(4)

loop_
_atom_type_symbol
_atom_type_description
_atom_type_scat_dispersion_real
_atom_type_scat_dispersion_imag
_atom_type_scat_source
C C 0.0033 0.0016 'International Tables Vol C Tables 4.2.6.8 and 6.1.1.4'
H H 0.0000 0.0000 'International Tables Vol C Tables 4.2.6.8 and 6.1.1.4'
B B 0.0013 0.0007 'International Tables Vol C Tables 4.2.6.8 and 6.1.1.4'
N N 0.0061 0.0033 'International Tables Vol C Tables 4.2.6.8 and 6.1.1.4'
O O 0.0106 0.0060 'International Tables Vol C Tables 4.2.6.8 and 6.1.1.4'
F F 0.0171 0.0103 'International Tables Vol C Tables 4.2.6.8 and 6.1.1.4'
Cu Cu 0.3201 1.2651 'International Tables Vol C Tables 4.2.6.8 and 6.1.1.4'

loop_
_geom_angle_atom_site_label_1
_geom_angle_atom_site_label_2
_geom_angle_atom_site_label_3
_geom_angle
C4 C5 C6 120.0
C4 C5 C33 118.2(14)
C6 C5 C33 121.7(14)
C5 C4 C3 120.0
C5 C4 O1 121.9(13)
C3 C4 O1 118.1(13)
C4 C3 C2 120.0
C4 C3 C7 120.2(14)
C2 C3 C7 119.4(14)
C1 C2 C3 120.0
C1 C2 H2 120.0
C3 C2 H2 120.0
C6 C1 C2 120.0
C6 C1 C31 116.3(14)
C2 C1 C31 123.7(14)
O8 C6 C1 123.8(14)
O8 C6 C5 115.7(14)
C1 C6 C5 120.0
C4 O1 C8 119.6(13)
C12 C13 C14 120.0
C12 C13 C55 125.2(11)
C14 C13 C55 114.7(11)
O3 C12 C11 125.5(11)
O3 C12 C13 114.5(11)
C11 C12 C13 120.0
C12 C11 C10 120.0
C12 C11 C15 115.1(13)
C10 C11 C15 124.6(13)
C9 C10 C11 120.0
C9 C10 H10 120.0
C11 C10 H10 120.0
C10 C9 C14 120.0
C10 C9 C7 117.4(13)
C14 C9 C7 122.6(13)
C9 C14 C13 120.0
C9 C14 O2 120.9(13)
C13 C14 O2 118.8(13)
C8 O2 C14 111.5(13)
C20 C21 C22 120.0
C20 C21 C78 118.7(10)
C22 C21 C78 121.0(10)
O5 C20 C21 117.4(11)
O5 C20 C19 122.5(11)
C21 C20 C19 120.0
C20 C19 C18 120.0
C20 C19 C23 115.1(12)
C18 C19 C23 124.9(12)
C17 C18 C19 120.0
C17 C18 H18 120.0
C19 C18 H18 120.0
C18 C17 C22 120.0
C18 C17 C15 119.3(12)
C22 C17 C15 120.4(12)
O4 C22 C17 118.5(11)
O4 C22 C21 121.1(11)
C17 C22 C21 120.0
C16 O3 C12 116.8(13)
C28 C29 C30 120.0
C28 C29 C101 121.0(17)
C30 C29 C101 118.6(18)
C29 C28 C27 120.0
C29 C28 O7 114.7(17)
C27 C28 O7 125.2(17)
C28 C27 C26 120.0
C28 C27 C31 117.5(17)
C26 C27 C31 122.5(17)
C25 C26 C27 120.0
C25 C26 H26 120.0
C27 C26 H26 120.0
C26 C25 C30 120.0
C26 C25 C23 120.8(17)
C30 C25 C23 119.1(17)
O6 C30 C25 122.4(18)
O6 C30 C29 117.6(18)
C25 C30 C29 120.0
C22 O4 C16 123.3(13)
C117 C116 C115 120.0
C117 C116 C144 118.3(11)
C115 C116 C144 121.7(11)
C116 C117 C112 120.0
C116 C117 O9 123.7(10)
C112 C117 O9 116.3(10)
C117 C112 C113 120.0
C117 C112 C143 124.7(10)
C113 C112 C143 115.2(10)
C114 C113 C112 120.0
C114 C113 H113 120.0
C112 C113 H113 120.0
C115 C114 C113 120.0
C115 C114 C119 116.2(12)
C113 C114 C119 123.8(12)
C114 C115 C116 120.0
C114 C115 O16 122.7(12)
C116 C115 O16 117.0(12)
C20 O5 C24 119.8(17)
C136 C141 C140 120.0
C136 C141 C201 118.7(10)
C140 C141 C201 121.3(10)
O11 C136 C137 123.6(10)
O11 C136 C141 116.3(10)
C137 C136 C141 120.0
C138 C137 C136 120.0
C138 C137 C135 121.6(10)
C136 C137 C135 118.4(10)
C137 C138 C139 120.0
C137 C138 H138 120.0
C139 C138 H138 120.0
C140 C139 C138 120.0
C140 C139 C143 120.4(10)
C138 C139 C143 119.5(10)
C139 C140 C141 120.0
C139 C140 O10 116.8(10)
C141 C140 O10 123.2(10)
C30 O6 C24 118.4(17)
C128 C133 C132 120.0
C128 C133 C178 118.0(13)
C132 C133 C178 121.9(12)
C133 C128 C129 120.0
C133 C128 O13 121.1(13)
C129 C128 O13 118.9(13)
C130 C129 C128 120.0
C130 C129 C127 120.4(14)
C128 C129 C127 119.5(14)
C129 C130 C131 120.0
C129 C130 H130 120.0
C131 C130 H130 120.0
C132 C131 C130 120.0
C132 C131 C135 120.5(12)
C130 C131 C135 119.4(12)
O12 C132 C131 120.4(12)
O12 C132 C133 119.3(12)
C131 C132 C133 120.0
C28 O7 C32 114.6(16)
C120 C125 C124 120.0
C120 C125 C167 117.6(13)
C124 C125 C167 122.4(14)
C125 C120 C121 120.0
C125 C120 O15 125.0(13)
C121 C120 O15 114.9(13)
C122 C121 C120 120.0
C122 C121 C119 117.9(13)
C120 C121 C119 122.1(13)
C121 C122 C123 120.0
C121 C122 H122 120.0
C123 C122 H122 120.0
C124 C123 C122 120.0
C124 C123 C127 121.6(14)
C122 C123 C127 118.0(14)
O14 C124 C123 118.9(14)
O14 C124 C125 121.1(14)
C123 C124 C125 120.0
C32 O8 C6 115.3(17)
C34 C33 C38 120.0
C34 C33 C5 119.7(19)
C38 C33 C5 120.2(19)
C33 C34 C35 120.0
C33 C34 H34 120.0
C35 C34 H34 120.0
C34 C35 C36 120.0
C34 C35 H35 120.0
C36 C35 H35 120.0
C37 C36 C35 120.0
C37 C36 C40 125(2)
C35 C36 C40 115(2)
C38 C37 C36 120.0
C38 C37 H37 120.0
C36 C37 H37 120.0
C37 C38 C33 120.0
C37 C38 H38 120.0
C33 C38 H38 120.0
C142 O9 C117 117.6(12)
C41 C40 C39 120.0
C41 C40 C36 124(2)
C39 C40 C36 116(2)
C40 C41 C42 120.0
C40 C41 H41 120.0
C42 C41 H41 120.0
C43 C42 C41 120.0
C43 C42 H42 120.0
C41 C42 H42 120.0
N1 C43 C42 120.0
N1 C43 C44 111.8(19)
C42 C43 C44 127.8(19)
C43 N1 C39 120.0
C43 N1 Cu1 118.8(14)
C39 N1 Cu1 121.0(14)
N1 C39 C40 120.0
N1 C39 H39 120.0
C40 C39 H39 120.0
C142 O10 C140 117.1(12)
C45 C44 N2 120.0
C45 C44 C43 123.9(19)
N2 C44 C43 116.0(19)
C46 C45 C44 120.0
C46 C45 H45 120.0
C44 C45 H45 120.0
C45 C46 C47 120.0
C45 C46 H46 120.0
C47 C46 H46 120.0
C48 C47 C46 120.0
C48 C47 H47 120.0
C46 C47 H47 120.0
C49 C48 N2 126(2)
C49 C48 C47 114(2)
N2 C48 C47 120.0
C48 N2 C44 120.0
C48 N2 Cu1 125.0(13)
C44 N2 Cu1 112.7(13)
C136 O11 C134 116.6(14)
C48 C49 C50 126(2)
C48 C49 C54 114(2)
C50 C49 C54 120.0
C49 C50 C51 120.0
C49 C50 H50 120.0
C51 C50 H50 120.0
C50 C51 C52 120.0
C50 C51 H51 120.0
C52 C51 H51 120.0
C51 C52 C53 120.0
C51 C52 O22 118(2)
C53 C52 O22 121(2)
C52 C53 C54 120.0
C52 C53 H53 120.0
C54 C53 H53 120.0
C53 C54 C49 120.0
C53 C54 H54 120.0
C49 C54 H54 120.0
C132 O12 C134 114.0(15)
C60 C55 C56 120.0
C60 C55 C13 118.7(12)
C56 C55 C13 121.1(12)
C59 C60 C55 120.0
C59 C60 H60 120.0
C55 C60 H60 120.0
C58 C59 C60 120.0
C58 C59 H59 120.0
C60 C59 H59 120.0
C57 C58 C59 120.0
C57 C58 C62 119.6(15)
C59 C58 C62 120.3(15)
C58 C57 C56 120.0
C58 C57 H57 120.0
C56 C57 H57 120.0
C57 C56 C55 120.0
C57 C56 H56 120.0
C55 C56 H56 120.0
C126 O13 C128 116.9(15)
C76 C71 C72 120.0
C76 C71 C70 119(2)
C72 C71 C70 121(2)
C71 C76 C75 120.0
C71 C76 H76 120.0
C75 C76 H76 120.0
C76 C75 C74 120.0
C76 C75 H75 120.0
C74 C75 H75 120.0
O19 C74 C73 128(3)
O19 C74 C75 111(3)
C73 C74 C75 120.0
C72 C73 C74 120.0
C72 C73 H73 120.0
C74 C73 H73 120.0
C73 C72 C71 120.0
C73 C72 H72 120.0
C71 C72 H72 120.0
C126 O14 C124 115.7(16)
C79 C78 C83 120.0
C79 C78 C21 116.4(12)
C83 C78 C21 123.3(12)
C80 C79 C78 120.0
C80 C79 H79 120.0
C78 C79 H79 120.0
C79 C80 C81 120.0
C79 C80 H80 120.0
C81 C80 H80 120.0
C82 C81 C80 120.0
C82 C81 C85 118.5(12)
C80 C81 C85 120.9(12)
C81 C82 C83 120.0
C81 C82 H82 120.0
C83 C82 H82 120.0
C82 C83 C78 120.0
C82 C83 H83 120.0
C78 C83 H83 120.0
C118 O15 C120 118.9(16)
C86 C85 C84 120.0
C86 C85 C81 119.3(10)
C84 C85 C81 120.7(11)
C87 C86 C85 120.0
C87 C86 H86 120.0
C85 C86 H86 120.0
C86 C87 C88 120.0
C86 C87 H87 120.0
C88 C87 H87 120.0
N5 C88 C87 120.0
N5 C88 C89 107.1(11)
C87 C88 C89 132.3(11)
C88 N5 C84 120.0
C88 N5 Cu3 121.5(7)
C84 N5 Cu3 116.9(7)
N5 C84 C85 120.0
N5 C84 H84 120.0
C85 C84 H84 120.0
C115 O16 C118 106.8(15)
C90 C89 N6 120.0
C90 C89 C88 113.9(12)
N6 C89 C88 125.9(12)
C91 C90 C89 120.0
C91 C90 H90 120.0
C89 C90 H90 120.0
C92 C91 C90 120.0
C92 C91 H91 120.0
C90 C91 H91 120.0
C91 C92 C93 120.0
C91 C92 H92 120.0
C93 C92 H92 120.0
N6 C93 C92 120.0
N6 C93 C94 110.4(13)
C92 C93 C94 129.5(13)
C93 N6 C89 120.0
C93 N6 Cu3 133.7(8)
C89 N6 Cu3 105.8(8)
C95 C94 C99 120.0
C95 C94 C93 108.5(14)
C99 C94 C93 131.2(14)
C96 C95 C94 120.0
C96 C95 H95 120.0
C94 C95 H95 120.0
C95 C96 C97 120.0
C95 C96 H96 120.0
C97 C96 H96 120.0
O17 C97 C96 125.8(19)
O17 C97 C98 113.6(19)
C96 C97 C98 120.0
C99 C98 C97 120.0
C99 C98 H98 120.0
C97 C98 H98 120.0
C98 C99 C94 120.0
C98 C99 H99 120.0
C94 C99 H99 120.0
C74 O19 C77 113(3)
C145 C144 C149 120.0
C145 C144 C116 117.5(12)
C149 C144 C116 122.0(12)
C146 C145 C144 120.0
C146 C145 H145 120.0
C144 C145 H145 120.0
C145 C146 C147 120.0
C145 C146 H146 120.0
C147 C146 H146 120.0
C148 C147 C146 120.0
C148 C147 C151 123.2(12)
C146 C147 C151 116.7(12)
C147 C148 C149 120.0
C147 C148 H148 120.0
C149 C148 H148 120.0
C148 C149 C144 120.0
C148 C149 H149 120.0
C144 C149 H149 120.0
C97 O17 C100 129(2)
C152 C151 C150 120.0
C152 C151 C147 126.1(14)
C150 C151 C147 113.9(14)
C151 C152 C153 120.0
C151 C152 H152 120.0
C153 C152 H152 120.0
C154 C153 C152 120.0
C154 C153 H153 120.0
C152 C153 H153 120.0
C153 C154 N4 120.0
C153 C154 C155 117.4(18)
N4 C154 C155 122.4(18)
C150 N4 C154 120.0
C150 N4 Cu1 129.2(11)
C154 N4 Cu1 109.5(11)
N4 C150 C151 120.0
N4 C150 H150 120.0
C151 C150 H150 120.0
C220 O20 C223 89(3)
C202 C201 C206 120.0
C202 C201 C141 119.2(12)
C206 C201 C141 120.5(12)
C203 C202 C201 120.0
C203 C202 H202 120.0
C201 C202 H202 120.0
C204 C203 C202 120.0
C204 C203 H203 120.0
C202 C203 H203 120.0
C205 C204 C203 120.0
C205 C204 C208 119.9(13)
C203 C204 C208 119.9(13)
C204 C205 C206 120.0
C204 C205 H205 120.0
C206 C205 H205 120.0
C205 C206 C201 120.0
C205 C206 H206 120.0
C201 C206 H206 120.0
C200 O18 C197 118.0(17)
C209 C208 C207 120.0
C209 C208 C204 125.3(13)
C207 C208 C204 114.6(13)
C208 C209 C210 120.0
C208 C209 H209 120.0
C210 C209 H209 120.0
C211 C210 C209 120.0
C211 C210 H210 120.0
C209 C210 H210 120.0
N12 C211 C210 120.0
N12 C211 C212 116.0(15)
C210 C211 C212 123.6(16)
C211 N12 C207 120.0
C211 N12 Cu2 111.0(10)
C207 N12 Cu2 127.1(10)
N12 C207 C208 120.0
N12 C207 H207 120.0
C208 C207 H207 120.0
C213 C212 N11 120.0
C213 C212 C211 124(2)
N11 C212 C211 116(2)
C212 C213 C214 120.0
C212 C213 H213 120.0
C214 C213 H213 120.0
C215 C214 C213 120.0
C215 C214 H214 120.0
C213 C214 H214 120.0
C214 C215 C216 120.0
C214 C215 H215 120.0
C216 C215 H215 120.0
N11 C216 C215 120.0
N11 C216 C217 115(2)
C215 C216 C217 124(2)
C216 N11 C212 120.0
C216 N11 Cu2 127.6(13)
C212 N11 Cu2 105.6(14)
C218 C217 C222 120.0
C218 C217 C216 109(2)
C222 C217 C216 131(2)
C219 C218 C217 120.0
C219 C218 H218 120.0
C217 C218 H218 120.0
C218 C219 C220 120.0
C218 C219 H219 120.0
C220 C219 H219 120.0
C219 C220 C221 120.0
C219 C220 O20 137(3)
C221 C220 O20 102(3)
C222 C221 C220 120.0
C222 C221 H221 120.0
C220 C221 H221 120.0
C221 C222 C217 120.0
C221 C222 H222 120.0
C217 C222 H222 120.0
C179 C178 C183 120.0
C179 C178 C133 123.2(15)
C183 C178 C133 116.4(15)
C180 C179 C178 120.0
C180 C179 H179 120.0
C178 C179 H179 120.0
C181 C180 C179 120.0
C181 C180 H180 120.0
C179 C180 H180 120.0
C182 C181 C180 120.0
C182 C181 C185 115.9(16)
C180 C181 C185 123.1(16)
C181 C182 C183 120.0
C181 C182 H182 120.0
C183 C182 H182 120.0
C182 C183 C178 120.0
C182 C183 H183 120.0
C178 C183 H183 120.0
C186 C185 C184 120.0
C186 C185 C181 116.0(15)
C184 C185 C181 123.8(15)
C187 C186 C185 120.0
C187 C186 H186 120.0
C185 C186 H186 120.0
C186 C187 C188 120.0
C186 C187 H187 120.0
C188 C187 H187 120.0
C189 C188 N8 114.5(16)
C189 C188 C187 125.4(16)
N8 C188 C187 120.0
C184 N8 C188 120.0
C184 N8 Cu3 120.5(11)
C188 N8 Cu3 118.1(11)
N8 C184 C185 120.0
N8 C184 H184 120.0
C185 C184 H184 120.0
C188 C189 C190 124.1(17)
C188 C189 N7 115.2(18)
C190 C189 N7 120.0
C191 C190 C189 120.0
C191 C190 H190 120.0
C189 C190 H190 120.0
C190 C191 C192 120.0
C190 C191 H191 120.0
C192 C191 H191 120.0
C193 C192 C191 120.0
C193 C192 H192 120.0
C191 C192 H192 120.0
N7 C193 C192 120.0
N7 C193 C194 120.3(16)
C192 C193 C194 119.5(16)
C193 N7 C189 120.0
C193 N7 Cu3 127.0(12)
C189 N7 Cu3 111.9(12)
C195 C194 C199 120.0
C195 C194 C193 115.1(13)
C199 C194 C193 124.8(13)
C196 C195 C194 120.0
C196 C195 H195 120.0
C194 C195 H195 120.0
C197 C196 C195 120.0
C197 C196 H196 120.0
C195 C196 H196 120.0
O18 C197 C198 120.4(13)
O18 C197 C196 119.5(13)
C198 C197 C196 120.0
C197 C198 C199 120.0
C197 C198 H198 120.0
C199 C198 H198 120.0
C198 C199 C194 120.0
C198 C199 H199 120.0
C194 C199 H199 120.0
C168 C167 C172 120.0
C168 C167 C125 116.6(15)
C172 C167 C125 123.4(15)
C167 C168 C169 120.0
C167 C168 H168 120.0
C169 C168 H168 120.0
C170 C169 C168 120.0
C170 C169 H169 120.0
C168 C169 H169 120.0
C171 C170 C169 120.0
C171 C170 C173 117.1(17)
C169 C170 C173 122.3(17)
C170 C171 C172 120.0
C170 C171 H171 120.0
C172 C171 H171 120.0
C171 C172 C167 120.0
C171 C172 H172 120.0
C167 C172 H172 120.0
C102 C101 C106 120.0
C102 C101 C29 116(2)
C106 C101 C29 124(2)
C101 C102 C103 120.0
C101 C102 H102 120.0
C103 C102 H102 120.0
C104 C103 C102 120.0
C104 C103 H103 120.0
C102 C103 H103 120.0
C103 C104 C105 120.0
C103 C104 C108 112(3)
C105 C104 C108 127(3)
C104 C105 C106 120.0
C104 C105 H105 120.0
C106 C105 H105 120.0
C105 C106 C101 120.0
C105 C106 H106 120.0
C101 C106 H106 120.0
C389 C390 N32 108(3)
C389 C390 C391 132(3)
N32 C390 C391 120.0
C394 N32 C390 120.0
C394 N32 Cu7 120(2)
C390 N32 Cu7 120(2)
N32 C394 C393 120.0
N32 C394 C395 124(3)
C393 C394 C395 114(3)
C392 C393 C394 120.0
C392 C393 H393 120.0
C394 C393 H393 120.0
C393 C392 C391 120.0
C393 C392 H392 120.0
C391 C392 H392 120.0
C392 C391 C390 120.0
C392 C391 H391 120.0
C390 C391 H391 120.0
C61 C62 C63 120.0
C61 C62 C58 117.4(17)
C63 C62 C58 122.6(17)
N9 C61 C62 120.0
N9 C61 H61 120.0
C62 C61 H61 120.0
C65 N9 C61 120.0
C65 N9 Cu2 112.5(13)
C61 N9 Cu2 127.2(13)
C66 C65 N9 118(2)
C66 C65 C64 122(2)
N9 C65 C64 120.0
C65 C64 C63 120.0
C65 C64 H64 120.0
C63 C64 H64 120.0
C64 C63 C62 120.0
C64 C63 H63 120.0
C62 C63 H63 120.0
C107 C108 C109 120.0
C107 C108 C104 113(5)
C109 C108 C104 127(5)
C108 C107 N13 120.0
C108 C107 H107 120.0
N13 C107 H107 120.0
C111 N13 C107 120.0
C111 N13 Cu4 113(4)
C107 N13 Cu4 125(4)
N13 C111 C110 120.0
N13 C111 H111 120.0
C110 C111 H111 120.0
C109 C110 C111 120.0
C109 C110 H110 120.0
C111 C110 H110 120.0
C110 C109 C108 120.0
C110 C109 H109 120.0
C108 C109 H109 120.0
C65 C66 N10 116(2)
C65 C66 C67 124(2)
N10 C66 C67 120.0
C66 N10 C70 120.0
C66 N10 Cu2 111.7(18)
C70 N10 Cu2 127.9(18)
N10 C70 C69 120.0
N10 C70 C71 121(2)
C69 C70 C71 119(2)
C70 C69 C68 120.0
C70 C69 H69 120.0
C68 C69 H69 120.0
C67 C68 C69 120.0
C67 C68 H68 120.0
C69 C68 H68 120.0
C68 C67 C66 120.0
C68 C67 H67 120.0
C66 C67 H67 120.0
C161 C160 C165 120.0
C161 C160 C159 113(2)
C165 C160 C159 127(2)
C162 C161 C160 120.0
C162 C161 H161 120.0
C160 C161 H161 120.0
C163 C162 C161 120.0
C163 C162 H162 120.0
C161 C162 H162 120.0
C164 C163 C162 120.0
C164 C163 O21 96(2)
C162 C163 O21 144(2)
C164 C163 C166 140(2)
C162 C163 C166 100(2)
O21 C163 C166 45.1(16)
C163 C164 C165 120.0
C163 C164 H164 120.0
C165 C164 H164 120.0
C164 C165 C160 120.0
C164 C165 H165 120.0
C160 C165 H165 120.0
C485 C480 C481 120.0
C485 C480 C438 126.5(19)
C481 C480 C438 109(2)
C485 C480 C437 104.8(17)
C481 C480 C437 131.8(17)
C438 C480 C437 46.5(6)
C484 C485 C480 120.0
C484 C485 H485 120.0
C480 C485 H485 120.0
C485 C484 C483 120.0
C485 C484 H484 120.0
C483 C484 H484 120.0
C484 C483 C482 120.0
C484 C483 C487 123(3)
C482 C483 C487 117(3)
C481 C482 C483 120.0
C481 C482 H482 120.0
C483 C482 H482 120.0
C482 C481 C480 120.0
C482 C481 H481 120.0
C480 C481 H481 120.0
C486 C487 C488 120.0
C486 C487 C483 118(4)
C488 C487 C483 121(4)
N33 C486 C487 120.0
N33 C486 H486 120.0
C487 C486 H486 120.0
C490 N33 C486 120.0
C490 N33 Cu8 109(3)
C486 N33 Cu8 130(3)
N33 C490 C489 120.0
N33 C490 C491 120(4)
C489 C490 C491 119(4)
C488 C489 C490 120.0
C488 C489 H489 120.0
C490 C489 H489 120.0
C489 C488 C487 120.0
C489 C488 H488 120.0
C487 C488 H488 120.0
N34 C491 C492 120.0
N34 C491 C490 130(4)
C492 C491 C490 110(4)
C491 N34 C495 120.0
N34 C495 C494 120.0
N34 C495 C496 79(3)
C494 C495 C496 158(3)
C493 C494 C495 120.0
C493 C494 H494 120.0
C495 C494 H494 120.0
C494 C493 C492 120.0
C494 C493 H493 120.0
C492 C493 H493 120.0
C493 C492 C491 120.0
C493 C492 H492 120.0
C491 C492 H492 120.0
N3 C155 C156 120.0
N3 C155 C154 105(2)
C156 C155 C154 135(2)
C155 N3 C159 120.0
C155 N3 Cu1 117(2)
C159 N3 Cu1 123(2)
C158 C159 N3 120.0
C158 C159 C160 115(3)
N3 C159 C160 125(3)
C159 C158 C157 120.0
C159 C158 H158 120.0
C157 C158 H158 120.0
C158 C157 C156 120.0
C158 C157 H157 120.0
C156 C157 H157 120.0
C157 C156 C155 120.0
C157 C156 H156 120.0
C155 C156 H156 120.0
C177 C173 C174 120.0
C177 C173 C170 121(2)
C174 C173 C170 119(2)
C173 C177 N15 120.0
C173 C177 H177 120.0
N15 C177 H177 120.0
C176 N15 C177 120.0
C176 N15 Cu4 111(2)
C177 N15 Cu4 128(2)
N15 C176 C175 120.0
C176 C175 C174 120.0
C176 C175 H175 120.0
C174 C175 H175 120.0
C175 C174 C173 120.0
C175 C174 H174 120.0
C173 C174 H174 120.0
C373 C372 C377 120.0
C373 C372 C370 123(4)
C377 C372 C370 116(4)
C373 C372 C371 96(3)
C377 C372 C371 136(3)
C370 C372 C371 45.6(9)
C372 C373 C374 120.0
C372 C373 H373 120.0
C374 C373 H373 120.0
C375 C374 C373 120.0
C375 C374 H374 120.0
C373 C374 H374 120.0
C374 C375 C376 120.0
C374 C375 O51 126(4)
C376 C375 O51 114(4)
C375 C376 C377 120.0
C375 C376 H376 120.0
C377 C376 H376 120.0
C376 C377 C372 120.0
C376 C377 H377 120.0
C372 C377 H377 120.0
C497 C496 C501 120.0
C497 C496 C495 133(3)
C501 C496 C495 104(3)
C498 C497 C496 120.0
C498 C497 H497 120.0
C496 C497 H497 120.0
C497 C498 C499 120.0
C497 C498 H498 120.0
C499 C498 H498 120.0
C500 C499 C498 120.0
C500 C499 O52 142(3)
C498 C499 O52 96(3)
C499 C500 C501 120.0
C499 C500 H500 120.0
C501 C500 H500 120.0
C500 C501 C496 120.0
C500 C501 H501 120.0
C496 C501 H501 120.0
C3 C7 C9 110.7(13)
C3 C7 C224 116.7(17)
C9 C7 C224 117.2(16)
C3 C7 H7 103.3
C9 C7 H7 103.3
C224 C7 H7 103.3
O2 C8 O1 112.9(15)
O2 C8 H8A 109.0
O1 C8 H8A 109.0
O2 C8 H8B 109.0
O1 C8 H8B 109.0
H8A C8 H8B 107.8
C17 C15 C11 106.8(14)
C17 C15 C226 115.9(18)
C11 C15 C226 112.4(17)
C17 C15 H15 107.1
C11 C15 H15 107.1
C226 C15 H15 107.1
C27 C31 C1 108.1(15)
C27 C31 C229 115.0(19)
C1 C31 C229 108.2(19)
C27 C31 H31 108.5
C1 C31 H31 108.5
C229 C31 H31 108.5
O3 C16 O4 115.5(15)
O3 C16 H16A 108.4
O4 C16 H16A 108.4
O3 C16 H16B 108.4
O4 C16 H16B 108.4
H16A C16 H16B 107.5
C19 C23 C233 111.1(17)
C19 C23 C25 102.8(15)
C233 C23 C25 113.8(18)
C19 C23 H23 109.6
C233 C23 H23 109.6
C25 C23 H23 109.6
O5 C24 O6 125(2)
O5 C24 H24A 106.1
O6 C24 H24A 106.1
O5 C24 H24B 106.1
O6 C24 H24B 106.1
H24A C24 H24B 106.3
C166 O21 C163 84(3)
O8 C32 O7 121(2)
O8 C32 H32A 107.0
O7 C32 H32A 107.0
O8 C32 H32B 107.0
O7 C32 H32B 107.0
H32A C32 H32B 106.8
C139 C143 C112 111.5(10)
C139 C143 C237 117.4(12)
C112 C143 C237 111.5(11)
C139 C143 H143 105.1
C112 C143 H143 105.1
C237 C143 H143 105.1
O10 C142 O9 112.3(14)
O10 C142 H14A 109.1
O9 C142 H14A 109.1
O10 C142 H14B 109.1
O9 C142 H14B 109.1
H14A C142 H14B 107.9
C137 C135 C131 108.1(11)
C137 C135 C243 118.4(13)
C131 C135 C243 111.1(12)
C137 C135 H135 106.2
C131 C135 H135 106.2
C243 C135 H135 106.2
O12 C134 O11 117.8(18)
O12 C134 H13A 107.8
O11 C134 H13A 107.8
O12 C134 H13B 107.8
O11 C134 H13B 107.8
H13A C134 H13B 107.2
C123 C127 C129 108.6(13)
C123 C127 C247 116.7(17)
C129 C127 C247 117.3(17)
C123 C127 H127 104.1
C129 C127 H127 104.1
C247 C127 H127 104.1
O14 C126 O13 115.9(19)
O14 C126 H12A 108.3
O13 C126 H12A 108.3
O14 C126 H12B 108.3
O13 C126 H12B 108.3
H12A C126 H12B 107.4
C241 C119 C121 114.9(15)
C241 C119 C114 112.6(15)
C121 C119 C114 103.9(12)
C241 C119 H119 108.4
C121 C119 H119 108.4
C114 C119 H119 108.4
O15 C118 O16 115(2)
O15 C118 H11A 108.6
O16 C118 H11A 108.6
O15 C118 H11B 108.6
O16 C118 H11B 108.6
H11A C118 H11B 107.6
C225 C224 C7 109(3)
C225 C224 H22A 109.8
C7 C224 H22A 109.8
C225 C224 H22B 109.8
C7 C224 H22B 109.8
H22A C224 H22B 108.3
C227 C226 C15 112(3)
C227 C226 H22C 109.2
C15 C226 H22C 109.2
C227 C226 H22D 109.2
C15 C226 H22D 109.2
H22C C226 H22D 107.9
C234 C233 C23 108(2)
C234 C233 H23A 110.0
C23 C233 H23A 110.0
C234 C233 H23B 110.0
C23 C233 H23B 110.0
H23A C233 H23B 108.4
C233 C234 C235 104(3)
C233 C234 C236 99(3)
C235 C234 C236 115(3)
C233 C234 H234 112.7
C235 C234 H234 112.7
C236 C234 H234 112.7
C234 C236 H23C 109.5
C234 C236 H23D 109.5
H23C C236 H23D 109.5
C234 C236 H23E 109.5
H23C C236 H23E 109.5
H23D C236 H23E 109.5
C234 C235 H23F 109.5
C234 C235 H23G 109.5
H23F C235 H23G 109.5
C234 C235 H23H 109.5
H23F C235 H23H 109.5
H23G C235 H23H 109.5
C230 C229 C31 103(3)
C230 C229 H22E 111.1
C31 C229 H22E 111.1
C230 C229 H22F 111.1
C31 C229 H22F 111.1
H22E C229 H22F 109.1
C230 C232 H23I 109.5
C230 C232 H23J 109.5
H23I C232 H23J 109.5
C230 C232 H23K 109.5
H23I C232 H23K 109.5
H23J C232 H23K 109.5
C238 C237 C143 117.3(14)
C238 C237 H23X 108.0
C143 C237 H23X 108.0
C238 C237 H23Y 108.0
C143 C237 H23Y 108.0
H23X C237 H23Y 107.2
C238 C239 H23L 109.5
C238 C239 H23M 109.5
H23L C239 H23M 109.5
C238 C239 H23N 109.5
H23L C239 H23N 109.5
H23M C239 H23N 109.5
C237 C238 C240 111.2(17)
C237 C238 C239 115.3(17)
C240 C238 C239 105.8(17)
C237 C238 H238 108.1
C240 C238 H238 108.1
C239 C238 H238 108.1
C135 C243 C244 116.3(15)
C135 C243 H24C 108.2
C244 C243 H24C 108.2
C135 C243 H24D 108.2
C244 C243 H24D 108.2
H24C C243 H24D 107.4
C246 C244 C245 130(2)
C246 C244 C243 116(2)
C245 C244 C243 102.1(17)
C246 C244 H244 101.5
C245 C244 H244 101.5
C243 C244 H244 101.5
C244 C245 H24E 109.5
C244 C245 H24F 109.5
H24E C245 H24F 109.5
C244 C245 H24G 109.5
H24E C245 H24G 109.5
H24F C245 H24G 109.5
C244 C246 H24H 109.5
C244 C246 H24I 109.5
H24H C246 H24I 109.5
C244 C246 H24J 109.5
H24H C246 H24J 109.5
H24I C246 H24J 109.5
C119 C241 C242 101.7(18)
C119 C241 H24X 111.4
C242 C241 H24X 111.4
C119 C241 H24Y 111.4
C242 C241 H24Y 111.4
H24X C241 H24Y 109.3
O19 C77 H77A 109.5
O19 C77 H77B 109.5
H77A C77 H77B 109.5
O19 C77 H77C 109.5
H77A C77 H77C 109.5
H77B C77 H77C 109.5
O17 C100 H10A 109.5
O17 C100 H10B 109.5
H10A C100 H10B 109.5
O17 C100 H10C 109.5
H10A C100 H10C 109.5
H10B C100 H10C 109.5
O21 C166 C163 51(2)
O21 C166 H16C 109.5
C163 C166 H16C 160.1
O21 C166 H16D 109.5
C163 C166 H16D 81.4
H16C C166 H16D 109.5
O21 C166 H16E 109.5
C163 C166 H16E 81.0
H16C C166 H16E 109.5
H16D C166 H16E 109.5
O20 C223 H22G 109.5
O20 C223 H22H 109.5
H22G C223 H22H 109.5
O20 C223 H22I 109.5
H22G C223 H22I 109.5
H22H C223 H22I 109.5
O18 C200 H20A 109.5
O18 C200 H20B 109.5
H20A C200 H20B 109.5
O18 C200 H20C 109.5
H20A C200 H20C 109.5
H20B C200 H20C 109.5
C301 C306 C305 120.0
C301 C306 C333 121.5(13)
C305 C306 C333 118.5(13)
C306 C301 C302 120.0
C306 C301 O39 116.3(14)
C302 C301 O39 123.7(14)
C303 C302 C301 120.0
C303 C302 C332 128.7(17)
C301 C302 C332 111.3(17)
C302 C303 C304 120.0
C302 C303 H303 120.0
C304 C303 H303 120.0
C303 C304 C305 120.0
C303 C304 C308 118.9(17)
C305 C304 C308 121.0(17)
O46 C305 C304 119.4(15)
O46 C305 C306 120.6(15)
C304 C305 C306 120.0
C304 C308 C310 105.9(16)
C304 C308 C549 116(2)
C310 C308 C549 110.6(19)
C304 C308 H308 108.1
C310 C308 H308 108.1
C549 C308 H308 108.1
C309 C314 C313 120.0
C309 C314 C356 132(2)
C313 C314 C356 108(2)
O45 C309 C314 111.5(19)
O45 C309 C310 128.5(19)
C314 C309 C310 120.0
C311 C310 C309 120.0
C311 C310 C308 124.1(19)
C309 C310 C308 115.7(19)
C310 C311 C312 120.0
C310 C311 H311 120.0
C312 C311 H311 120.0
C311 C312 C313 120.0
C311 C312 C316 111(3)
C313 C312 C316 128(3)
C312 C313 C314 120.0
C312 C313 O44 118(2)
C314 C313 O44 122(2)
C569 C568 C570 127(3)
C569 C568 C567 113(3)
C570 C568 C567 97(2)
C569 C568 H568 106.2
C570 C568 H568 106.2
C567 C568 H568 106.2
C317 C322 C321 120.0
C317 C322 C379 118(3)
C321 C322 C379 122(3)
O43 C317 C322 124(3)
O43 C317 C318 116(3)
C322 C317 C318 120.0
C319 C318 C317 120.0
C319 C318 C316 112(2)
C317 C318 C316 127(2)
C318 C319 C320 120.0
C318 C319 H319 120.0
C320 C319 H319 120.0
C321 C320 C319 120.0
C321 C320 C324 121(2)
C319 C320 C324 119(2)
O42 C321 C320 123(3)
O42 C321 C322 117(3)
C320 C321 C322 120.0
O45 C307 O46 104(3)
O45 C307 H30A 110.9
O46 C307 H30A 110.9
O45 C307 H30B 110.9
O46 C307 H30B 110.9
H30A C307 H30B 109.0
C325 C330 C329 120.0
C325 C330 C402 114(3)
C329 C330 C402 126(3)
C330 C325 C326 120.0
C330 C325 O41 122(3)
C326 C325 O41 118(3)
C325 C326 C327 120.0
C325 C326 C324 119(3)
C327 C326 C324 120(3)
C326 C327 C328 120.0
C326 C327 H327 120.0
C328 C327 H327 120.0
C329 C328 C327 120.0
C329 C328 C332 114(3)
C327 C328 C332 126(3)
O40 C329 C328 124(3)
O40 C329 C330 116(3)
C328 C329 C330 120.0
C312 C316 C318 109(3)
C312 C316 C548 131(3)
C318 C316 C548 105(3)
C312 C316 H316 103.2
C318 C316 H316 103.2
C548 C316 H316 103.2
C441 C446 C445 120.0
C441 C446 C503 118.4(13)
C445 C446 C503 121.6(13)
O36 C441 C442 121.2(15)
O36 C441 C446 118.0(15)
C442 C441 C446 120.0
C441 C442 C443 120.0
C441 C442 C440 119.0(15)
C443 C442 C440 120.8(15)
C444 C443 C442 120.0
C444 C443 H443 120.0
C442 C443 H443 120.0
C443 C444 C445 120.0
C443 C444 C448 119.7(16)
C445 C444 C448 120.1(16)
C444 C445 C446 120.0
C444 C445 O37 120.2(14)
C446 C445 O37 119.5(14)
O43 C315 O44 121(4)
O43 C315 H31A 107.0
O44 C315 H31A 107.0
O43 C315 H31B 107.0
O44 C315 H31B 107.0
H31A C315 H31B 106.7
C435 C436 C437 120.0
C435 C436 C440 78.3(16)
C437 C436 C440 160.6(16)
C435 C436 O35 172.9(11)
C437 C436 O35 53.2(11)
C440 C436 O35 108.2(12)
C434 C435 C436 120.0
C434 C435 C440 171.0(12)
C436 C435 C440 53.1(12)
C435 C434 C433 120.0
C435 C434 C432 162.7(14)
C433 C434 C432 77.2(14)
C434 C433 C438 120.0
C434 C433 O34 158.9(14)
C438 C433 O34 81.0(14)
C434 C433 C432 60.7(12)
C438 C433 C432 178.7(11)
O34 C433 C432 98.3(11)
C437 C438 C433 120.0
C437 C438 C480 79.6(15)
C433 C438 C480 160.4(15)
C437 C438 O34 170.5(10)
C433 C438 O34 50.6(10)
C480 C438 O34 109.8(11)
C438 C437 C436 120.0
C438 C437 O35 158.8(15)
C436 C437 O35 81.1(15)
C438 C437 C480 53.9(11)
C436 C437 C480 173.9(11)
O35 C437 C480 105.0(11)
C320 C324 C326 117(2)
C320 C324 C555 110(2)
C326 C324 C555 117(2)
C320 C324 H324 103.6
C326 C324 H324 103.6
C555 C324 H324 103.6
C425 C430 C429 120.0
C425 C430 C457 118.5(11)
C429 C430 C457 121.5(11)
C426 C425 C430 120.0
C426 C425 O32 116.6(12)
C430 C425 O32 123.4(12)
C427 C426 C425 120.0
C427 C426 C456 118.2(13)
C425 C426 C456 121.5(13)
C426 C427 C428 120.0
C426 C427 H427 120.0
C428 C427 H427 120.0
C429 C428 C427 120.0
C429 C428 C432 104.4(15)
C427 C428 C432 135.3(15)
C428 C429 C430 120.0
C428 C429 O33 128.4(14)
C430 C429 O33 111.2(14)
O41 C323 O42 111(2)
O41 C323 H32C 109.3
O42 C323 H32C 109.3
O41 C323 H32D 109.3
O42 C323 H32D 109.3
H32C C323 H32D 108.0
C449 C454 C453 120.0
C449 C454 C526 122.2(8)
C453 C454 C526 117.8(8)
C454 C449 C450 120.0
C454 C449 O38 119.7(9)
C450 C449 O38 120.1(9)
C449 C450 C451 120.0
C449 C450 C448 119.3(12)
C451 C450 C448 120.6(12)
C452 C451 C450 120.0
C452 C451 H451 120.0
C450 C451 H451 120.0
C453 C452 C451 120.0
C453 C452 C456 120.9(10)
C451 C452 C456 119.1(10)
O31 C453 C452 117.3(8)
O31 C453 C454 122.7(8)
C452 C453 C454 120.0
C302 C332 C328 108.6(19)
C302 C332 C553 118(2)
C328 C332 C553 104(2)
C302 C332 H332 108.9
C328 C332 H332 108.9
C553 C332 H332 108.9
C338 C333 C334 120.0
C338 C333 C306 116.1(13)
C334 C333 C306 123.9(13)
C333 C338 C337 120.0
C333 C338 H338 120.0
C337 C338 H338 120.0
C336 C337 C338 120.0
C336 C337 H337 120.0
C338 C337 H337 120.0
C337 C336 C335 120.0
C337 C336 C340 122.5(14)
C335 C336 C340 117.1(14)
C334 C335 C336 120.0
C334 C335 H335 120.0
C336 C335 H335 120.0
C335 C334 C333 120.0
C335 C334 H334 120.0
C333 C334 H334 120.0
O40 C331 O39 119.7(19)
O40 C331 H33A 107.4
O39 C331 H33A 107.4
O40 C331 H33B 107.4
O39 C331 H33B 107.4
H33A C331 H33B 106.9
C339 C340 C341 120.0
C339 C340 C336 112.9(11)
C341 C340 C336 127.1(11)
N21 C339 C340 120.0
N21 C339 H339 120.0
C340 C339 H339 120.0
C339 N21 C343 120.0
C339 N21 Cu5 125.9(7)
C343 N21 Cu5 113.6(7)
C344 C343 N21 115.2(12)
C344 C343 C342 124.8(12)
N21 C343 C342 120.0
C341 C342 C343 120.0
C341 C342 H342 120.0
C343 C342 H342 120.0
C342 C341 C340 120.0
C342 C341 H341 120.0
C340 C341 H341 120.0
C572 C571 C440 92(2)
C572 C571 H57A 113.4
C440 C571 H57A 113.4
C572 C571 H57B 113.4
C440 C571 H57B 113.4
H57A C571 H57B 110.7
C343 C344 N22 118.6(14)
C343 C344 C345 121.4(14)
N22 C344 C345 120.0
C348 N22 C344 120.0
C348 N22 Cu5 128.7(10)
C344 N22 Cu5 108.1(10)
N22 C348 C347 120.0
N22 C348 C349 117.8(14)
C347 C348 C349 122.2(14)
C348 C347 C346 120.0
C348 C347 H347 120.0
C346 C347 H347 120.0
C345 C346 C347 120.0
C345 C346 H346 120.0
C347 C346 H346 120.0
C346 C345 C344 120.0
C346 C345 H345 120.0
C344 C345 H345 120.0
O36 C439 O35 121.7(18)
O36 C439 H43A 106.9
O35 C439 H43A 106.9
O36 C439 H43B 106.9
O35 C439 H43B 106.9
H43A C439 H43B 106.7
C350 C349 C354 120.0
C350 C349 C348 122.9(15)
C354 C349 C348 117.0(15)
C351 C350 C349 120.0
C351 C350 H350 120.0
C349 C350 H350 120.0
C350 C351 C352 120.0
C350 C351 H351 120.0
C352 C351 H351 120.0
O53 C352 C353 136.7(18)
O53 C352 C351 103.1(18)
C353 C352 C351 120.0
C352 C353 C354 120.0
C352 C353 H353 120.0
C354 C353 H353 120.0
C353 C354 C349 120.0
C353 C354 H354 120.0
C349 C354 H354 120.0
C567 C432 C428 99.3(18)
C567 C432 C434 88.8(16)
C428 C432 C434 96.3(14)
C567 C432 C433 126.6(17)
C428 C432 C433 104.7(15)
C434 C432 C433 42.1(6)
C361 C356 C357 120.0
C361 C356 C314 127(2)
C357 C356 C314 113(2)
C356 C361 C360 120.0
C356 C361 H361 120.0
C360 C361 H361 120.0
C359 C360 C361 120.0
C359 C360 H360 120.0
C361 C360 H360 120.0
C358 C359 C360 120.0
C358 C359 C363 124(2)
C360 C359 C363 115(2)
C359 C358 C357 120.0
C359 C358 H358 120.0
C357 C358 H358 120.0
C358 C357 C356 120.0
C358 C357 H357 120.0
C356 C357 H357 120.0
O33 C431 O34 122(3)
O33 C431 H43C 106.8
O34 C431 H43C 106.8
O33 C431 H43D 106.8
O34 C431 H43D 106.8
H43C C431 H43D 106.6
C364 C363 C362 120.0
C364 C363 C359 117(2)
C362 C363 C359 122(2)
C365 C364 C363 120.0
C365 C364 H364 120.0
C363 C364 H364 120.0
C366 C365 C364 120.0
C366 C365 H365 120.0
C364 C365 H365 120.0
C365 C366 N36 120.0
C365 C366 C367 128(2)
N36 C366 C367 112(2)
C365 C366 N35 171.6(16)
N36 C366 N35 64.8(18)
C367 C366 N35 47.4(8)
C362 N36 C366 120.0
C362 N36 N35 168.2(19)
C366 N36 N35 70(2)
C362 N36 Cu8 114.4(19)
C366 N36 Cu8 125.6(19)
N35 N36 Cu8 56.4(10)
N36 C362 C363 120.0
N36 C362 H362 120.0
C363 C362 H362 120.0
C436 C440 C442 105.2(17)
C436 C440 C571 148(2)
C442 C440 C571 101.1(17)
C436 C440 C435 48.5(8)
C442 C440 C435 108.9(15)
C571 C440 C435 105.4(16)
C426 C456 C563 114.4(15)
C426 C456 C452 109.8(14)
C563 C456 C452 114.6(15)
C426 C456 H456 105.7
C563 C456 H456 105.7
C452 C456 H456 105.7
C385 C386 C387 120.0
C385 C386 C382 115(2)
C387 C386 C382 124(2)
C386 C385 N31 120.0
C386 C385 H385 120.0
N31 C385 H385 120.0
C389 N31 C385 120.0
C389 N31 Cu7 115.8(13)
C385 N31 Cu7 123.1(13)
C390 C389 N31 119(2)
C390 C389 C388 120(2)
N31 C389 C388 120.0
C389 C388 C387 120.0
C389 C388 H388 120.0
C387 C388 H388 120.0
C388 C387 C386 120.0
C388 C387 H387 120.0
C386 C387 H387 120.0
O32 C455 O31 107.1(11)
O32 C455 H45A 110.3
O31 C455 H45A 110.3
O32 C455 H45B 110.3
O31 C455 H45B 110.3
H45A C455 H45B 108.5
C396 C395 C400 120.0
C396 C395 C394 143(3)
C400 C395 C394 96(3)
C397 C396 C395 120.0
C397 C396 H396 120.0
C395 C396 H396 120.0
C396 C397 C398 120.0
C396 C397 H397 120.0
C398 C397 H397 120.0
C397 C398 C399 120.0
C397 C398 O49 94(3)
C399 C398 O49 146(3)
C400 C399 C398 120.0
C400 C399 H399 120.0
C398 C399 H399 120.0
C399 C400 C395 120.0
C399 C400 H400 120.0
C395 C400 H400 120.0
C559 C448 C444 119(2)
C559 C448 C450 113.7(19)
C444 C448 C450 108.3(15)
C559 C448 H448 105.0
C444 C448 H448 105.0
C450 C448 H448 105.0
C408 C409 C410 120.0
C408 C409 C405 111.8(15)
C410 C409 C405 128.2(15)
N27 C408 C409 120.0
N27 C408 H408 120.0
C409 C408 H408 120.0
C412 N27 C408 120.0
C412 N27 Cu6 116.7(9)
C408 N27 Cu6 122.0(9)
C413 C412 N27 115.0(13)
C413 C412 C411 124.8(13)
N27 C412 C411 120.0
C412 C411 C410 120.0
C412 C411 H411 120.0
C410 C411 H411 120.0
C411 C410 C409 120.0
C411 C410 H410 120.0
C409 C410 H410 120.0
O37 C447 O38 107.0(14)
O37 C447 H44A 110.3
O38 C447 H44A 110.3
O37 C447 H44B 110.3
O38 C447 H44B 110.3
H44A C447 H44B 108.6
C412 C413 N28 113.7(13)
C412 C413 C414 126.2(13)
N28 C413 C414 120.0
C413 N28 C417 120.0
C413 N28 Cu6 115.2(8)
C417 N28 Cu6 123.9(8)
C416 C417 N28 120.0
C416 C417 C418 119.7(11)
N28 C417 C418 120.1(11)
C415 C416 C417 120.0
C415 C416 H416 120.0
C417 C416 H416 120.0
C416 C415 C414 120.0
C416 C415 H415 120.0
C414 C415 H415 120.0
C415 C414 C413 120.0
C415 C414 H414 120.0
C413 C414 H414 120.0
C308 C549 C550 107(2)
C308 C549 H54A 110.4
C550 C549 H54A 110.4
C308 C549 H54B 110.4
C550 C549 H54B 110.4
H54A C549 H54B 108.6
C419 C418 C423 120.0
C419 C418 C417 116.9(10)
C423 C418 C417 123.1(10)
C418 C419 C420 120.0
C418 C419 H419 120.0
C420 C419 H419 120.0
C421 C420 C419 120.0
C421 C420 H420 120.0
C419 C420 H420 120.0
O48 C421 C420 117.1(12)
O48 C421 C422 122.8(12)
C420 C421 C422 120.0
C421 C422 C423 120.0
C421 C422 H422 120.0
C423 C422 H422 120.0
C422 C423 C418 120.0
C422 C423 H423 120.0
C418 C423 H423 120.0
C552 C550 C549 116(3)
C552 C550 C551 114(3)
C549 C550 C551 101(3)
C552 C550 H550 108.7
C549 C550 H550 108.7
C551 C550 H550 108.7
C508 C503 C504 120.0
C508 C503 C446 120.3(11)
C504 C503 C446 119.1(11)
C503 C508 C507 120.0
C503 C508 H508 120.0
C507 C508 H508 120.0
C506 C507 C508 120.0
C506 C507 H507 120.0
C508 C507 H507 120.0
C505 C506 C507 120.0
C505 C506 C510 121.2(12)
C507 C506 C510 118.5(12)
C506 C505 C504 120.0
C506 C505 H505 120.0
C504 C505 H505 120.0
C505 C504 C503 120.0
C505 C504 H504 120.0
C503 C504 H504 120.0
C550 C551 H55A 109.5
C550 C551 H55B 109.5
H55A C551 H55B 109.5
C550 C551 H55C 109.5
H55A C551 H55C 109.5
H55B C551 H55C 109.5
C509 C510 C511 120.0
C509 C510 C506 117.9(12)
C511 C510 C506 122.1(12)
C510 C509 N23 120.0
C510 C509 H509 120.0
N23 C509 H509 120.0
C513 N23 C509 120.0
C513 N23 Cu5 111.9(8)
C509 N23 Cu5 124.9(8)
N23 C513 C512 120.0
N23 C513 C514 117.3(14)
C512 C513 C514 122.7(14)
C511 C512 C513 120.0
C511 C512 H512 120.0
C513 C512 H512 120.0
C512 C511 C510 120.0
C512 C511 H511 120.0
C510 C511 H511 120.0
C550 C552 H55D 109.5
C550 C552 H55E 109.5
H55D C552 H55E 109.5
C550 C552 H55F 109.5
H55D C552 H55F 109.5
H55E C552 H55F 109.5
C520 C519 C524 120.0
C520 C519 C518 137(2)
C524 C519 C518 103(2)
C519 C520 C521 120.0
C519 C520 H520 120.0
C521 C520 H520 120.0
C522 C521 C520 120.0
C522 C521 H521 120.0
C520 C521 H521 120.0
C521 C522 C523 120.0
C521 C522 O54 97.2(19)
C523 C522 O54 142.7(19)
C524 C523 C522 120.0
C524 C523 H523 120.0
C522 C523 H523 120.0
C523 C524 C519 120.0
C523 C524 H524 120.0
C519 C524 H524 120.0
C556 C555 C324 97(3)
C556 C555 H55G 112.4
C324 C555 H55G 112.4
C556 C555 H55H 112.4
C324 C555 H55H 112.4
H55G C555 H55H 110.0
C555 C556 C558 101(3)
C555 C556 C557 121(3)
C558 C556 C557 108(3)
C555 C556 H556 109.0
C558 C556 H556 109.0
C557 C556 H556 109.0
C458 C457 C462 120.0
C458 C457 C430 118.6(12)
C462 C457 C430 121.0(12)
C457 C458 C459 120.0
C457 C458 H458 120.0
C459 C458 H458 120.0
C458 C459 C460 120.0
C458 C459 H459 120.0
C460 C459 H459 120.0
C464 C460 C461 119.5(15)
C464 C460 C459 120.4(15)
C461 C460 C459 120.0
C460 C461 C462 120.0
C460 C461 H461 120.0
C462 C461 H461 120.0
C461 C462 C457 120.0
C461 C462 H462 120.0
C457 C462 H462 120.0
C556 C558 H55I 109.5
C556 C558 H55J 109.5
H55I C558 H55J 109.5
C556 C558 H55K 109.5
H55I C558 H55K 109.5
H55J C558 H55K 109.5
C460 C464 C463 114.5(15)
C460 C464 C465 125.5(16)
C463 C464 C465 120.0
N30 C463 C464 120.0
N30 C463 H463 120.0
C464 C463 H463 120.0
C463 N30 C467 120.0
C463 N30 Cu7 128.8(11)
C467 N30 Cu7 109.9(11)
C466 C467 N30 120.0
C466 C467 C468 121(2)
N30 C467 C468 119(2)
C467 C466 C465 120.0
C467 C466 H466 120.0
C465 C466 H466 120.0
C466 C465 C464 120.0
C466 C465 H465 120.0
C464 C465 H465 120.0
N29 C468 C469 120.0
N29 C468 C467 115(3)
C469 C468 C467 125(3)
C472 N29 C468 120.0
C472 N29 Cu7 131(2)
C468 N29 Cu7 107(2)
C473 C472 N29 112(3)
C473 C472 C471 128(3)
N29 C472 C471 120.0
C470 C471 C472 120.0
C470 C471 H471 120.0
C472 C471 H471 120.0
C471 C470 C469 120.0
C471 C470 H470 120.0
C469 C470 H470 120.0
C470 C469 C468 120.0
C470 C469 H469 120.0
C468 C469 H469 120.0
C472 C473 C474 123(3)
C472 C473 C478 117(3)
C474 C473 C478 120.0
C475 C474 C473 120.0
C475 C474 H474 120.0
C473 C474 H474 120.0
C476 C475 C474 120.0
C476 C475 H475 120.0
C474 C475 H475 120.0
C475 C476 C477 120.0
C475 C476 O50 103(3)
C477 C476 O50 137(3)
C478 C477 C476 120.0
C478 C477 H477 120.0
C476 C477 H477 120.0
C477 C478 C473 120.0
C477 C478 H478 120.0
C473 C478 H478 120.0
C384 C379 C380 120.0
C384 C379 C322 123(3)
C380 C379 C322 117(3)
C383 C384 C379 120.0
C383 C384 H384 120.0
C379 C384 H384 120.0
C384 C383 C382 120.0
C384 C383 H383 120.0
C382 C383 H383 120.0
C383 C382 C381 120.0
C383 C382 C386 125(3)
C381 C382 C386 115(3)
C382 C381 C380 120.0
C382 C381 H381 120.0
C380 C381 H381 120.0
C381 C380 C379 120.0
C381 C380 H380 120.0
C379 C380 H380 120.0
C407 C402 C403 120.0
C407 C402 C330 124(2)
C403 C402 C330 116(2)
C406 C407 C402 120.0
C406 C407 H407 120.0
C402 C407 H407 120.0
C405 C406 C407 120.0
C405 C406 H406 120.0
C407 C406 H406 120.0
C406 C405 C404 120.0
C406 C405 C409 113(2)
C404 C405 C409 126(2)
C403 C404 C405 120.0
C403 C404 H404 120.0
C405 C404 H404 120.0
C404 C403 C402 120.0
C404 C403 H403 120.0
C402 C403 H403 120.0
N24 C514 C515 120.0
N24 C514 C513 113(2)
C515 C514 C513 127(2)
C518 N24 C514 120.0
C518 N24 Cu5 126.8(16)
C514 N24 Cu5 113.1(16)
N24 C518 C517 120.0
N24 C518 C519 112(2)
C517 C518 C519 127(2)
C516 C517 C518 120.0
C516 C517 H517 120.0
C518 C517 H517 120.0
C515 C516 C517 120.0
C515 C516 H516 120.0
C517 C516 H516 120.0
C516 C515 C514 120.0
C516 C515 H515 120.0
C514 C515 H515 120.0
C556 C557 H55L 109.5
C556 C557 H55M 109.5
H55L C557 H55M 109.5
C556 C557 H55N 109.5
H55L C557 H55N 109.5
H55M C557 H55N 109.5
C554 C553 C332 113(3)
C554 C553 H55O 108.9
C332 C553 H55O 108.9
C554 C553 H55P 108.9
C332 C553 H55P 108.9
H55O C553 H55P 107.7
C531 C526 C527 120.0
C531 C526 C454 125.4(10)
C527 C526 C454 114.5(10)
C530 C531 C526 120.0
C530 C531 H531 120.0
C526 C531 H531 120.0
C531 C530 C529 120.0
C531 C530 H530 120.0
C529 C530 H530 120.0
C528 C529 C530 120.0
C528 C529 C533 125.1(10)
C530 C529 C533 114.9(10)
C527 C528 C529 120.0
C527 C528 H528 120.0
C529 C528 H528 120.0
C528 C527 C526 120.0
C528 C527 H527 120.0
C526 C527 H527 120.0
C532 C533 C534 120.0
C532 C533 C529 122.4(9)
C534 C533 C529 117.6(9)
N26 C532 C533 120.0
N26 C532 H532 120.0
C533 C532 H532 120.0
C532 N26 C536 120.0
C532 N26 Cu6 123.4(7)
C536 N26 Cu6 116.2(7)
C535 C536 N26 120.0
C535 C536 C537 123.0(11)
N26 C536 C537 116.9(11)
C534 C535 C536 120.0
C534 C535 H535 120.0
C536 C535 H535 120.0
C535 C534 C533 120.0
C535 C534 H534 120.0
C533 C534 H534 120.0
C568 C570 H57C 109.5
C568 C570 H57D 109.5
H57C C570 H57D 109.5
C568 C570 H57E 109.5
H57C C570 H57E 109.5
H57D C570 H57E 109.5
N25 C537 C538 120.0
N25 C537 C536 112.1(13)
C538 C537 C536 127.8(13)
C537 N25 C541 120.0
C537 N25 Cu6 111.6(9)
C541 N25 Cu6 126.8(9)
N25 C541 C540 120.0
N25 C541 C542 116.5(13)
C540 C541 C542 123.4(13)
C539 C540 C541 120.0
C539 C540 H540 120.0
C541 C540 H540 120.0
C540 C539 C538 120.0
C540 C539 H539 120.0
C538 C539 H539 120.0
C539 C538 C537 120.0
C539 C538 H538 120.0
C537 C538 H538 120.0
C432 C567 C568 106.7(19)
C432 C567 H56A 110.4
C568 C567 H56A 110.4
C432 C567 H56B 110.4
C568 C567 H56B 110.4
H56A C567 H56B 108.6
C543 C542 C547 120.0
C543 C542 C541 121.8(15)
C547 C542 C541 118.2(15)
C542 C543 C544 120.0
C542 C543 H543 120.0
C544 C543 H543 120.0
C543 C544 C545 120.0
C543 C544 H544 120.0
C545 C544 H544 120.0
C546 C545 C544 120.0
C546 C545 O47 127.0(19)
C544 C545 O47 112.5(19)
C545 C546 C547 120.0
C545 C546 H546 120.0
C547 C546 H546 120.0
C546 C547 C542 120.0
C546 C547 H547 120.0
C542 C547 H547 120.0
N35 C367 C368 120.0
N35 C367 C366 75(2)
C368 C367 C366 163(2)
C367 N35 C371 120.0
C367 N35 N36 103(2)
C371 N35 N36 137(2)
C367 N35 Cu8 164.0(14)
C371 N35 Cu8 70.2(15)
N36 N35 Cu8 68.3(11)
C367 N35 C366 57.7(17)
C371 N35 C366 172.8(14)
N36 N35 C366 45.7(7)
Cu8 N35 C366 113.7(11)
N35 C371 C370 120.0
N35 C371 Cu8 64.9(14)
C370 C371 Cu8 167.0(12)
N35 C371 C372 171.5(17)
C370 C371 C372 51.7(16)
Cu8 C371 C372 122.7(12)
C369 C370 C371 120.0
C369 C370 C372 157(2)
C371 C370 C372 83(2)
C370 C369 C368 120.0
C370 C369 H369 120.0
C368 C369 H369 120.0
C369 C368 C367 120.0
C369 C368 H368 120.0
C367 C368 H368 120.0
C568 C569 H56C 109.5
C568 C569 H56D 109.5
H56C C569 H56D 109.5
C568 C569 H56E 109.5
H56C C569 H56E 109.5
H56D C569 H56E 109.5
C456 C563 C564 116.5(17)
C456 C563 H56F 108.2
C564 C563 H56F 108.2
C456 C563 H56G 108.2
C564 C563 H56G 108.2
H56F C563 H56G 107.3
C566 C564 C565 116(2)
C566 C564 C563 112(2)
C565 C564 C563 111(2)
C566 C564 H564 106.0
C565 C564 H564 106.0
C563 C564 H564 106.0
C564 C566 H56H 109.5
C564 C566 H56I 109.5
H56H C566 H56I 109.5
C564 C566 H56J 109.5
H56H C566 H56J 109.5
H56I C566 H56J 109.5
C564 C565 H56K 109.5
C564 C565 H56L 109.5
H56K C565 H56L 109.5
C564 C565 H56M 109.5
H56K C565 H56M 109.5
H56L C565 H56M 109.5
C448 C559 C560 116(3)
C448 C559 H55Q 108.2
C560 C559 H55Q 108.2
C448 C559 H55R 108.2
C560 C559 H55R 108.2
H55Q C559 H55R 107.4
C562 C560 C561 128(4)
C562 C560 C559 124(3)
C561 C560 C559 100(3)
C562 C560 H560 99.3
C561 C560 H560 99.3
C559 C560 H560 99.3
C560 C561 H56N 109.5
C560 C561 H56O 109.5
H56N C561 H56O 109.5
C560 C561 H56P 109.5
H56N C561 H56P 109.5
H56O C561 H56P 109.5
C560 C562 H56Q 109.5
C560 C562 H56R 109.5
H56Q C562 H56R 109.5
C560 C562 H56S 109.5
H56Q C562 H56S 109.5
H56R C562 H56S 109.5
O53 C355 H35A 109.5
O53 C355 H35B 109.5
H35A C355 H35B 109.5
O53 C355 H35C 109.5
H35A C355 H35C 109.5
H35B C355 H35C 109.5
O48 C424 H42A 109.5
O48 C424 H42B 109.5
H42A C424 H42B 109.5
O48 C424 H42C 109.5
H42A C424 H42C 109.5
H42B C424 H42C 109.5
O50 C479 H47A 109.5
O50 C479 H47B 109.5
H47A C479 H47B 109.5
O50 C479 H47C 109.5
H47A C479 H47C 109.5
H47B C479 H47C 109.5
N12 Cu2 N9 142.6(6)
N12 Cu2 N10 118.4(9)
N9 Cu2 N10 82.3(10)
N12 Cu2 N11 84.3(8)
N9 Cu2 N11 104.4(8)
N10 Cu2 N11 132.9(7)
N26 Cu6 N27 139.8(5)
N26 Cu6 N28 121.6(5)
N27 Cu6 N28 78.7(6)
N26 Cu6 N25 81.0(6)
N27 Cu6 N25 111.6(6)
N28 Cu6 N25 132.6(5)
N8 Cu3 N5 144.2(5)
N8 Cu3 N7 78.3(7)
N5 Cu3 N7 116.5(6)
N8 Cu3 N6 112.1(6)
N5 Cu3 N6 79.3(5)
N7 Cu3 N6 138.4(5)
N4 Cu1 N1 139.5(6)
N4 Cu1 N3 83.9(10)
N1 Cu1 N3 117.4(10)
N4 Cu1 N2 109.8(7)
N1 Cu1 N2 79.3(9)
N3 Cu1 N2 136.3(7)
N35 Cu8 C371 44.9(4)
N35 Cu8 N36 55.3(10)
C371 Cu8 N36 99.5(11)
N35 Cu8 N33 122.2(13)
C371 Cu8 N33 94.8(10)
N36 Cu8 N33 139.4(12)
N21 Cu5 N23 137.4(5)
N21 Cu5 N24 124.8(7)
N23 Cu5 N24 81.2(8)
N21 Cu5 N22 81.9(6)
N23 Cu5 N22 107.1(5)
N24 Cu5 N22 130.8(6)
N31 Cu7 N32 77.2(12)
N31 Cu7 N30 139.0(6)
N32 Cu7 N30 114.2(10)
N31 Cu7 N29 114.8(10)
N32 Cu7 N29 133.4(9)
N30 Cu7 N29 86.6(11)
N15 Cu4 N13 143.6(15)
N15 Cu4 N14 120.6(11)
N13 Cu4 N14 79(2)
N15 Cu4 N16 80.2(12)
N13 Cu4 N16 115.4(12)
N14 Cu4 N16 125.1(10)
C230 C231 H23O 109.5
C230 C231 H23P 109.5
H23O C231 H23P 109.5
C230 C231 H23Q 109.5
H23O C231 H23Q 109.5
H23P C231 H23Q 109.5
C226 C227 C228 134(4)
O49 C401 H40A 109.5
O49 C401 H40B 109.5
H40A C401 H40B 109.5
O49 C401 H40C 109.5
H40A C401 H40C 109.5
H40B C401 H40C 109.5
O52 C502 H50A 109.5
O52 C502 H50B 109.5
H50A C502 H50B 109.5
O52 C502 H50C 109.5
H50A C502 H50C 109.5
H50B C502 H50C 109.5
C499 O52 C502 112(3)
C238 C240 H24K 109.5
C238 C240 H24L 109.5
H24K C240 H24L 109.5
C238 C240 H24M 109.5
H24K C240 H24M 109.5
H24L C240 H24M 109.5
C573 C572 C571 96(3)
C572 C573 H57F 109.5
C572 C573 H57G 109.5
H57F C573 H57G 109.5
C572 C573 H57H 109.5
H57F C573 H57H 109.5
H57G C573 H57H 109.5
C522 O54 C525 85.4(19)
C305 O46 C307 129(2)
C307 O45 C309 122(2)
C315 O44 C313 112(3)
C315 O43 C317 122(3)
C321 O42 C323 117(2)
C323 O41 C325 116.4(19)
C329 O40 C331 120.3(19)
C301 O39 C331 120.6(15)
C439 O36 C441 111.8(16)
C439 O35 C437 124.4(15)
C439 O35 C436 105.7(13)
C437 O35 C436 45.7(6)
C433 O34 C431 110.8(17)
C433 O34 C438 48.4(6)
C431 O34 C438 120.0(17)
C429 O33 C431 111(2)
C425 O32 C455 118.0(11)
C453 O31 C455 123.2(10)
C449 O38 C447 109.1(12)
C445 O37 C447 116.2(13)
C352 O53 C355 97(2)
C421 O48 C424 122.1(17)
C479 O50 C476 90(3)
C378 O51 C375 107(6)
C229 C230 C232 144(5)
C229 C230 C231 108(4)
C232 C230 C231 100(4)
C229 C230 H230 99.0
C232 C230 H230 99.0
C231 C230 H230 99.0
O54 C525 H52A 109.5
O54 C525 H52B 109.5
H52A C525 H52B 109.5
O54 C525 H52C 109.5
H52A C525 H52C 109.5
H52B C525 H52C 109.5
C401 O49 C398 121(3)
C227 C228 H22J 109.5
C227 C228 H22K 109.5
H22J C228 H22K 109.5
C227 C228 H22L 109.5
H22J C228 H22L 109.5
H22K C228 H22L 109.5
O51 C378 H37A 109.5
O51 C378 H37B 109.5
H37A C378 H37B 109.5
O51 C378 H37C 109.5
H37A C378 H37C 109.5
H37B C378 H37C 109.5

loop_
_geom_bond_atom_site_label_1
_geom_bond_atom_site_label_2
_geom_bond_distance
C5 C4 1.3900
C5 C6 1.3900
C5 C33 1.521(16)
C4 C3 1.3900
C4 O1 1.393(15)
C3 C2 1.3900
C3 C7 1.417(18)
C2 C1 1.3900
C2 H2 0.9500
C1 C6 1.3900
C1 C31 1.52(2)
C6 O8 1.381(16)
O1 C8 1.427(18)
C13 C12 1.3900
C13 C14 1.3900
C13 C55 1.538(13)
C12 O3 1.368(13)
C12 C11 1.3900
C11 C10 1.3900
C11 C15 1.51(2)
C10 C9 1.3900
C10 H10 0.9500
C9 C14 1.3900
C9 C7 1.513(18)
C14 O2 1.420(15)
O2 C8 1.386(18)
C21 C20 1.3900
C21 C22 1.3900
C21 C78 1.534(12)
C20 O5 1.328(15)
C20 C19 1.3900
C19 C18 1.3900
C19 C23 1.55(2)
C18 C17 1.3900
C18 H18 0.9500
C17 C22 1.3900
C17 C15 1.477(19)
C22 O4 1.357(13)
O3 C16 1.366(17)
C29 C28 1.3900
C29 C30 1.3900
C29 C101 1.518(19)
C28 C27 1.3900
C28 O7 1.455(19)
C27 C26 1.3900
C27 C31 1.50(2)
C26 C25 1.3900
C26 H26 0.9500
C25 C30 1.3900
C25 C23 1.59(2)
C30 O6 1.376(17)
O4 C16 1.423(18)
C116 C117 1.3900
C116 C115 1.3900
C116 C144 1.482(12)
C117 C112 1.3900
C117 O9 1.401(13)
C112 C113 1.3900
C112 C143 1.520(15)
C113 C114 1.3900
C113 H113 0.9500
C114 C115 1.3900
C114 C119 1.634(19)
C115 O16 1.400(14)
O5 C24 1.34(2)
C141 C136 1.3900
C141 C140 1.3900
C141 C201 1.494(12)
C136 O11 1.388(13)
C136 C137 1.3900
C137 C138 1.3900
C137 C135 1.474(16)
C138 C139 1.3900
C138 H138 0.9500
C139 C140 1.3900
C139 C143 1.419(15)
C140 O10 1.402(12)
O6 C24 1.47(2)
C133 C128 1.3900
C133 C132 1.3900
C133 C178 1.477(14)
C128 C129 1.3900
C128 O13 1.490(16)
C129 C130 1.3900
C129 C127 1.520(19)
C130 C131 1.3900
C130 H130 0.9500
C131 C132 1.3900
C131 C135 1.555(17)
C132 O12 1.318(13)
O7 C32 1.51(2)
C125 C120 1.3900
C125 C124 1.3900
C125 C167 1.463(14)
C120 C121 1.3900
C120 O15 1.404(15)
C121 C122 1.3900
C121 C119 1.61(2)
C122 C123 1.3900
C122 H122 0.9500
C123 C124 1.3900
C123 C127 1.51(2)
C124 O14 1.294(15)
O8 C32 1.32(2)
C33 C34 1.3900
C33 C38 1.3900
C34 C35 1.3900
C34 H34 0.9500
C35 C36 1.3900
C35 H35 0.9500
C36 C37 1.3900
C36 C40 1.459(19)
C37 C38 1.3900
C37 H37 0.9500
C38 H38 0.9500
O9 C142 1.389(16)
C40 C41 1.3900
C40 C39 1.3900
C41 C42 1.3900
C41 H41 0.9500
C42 C43 1.3900
C42 H42 0.9500
C43 N1 1.3900
C43 C44 1.457(17)
N1 C39 1.3900
N1 Cu1 1.977(13)
C39 H39 0.9500
O10 C142 1.357(16)
C44 C45 1.3900
C44 N2 1.3900
C45 C46 1.3900
C45 H45 0.9500
C46 C47 1.3900
C46 H46 0.9500
C47 C48 1.3900
C47 H47 0.9500
C48 C49 1.330(18)
C48 N2 1.3900
N2 Cu1 2.076(13)
O11 C134 1.44(2)
C49 C50 1.3900
C49 C54 1.3900
C50 C51 1.3900
C50 H50 0.9500
C51 C52 1.3900
C51 H51 0.9500
C52 C53 1.3900
C52 O22 1.42(3)
C53 C54 1.3900
C53 H53 0.9500
C54 H54 0.9500
O12 C134 1.44(2)
C55 C60 1.3900
C55 C56 1.3900
C60 C59 1.3900
C60 H60 0.9500
C59 C58 1.3900
C59 H59 0.9500
C58 C57 1.3900
C58 C62 1.443(15)
C57 C56 1.3900
C57 H57 0.9500
C56 H56 0.9500
O13 C126 1.40(2)
C71 C76 1.3900
C71 C72 1.3900
C71 C70 1.52(2)
C76 C75 1.3900
C76 H76 0.9500
C75 C74 1.3900
C75 H75 0.9500
C74 O19 1.26(3)
C74 C73 1.3900
C73 C72 1.3900
C73 H73 0.9500
C72 H72 0.9500
O14 C126 1.206(19)
C78 C79 1.3900
C78 C83 1.3900
C79 C80 1.3900
C79 H79 0.9500
C80 C81 1.3900
C80 H80 0.9500
C81 C82 1.3900
C81 C85 1.459(12)
C82 C83 1.3900
C82 H82 0.9500
C83 H83 0.9500
O15 C118 1.39(2)
C85 C86 1.3900
C85 C84 1.3900
C86 C87 1.3900
C86 H86 0.9500
C87 C88 1.3900
C87 H87 0.9500
C88 N5 1.3900
C88 C89 1.408(12)
N5 C84 1.3900
N5 Cu3 1.980(8)
C84 H84 0.9500
O16 C118 1.43(2)
C89 C90 1.3900
C89 N6 1.3900
C90 C91 1.3900
C90 H90 0.9500
C91 C92 1.3900
C91 H91 0.9500
C92 C93 1.3900
C92 H92 0.9500
C93 N6 1.3900
C93 C94 1.420(14)
N6 Cu3 2.156(9)
C94 C95 1.3900
C94 C99 1.3900
C95 C96 1.3900
C95 H95 0.9500
C96 C97 1.3900
C96 H96 0.9500
C97 O17 1.32(2)
C97 C98 1.3900
C98 C99 1.3900
C98 H98 0.9500
C99 H99 0.9500
O19 C77 1.43(3)
C144 C145 1.3900
C144 C149 1.3900
C145 C146 1.3900
C145 H145 0.9500
C146 C147 1.3900
C146 H146 0.9500
C147 C148 1.3900
C147 C151 1.435(14)
C148 C149 1.3900
C148 H148 0.9500
C149 H149 0.9500
O17 C100 1.38(3)
C151 C152 1.3900
C151 C150 1.3900
C152 C153 1.3900
C152 H152 0.9500
C153 C154 1.3900
C153 H153 0.9500
C154 N4 1.3900
C154 C155 1.48(2)
N4 C150 1.3900
N4 Cu1 1.912(11)
C150 H150 0.9500
O20 C220 1.58(4)
O20 C223 1.59(6)
C201 C202 1.3900
C201 C206 1.3900
C202 C203 1.3900
C202 H202 0.9500
C203 C204 1.3900
C203 H203 0.9500
C204 C205 1.3900
C204 C208 1.485(14)
C205 C206 1.3900
C205 H205 0.9500
C206 H206 0.9500
O18 C200 1.34(2)
O18 C197 1.361(16)
C208 C209 1.3900
C208 C207 1.3900
C209 C210 1.3900
C209 H209 0.9500
C210 C211 1.3900
C210 H210 0.9500
C211 N12 1.3900
C211 C212 1.412(16)
N12 C207 1.3900
N12 Cu2 1.942(10)
C207 H207 0.9500
C212 C213 1.3900
C212 N11 1.3900
C213 C214 1.3900
C213 H213 0.9500
C214 C215 1.3900
C214 H214 0.9500
C215 C216 1.3900
C215 H215 0.9500
C216 N11 1.3900
C216 C217 1.394(19)
N11 Cu2 2.105(13)
C217 C218 1.3900
C217 C222 1.3900
C218 C219 1.3900
C218 H218 0.9500
C219 C220 1.3900
C219 H219 0.9500
C220 C221 1.3900
C221 C222 1.3900
C221 H221 0.9500
C222 H222 0.9500
C178 C179 1.3900
C178 C183 1.3900
C179 C180 1.3900
C179 H179 0.9500
C180 C181 1.3900
C180 H180 0.9500
C181 C182 1.3900
C181 C185 1.441(14)
C182 C183 1.3900
C182 H182 0.9500
C183 H183 0.9500
C185 C186 1.3900
C185 C184 1.3900
C186 C187 1.3900
C186 H186 0.9500
C187 C188 1.3900
C187 H187 0.9500
C188 C189 1.327(17)
C188 N8 1.3900
N8 C184 1.3900
N8 Cu3 1.892(11)
C184 H184 0.9500
C189 C190 1.3900
C189 N7 1.3900
C190 C191 1.3900
C190 H190 0.9500
C191 C192 1.3900
C191 H191 0.9500
C192 C193 1.3900
C192 H192 0.9500
C193 N7 1.3900
C193 C194 1.406(15)
N7 Cu3 2.074(12)
C194 C195 1.3900
C194 C199 1.3900
C195 C196 1.3900
C195 H195 0.9500
C196 C197 1.3900
C196 H196 0.9500
C197 C198 1.3900
C198 C199 1.3900
C198 H198 0.9500
C199 H199 0.9500
C167 C168 1.3900
C167 C172 1.3900
C168 C169 1.3900
C168 H168 0.9500
C169 C170 1.3900
C169 H169 0.9500
C170 C171 1.3900
C170 C173 1.470(19)
C171 C172 1.3900
C171 H171 0.9500
C172 H172 0.9500
C101 C102 1.3900
C101 C106 1.3900
C102 C103 1.3900
C102 H102 0.9500
C103 C104 1.3900
C103 H103 0.9500
C104 C105 1.3900
C104 C108 1.71(3)
C105 C106 1.3900
C105 H105 0.9500
C106 H106 0.9500
C390 C389 1.28(2)
C390 N32 1.3900
C390 C391 1.3900
N32 C394 1.3900
N32 Cu7 1.947(18)
C394 C393 1.3900
C394 C395 1.46(3)
C393 C392 1.3900
C393 H393 0.9500
C392 C391 1.3900
C392 H392 0.9500
C391 H391 0.9500
C62 C61 1.3900
C62 C63 1.3900
C61 N9 1.3900
C61 H61 0.9500
N9 C65 1.3900
N9 Cu2 1.971(12)
C65 C66 1.382(19)
C65 C64 1.3900
C64 C63 1.3900
C64 H64 0.9500
C63 H63 0.9500
C108 C107 1.3900
C108 C109 1.3900
C107 N13 1.3900
C107 H107 0.9500
N13 C111 1.3900
N13 Cu4 1.99(3)
C111 C110 1.3900
C111 H111 0.9500
C110 C109 1.3900
C110 H110 0.9500
C109 H109 0.9500
C66 N10 1.3900
C66 C67 1.3900
N10 C70 1.3900
N10 Cu2 2.027(16)
C70 C69 1.3900
C69 C68 1.3900
C69 H69 0.9500
C68 C67 1.3900
C68 H68 0.9500
C67 H67 0.9500
C160 C161 1.3900
C160 C165 1.3900
C160 C159 1.43(2)
C161 C162 1.3900
C161 H161 0.9500
C162 C163 1.3900
C162 H162 0.9500
C163 C164 1.3900
C163 O21 1.53(3)
C163 C166 1.97(5)
C164 C165 1.3900
C164 H164 0.9500
C165 H165 0.9500
C480 C485 1.3900
C480 C481 1.3900
C480 C438 1.55(2)
C480 C437 1.89(3)
C485 C484 1.3900
C485 H485 0.9500
C484 C483 1.3900
C484 H484 0.9500
C483 C482 1.3900
C483 C487 1.42(2)
C482 C481 1.3900
C482 H482 0.9500
C481 H481 0.9500
C487 C486 1.3900
C487 C488 1.3900
C486 N33 1.3900
C486 H486 0.9500
N33 C490 1.3900
N33 Cu8 2.04(2)
C490 C489 1.3900
C490 C491 1.56(3)
C489 C488 1.3900
C489 H489 0.9500
C488 H488 0.9500
C491 N34 1.3900
C491 C492 1.3900
N34 C495 1.3900
C495 C494 1.3900
C495 C496 1.90(4)
C494 C493 1.3900
C494 H494 0.9500
C493 C492 1.3900
C493 H493 0.9500
C492 H492 0.9500
C155 N3 1.3900
C155 C156 1.3900
N3 C159 1.3900
N3 Cu1 1.998(16)
C159 C158 1.3900
C158 C157 1.3900
C158 H158 0.9500
C157 C156 1.3900
C157 H157 0.9500
C156 H156 0.9500
C173 C177 1.3900
C173 C174 1.3900
C177 N15 1.3900
C177 H177 0.9500
N15 C176 1.3900
N15 Cu4 1.866(17)
C176 C175 1.3900
C175 C174 1.3900
C175 H175 0.9500
C174 H174 0.9500
C372 C373 1.3900
C372 C377 1.3900
C372 C370 1.53(3)
C372 C371 1.93(4)
C373 C374 1.3900
C373 H373 0.9500
C374 C375 1.3900
C374 H374 0.9500
C375 C376 1.3900
C375 O51 1.68(4)
C376 C377 1.3900
C376 H376 0.9500
C377 H377 0.9500
C496 C497 1.3900
C496 C501 1.3900
C497 C498 1.3900
C497 H497 0.9500
C498 C499 1.3900
C498 H498 0.9500
C499 C500 1.3900
C499 O52 1.46(3)
C500 C501 1.3900
C500 H500 0.9500
C501 H501 0.9500
C7 C224 1.67(3)
C7 H7 1.0000
C8 H8A 0.9900
C8 H8B 0.9900
C15 C226 1.60(3)
C15 H15 1.0000
C31 C229 1.57(3)
C31 H31 1.0000
C16 H16A 0.9900
C16 H16B 0.9900
C23 C233 1.58(3)
C23 H23 1.0000
C24 H24A 0.9900
C24 H24B 0.9900
O21 C166 1.40(5)
C32 H32A 0.9900
C32 H32B 0.9900
C143 C237 1.582(18)
C143 H143 1.0000
C142 H14A 0.9900
C142 H14B 0.9900
C135 C243 1.562(19)
C135 H135 1.0000
C134 H13A 0.9900
C134 H13B 0.9900
C127 C247 1.58(3)
C127 H127 1.0000
C126 H12A 0.9900
C126 H12B 0.9900
C119 C241 1.55(2)
C119 H119 1.0000
C118 H11A 0.9900
C118 H11B 0.9900
C224 C225 1.53(5)
C224 H22A 0.9900
C224 H22B 0.9900
C226 C227 1.41(4)
C226 H22C 0.9900
C226 H22D 0.9900
C233 C234 1.45(3)
C233 H23A 0.9900
C233 H23B 0.9900
C234 C235 1.48(3)
C234 C236 1.57(4)
C234 H234 1.0000
C236 H23C 0.9800
C236 H23D 0.9800
C236 H23E 0.9800
C235 H23F 0.9800
C235 H23G 0.9800
C235 H23H 0.9800
C229 C230 1.35(5)
C229 H22E 0.9900
C229 H22F 0.9900
C232 C230 1.47(5)
C232 H23I 0.9800
C232 H23J 0.9800
C232 H23K 0.9800
C237 C238 1.44(2)
C237 H23X 0.9900
C237 H23Y 0.9900
C239 C238 1.57(2)
C239 H23L 0.9800
C239 H23M 0.9800
C239 H23N 0.9800
C238 C240 1.55(2)
C238 H238 1.0000
C243 C244 1.62(2)
C243 H24C 0.9900
C243 H24D 0.9900
C244 C246 1.38(3)
C244 C245 1.55(2)
C244 H244 1.0000
C245 H24E 0.9800
C245 H24F 0.9800
C245 H24G 0.9800
C246 H24H 0.9800
C246 H24I 0.9800
C246 H24J 0.9800
C241 C242 1.84(4)
C241 H24X 0.9900
C241 H24Y 0.9900
C77 H77A 0.9800
C77 H77B 0.9800
C77 H77C 0.9800
C100 H10A 0.9800
C100 H10B 0.9800
C100 H10C 0.9800
C166 H16C 0.9800
C166 H16D 0.9800
C166 H16E 0.9800
C223 H22G 0.9800
C223 H22H 0.9800
C223 H22I 0.9800
C200 H20A 0.9800
C200 H20B 0.9800
C200 H20C 0.9800
C306 C301 1.3900
C306 C305 1.3900
C306 C333 1.564(14)
C301 C302 1.3900
C301 O39 1.422(16)
C302 C303 1.3900
C302 C332 1.47(3)
C303 C304 1.3900
C303 H303 0.9500
C304 C305 1.3900
C304 C308 1.43(2)
C305 O46 1.369(18)
C308 C310 1.57(2)
C308 C549 1.58(3)
C308 H308 1.0000
C314 C309 1.3900
C314 C313 1.3900
C314 C356 1.42(2)
C309 O45 1.372(19)
C309 C310 1.3900
C310 C311 1.3900
C311 C312 1.3900
C311 H311 0.9500
C312 C313 1.3900
C312 C316 1.41(4)
C313 O44 1.48(3)
C568 C569 1.37(3)
C568 C570 1.78(3)
C568 C567 1.79(3)
C568 H568 1.0000
C322 C317 1.3900
C322 C321 1.3900
C322 C379 1.47(2)
C317 O43 1.31(2)
C317 C318 1.3900
C318 C319 1.3900
C318 C316 1.68(4)
C319 C320 1.3900
C319 H319 0.9500
C320 C321 1.3900
C320 C324 1.46(3)
C321 O42 1.32(2)
C307 O45 1.32(3)
C307 O46 1.54(3)
C307 H30A 0.9900
C307 H30B 0.9900
C330 C325 1.3900
C330 C329 1.3900
C330 C402 1.57(2)
C325 C326 1.3900
C325 O41 1.55(2)
C326 C327 1.3900
C326 C324 1.66(3)
C327 C328 1.3900
C327 H327 0.9500
C328 C329 1.3900
C328 C332 1.55(3)
C329 O40 1.31(2)
C316 C548 1.73(4)
C316 H316 1.0000
C446 C441 1.3900
C446 C445 1.3900
C446 C503 1.510(13)
C441 O36 1.346(16)
C441 C442 1.3900
C442 C443 1.3900
C442 C440 1.70(3)
C443 C444 1.3900
C443 H443 0.9500
C444 C445 1.3900
C444 C448 1.50(2)
C445 O37 1.401(15)
C315 O43 1.30(4)
C315 O44 1.43(4)
C315 H31A 0.9900
C315 H31B 0.9900
C436 C435 1.3900
C436 C437 1.3900
C436 C440 1.48(3)
C436 O35 1.92(3)
C435 C434 1.3900
C435 C440 1.82(3)
C434 C433 1.3900
C434 C432 1.81(3)
C433 C438 1.3900
C433 O34 1.438(18)
C433 C432 2.02(3)
C438 C437 1.3900
C438 O34 1.84(2)
C437 O35 1.56(2)
C324 C555 1.82(4)
C324 H324 1.0000
C430 C425 1.3900
C430 C429 1.3900
C430 C457 1.555(13)
C425 C426 1.3900
C425 O32 1.392(13)
C426 C427 1.3900
C426 C456 1.465(19)
C427 C428 1.3900
C427 H427 0.9500
C428 C429 1.3900
C428 C432 1.59(3)
C429 O33 1.406(19)
C323 O41 1.36(2)
C323 O42 1.48(3)
C323 H32C 0.9900
C323 H32D 0.9900
C454 C449 1.3900
C454 C453 1.3900
C454 C526 1.525(11)
C449 C450 1.3900
C449 O38 1.400(13)
C450 C451 1.3900
C450 C448 1.57(2)
C451 C452 1.3900
C451 H451 0.9500
C452 C453 1.3900
C452 C456 1.534(19)
C453 O31 1.340(11)
C332 C553 1.69(4)
C332 H332 1.0000
C333 C338 1.3900
C333 C334 1.3900
C338 C337 1.3900
C338 H338 0.9500
C337 C336 1.3900
C337 H337 0.9500
C336 C335 1.3900
C336 C340 1.425(13)
C335 C334 1.3900
C335 H335 0.9500
C334 H334 0.9500
C331 O40 1.33(2)
C331 O39 1.43(2)
C331 H33A 0.9900
C331 H33B 0.9900
C340 C339 1.3900
C340 C341 1.3900
C339 N21 1.3900
C339 H339 0.9500
N21 C343 1.3900
N21 Cu5 1.951(8)
C343 C344 1.336(12)
C343 C342 1.3900
C342 C341 1.3900
C342 H342 0.9500
C341 H341 0.9500
C571 C572 1.71(4)
C571 C440 1.75(3)
C571 H57A 0.9900
C571 H57B 0.9900
C344 N22 1.3900
C344 C345 1.3900
N22 C348 1.3900
N22 Cu5 2.042(11)
C348 C347 1.3900
C348 C349 1.518(15)
C347 C346 1.3900
C347 H347 0.9500
C346 C345 1.3900
C346 H346 0.9500
C345 H345 0.9500
C439 O36 1.251(18)
C439 O35 1.48(2)
C439 H43A 0.9900
C439 H43B 0.9900
C349 C350 1.3900
C349 C354 1.3900
C350 C351 1.3900
C350 H350 0.9500
C351 C352 1.3900
C351 H351 0.9500
C352 O53 1.35(2)
C352 C353 1.3900
C353 C354 1.3900
C353 H353 0.9500
C354 H354 0.9500
C432 C567 1.58(3)
C356 C361 1.3900
C356 C357 1.3900
C361 C360 1.3900
C361 H361 0.9500
C360 C359 1.3900
C360 H360 0.9500
C359 C358 1.3900
C359 C363 1.72(2)
C358 C357 1.3900
C358 H358 0.9500
C357 H357 0.9500
C431 O33 1.42(3)
C431 O34 1.47(3)
C431 H43C 0.9900
C431 H43D 0.9900
C363 C364 1.3900
C363 C362 1.3900
C364 C365 1.3900
C364 H364 0.9500
C365 C366 1.3900
C365 H365 0.9500
C366 N36 1.3900
C366 C367 1.60(3)
C366 N35 1.82(4)
N36 C362 1.3900
N36 N35 1.76(3)
N36 Cu8 1.988(18)
C362 H362 0.9500
C456 C563 1.53(2)
C456 H456 1.0000
C386 C385 1.3900
C386 C387 1.3900
C386 C382 1.49(2)
C385 N31 1.3900
C385 H385 0.9500
N31 C389 1.3900
N31 Cu7 1.890(12)
C389 C388 1.3900
C388 C387 1.3900
C388 H388 0.9500
C387 H387 0.9500
C455 O32 1.414(14)
C455 O31 1.427(13)
C455 H45A 0.9900
C455 H45B 0.9900
C395 C396 1.3900
C395 C400 1.3900
C396 C397 1.3900
C396 H396 0.9500
C397 C398 1.3900
C397 H397 0.9500
C398 C399 1.3900
C398 O49 1.51(3)
C399 C400 1.3900
C399 H399 0.9500
C400 H400 0.9500
C448 C559 1.49(3)
C448 H448 1.0000
C409 C408 1.3900
C409 C410 1.3900
C409 C405 1.454(16)
C408 N27 1.3900
C408 H408 0.9500
N27 C412 1.3900
N27 Cu6 1.956(10)
C412 C413 1.369(13)
C412 C411 1.3900
C411 C410 1.3900
C411 H411 0.9500
C410 H410 0.9500
C447 O37 1.428(17)
C447 O38 1.456(17)
C447 H44A 0.9900
C447 H44B 0.9900
C413 N28 1.3900
C413 C414 1.3900
N28 C417 1.3900
N28 Cu6 2.021(9)
C417 C416 1.3900
C417 C418 1.421(11)
C416 C415 1.3900
C416 H416 0.9500
C415 C414 1.3900
C415 H415 0.9500
C414 H414 0.9500
C549 C550 1.64(4)
C549 H54A 0.9900
C549 H54B 0.9900
C418 C419 1.3900
C418 C423 1.3900
C419 C420 1.3900
C419 H419 0.9500
C420 C421 1.3900
C420 H420 0.9500
C421 O48 1.316(16)
C421 C422 1.3900
C422 C423 1.3900
C422 H422 0.9500
C423 H423 0.9500
C550 C552 1.52(4)
C550 C551 1.67(4)
C550 H550 1.0000
C503 C508 1.3900
C503 C504 1.3900
C508 C507 1.3900
C508 H508 0.9500
C507 C506 1.3900
C507 H507 0.9500
C506 C505 1.3900
C506 C510 1.431(12)
C505 C504 1.3900
C505 H505 0.9500
C504 H504 0.9500
C551 H55A 0.9800
C551 H55B 0.9800
C551 H55C 0.9800
C510 C509 1.3900
C510 C511 1.3900
C509 N23 1.3900
C509 H509 0.9500
N23 C513 1.3900
N23 Cu5 1.968(9)
C513 C512 1.3900
C513 C514 1.415(17)
C512 C511 1.3900
C512 H512 0.9500
C511 H511 0.9500
C552 H55D 0.9800
C552 H55E 0.9800
C552 H55F 0.9800
C519 C520 1.3900
C519 C524 1.3900
C519 C518 1.40(2)
C520 C521 1.3900
C520 H520 0.9500
C521 C522 1.3900
C521 H521 0.9500
C522 C523 1.3900
C522 O54 1.48(2)
C523 C524 1.3900
C523 H523 0.9500
C524 H524 0.9500
C555 C556 1.46(4)
C555 H55G 0.9900
C555 H55H 0.9900
C556 C558 1.70(4)
C556 C557 1.88(4)
C556 H556 1.0000
C457 C458 1.3900
C457 C462 1.3900
C458 C459 1.3900
C458 H458 0.9500
C459 C460 1.3900
C459 H459 0.9500
C460 C464 1.376(14)
C460 C461 1.3900
C461 C462 1.3900
C461 H461 0.9500
C462 H462 0.9500
C558 H55I 0.9800
C558 H55J 0.9800
C558 H55K 0.9800
C464 C463 1.3900
C464 C465 1.3900
C463 N30 1.3900
C463 H463 0.9500
N30 C467 1.3900
N30 Cu7 1.947(11)
C467 C466 1.3900
C467 C468 1.49(2)
C466 C465 1.3900
C466 H466 0.9500
C465 H465 0.9500
C468 N29 1.3900
C468 C469 1.3900
N29 C472 1.3900
N29 Cu7 2.105(18)
C472 C473 1.35(2)
C472 C471 1.3900
C471 C470 1.3900
C471 H471 0.9500
C470 C469 1.3900
C470 H470 0.9500
C469 H469 0.9500
C473 C474 1.3900
C473 C478 1.3900
C474 C475 1.3900
C474 H474 0.9500
C475 C476 1.3900
C475 H475 0.9500
C476 C477 1.3900
C476 O50 1.58(3)
C477 C478 1.3900
C477 H477 0.9500
C478 H478 0.9500
C379 C384 1.3900
C379 C380 1.3900
C384 C383 1.3900
C384 H384 0.9500
C383 C382 1.3900
C383 H383 0.9500
C382 C381 1.3900
C381 C380 1.3900
C381 H381 0.9500
C380 H380 0.9500
C402 C407 1.3900
C402 C403 1.3900
C407 C406 1.3900
C407 H407 0.9500
C406 C405 1.3900
C406 H406 0.9500
C405 C404 1.3900
C404 C403 1.3900
C404 H404 0.9500
C403 H403 0.9500
C514 N24 1.3900
C514 C515 1.3900
N24 C518 1.3900
N24 Cu5 2.037(14)
C518 C517 1.3900
C517 C516 1.3900
C517 H517 0.9500
C516 C515 1.3900
C516 H516 0.9500
C515 H515 0.9500
C557 H55L 0.9800
C557 H55M 0.9800
C557 H55N 0.9800
C553 C554 1.50(5)
C553 H55O 0.9900
C553 H55P 0.9900
C526 C531 1.3900
C526 C527 1.3900
C531 C530 1.3900
C531 H531 0.9500
C530 C529 1.3900
C530 H530 0.9500
C529 C528 1.3900
C529 C533 1.470(11)
C528 C527 1.3900
C528 H528 0.9500
C527 H527 0.9500
C533 C532 1.3900
C533 C534 1.3900
C532 N26 1.3900
C532 H532 0.9500
N26 C536 1.3900
N26 Cu6 1.916(8)
C536 C535 1.3900
C536 C537 1.449(12)
C535 C534 1.3900
C535 H535 0.9500
C534 H534 0.9500
C570 H57C 0.9800
C570 H57D 0.9800
C570 H57E 0.9800
C537 N25 1.3900
C537 C538 1.3900
N25 C541 1.3900
N25 Cu6 2.123(10)
C541 C540 1.3900
C541 C542 1.535(15)
C540 C539 1.3900
C540 H540 0.9500
C539 C538 1.3900
C539 H539 0.9500
C538 H538 0.9500
C567 H56A 0.9900
C567 H56B 0.9900
C542 C543 1.3900
C542 C547 1.3900
C543 C544 1.3900
C543 H543 0.9500
C544 C545 1.3900
C544 H544 0.9500
C545 C546 1.3900
C545 O47 1.47(2)
C546 C547 1.3900
C546 H546 0.9500
C547 H547 0.9500
C367 N35 1.3900
C367 C368 1.3900
N35 C371 1.3900
N35 Cu8 1.78(2)
C371 C370 1.3900
C371 Cu8 1.85(3)
C370 C369 1.3900
C369 C368 1.3900
C369 H369 0.9500
C368 H368 0.9500
C569 H56C 0.9800
C569 H56D 0.9800
C569 H56E 0.9800
C563 C564 1.57(3)
C563 H56F 0.9900
C563 H56G 0.9900
C564 C566 1.51(3)
C564 C565 1.53(3)
C564 H564 1.0000
C566 H56H 0.9800
C566 H56I 0.9800
C566 H56J 0.9800
C565 H56K 0.9800
C565 H56L 0.9800
C565 H56M 0.9800
C559 C560 1.60(4)
C559 H55Q 0.9900
C559 H55R 0.9900
C560 C562 1.36(4)
C560 C561 1.57(4)
C560 H560 1.0000
C561 H56N 0.9800
C561 H56O 0.9800
C561 H56P 0.9800
C562 H56Q 0.9800
C562 H56R 0.9800
C562 H56S 0.9800
C355 O53 1.53(4)
C355 H35A 0.9800
C355 H35B 0.9800
C355 H35C 0.9800
C424 O48 1.54(3)
C424 H42A 0.9800
C424 H42B 0.9800
C424 H42C 0.9800
C479 O50 1.35(5)
C479 H47A 0.9800
C479 H47B 0.9800
C479 H47C 0.9800
Cu4 N14 2.28(3)
Cu4 N16 2.30(3)
C231 C230 1.78(5)
C231 H23O 0.9800
C231 H23P 0.9800
C231 H23Q 0.9800
C227 C228 1.95(7)
C401 O49 1.38(4)
C401 H40A 0.9800
C401 H40B 0.9800
C401 H40C 0.9800
C502 O52 1.74(4)
C502 H50A 0.9800
C502 H50B 0.9800
C502 H50C 0.9800
C240 H24K 0.9800
C240 H24L 0.9800
C240 H24M 0.9800
C572 C573 1.70(4)
C573 H57F 0.9800
C573 H57G 0.9800
C573 H57H 0.9800
O54 C525 1.64(3)
O51 C378 1.35(9)
C230 H230 1.0000
C525 H52A 0.9800
C525 H52B 0.9800
C525 H52C 0.9800
C228 H22J 0.9800
C228 H22K 0.9800
C228 H22L 0.9800
C378 H37A 0.9800
C378 H37B 0.9800
C378 H37C 0.9800
